data_2105806
loop_
_publ_author_name
'Okamoto, Norihiko L.'
'Tanaka, Katsushi'
'Yasuhara, Akira'
'Inui, Haruyuki'

_publ_section_title
;
 Structure refinement of the \d~1<i>p~</i> phase in the Fe--Zn system by
 single-crystal X-ray diffraction combined with scanning transmission
 electron microscopy
;
_journal_coeditor_code DK5020
_journal_issue 2
_journal_name_full 'Acta Crystallographica Section B'
_journal_page_first 275
_journal_page_last 282
_journal_paper_doi 10.1107/S2052520613034410
_journal_volume 70
_journal_year 2014
_chemical_formula_sum 'Fe13 Zn126'
_chemical_formula_weight 8963.89
_space_group_IT_number 194
_symmetry_cell_setting hexagonal
_symmetry_space_group_name_Hall '-P 6c 2c'
_symmetry_space_group_name_H-M 'P 63/m m c'
_atom_sites_solution_primary direct
_atom_sites_solution_secondary difmap
_audit_creation_method SHELXL-97
_cell_angle_alpha 90.00
_cell_angle_beta 90.00
_cell_angle_gamma 120.00
_cell_formula_units_Z 4
_cell_length_a 12.8297(2)
_cell_length_b 12.8297(2)
_cell_length_c 57.2860(10)
_cell_measurement_reflns_used 301081
_cell_measurement_temperature 300(2)
_cell_measurement_theta_max 23.215
_cell_measurement_theta_min 0.355
_cell_volume 8166.1(2)
_computing_cell_refinement 'CrystalClear (Rigaku/MSC Inc., 2006)'
_computing_data_collection 'CrystalClear (Rigaku/MSC Inc., 2006)'
_computing_data_reduction 'CrystalClear (Rigaku/MSC Inc., 2006), SORTAV (Blessing, 1995)'
_computing_molecular_graphics 'Ortep-3 for Windows (Farrugia, 1997)'
_computing_publication_material 'WinGX publication routines (Farrugia, 1999)'
_computing_structure_refinement 'SHELXL-97 (Sheldrick, 2008)'
_computing_structure_solution 'SIR92 (Giacovazzo et al, 1993)'
_diffrn_ambient_temperature 300(2)
_diffrn_measured_fraction_theta_full 0.999
_diffrn_measured_fraction_theta_max 0.999
_diffrn_measurement_device_type 'HUBER 4-circle diffractometer'
_diffrn_measurement_method '\w scan'
_diffrn_radiation_monochromator 'Si(111) double crystal'
_diffrn_radiation_source 'SPring-8 BL02B1'
_diffrn_radiation_type Synchrotron
_diffrn_radiation_wavelength 0.35450
_diffrn_reflns_av_R_equivalents 0.0277
_diffrn_reflns_av_sigmaI/netI 0.0091
_diffrn_reflns_limit_h_max 28
_diffrn_reflns_limit_h_min -28
_diffrn_reflns_limit_k_max 28
_diffrn_reflns_limit_k_min -28
_diffrn_reflns_limit_l_max 127
_diffrn_reflns_limit_l_min -99
_diffrn_reflns_number 203263
_diffrn_reflns_theta_full 23.19
_diffrn_reflns_theta_max 23.19
_diffrn_reflns_theta_min 0.35
_exptl_absorpt_coefficient_mu 20.094
_exptl_absorpt_correction_type none
_exptl_crystal_colour metallic_silver
_exptl_crystal_density_diffrn 7.290
_exptl_crystal_density_method 'not measured'
_exptl_crystal_F_000 16472
_exptl_crystal_size_max 0.034
_exptl_crystal_size_mid 0.034
_exptl_crystal_size_min 0.025
_refine_diff_density_max 5.906
_refine_diff_density_min -4.164
_refine_ls_extinction_method none
_refine_ls_goodness_of_fit_ref 1.025
_refine_ls_matrix_type full
_refine_ls_number_parameters 308
_refine_ls_number_reflns 16996
_refine_ls_number_restraints 0
_refine_ls_restrained_S_all 1.025
_refine_ls_R_factor_all 0.0387
_refine_ls_R_factor_gt 0.0314
_refine_ls_shift/su_max 0.003
_refine_ls_shift/su_mean 0.000
_refine_ls_structure_factor_coef Fsqd
_refine_ls_weighting_details 'calc w=1/[\s^2^(Fo^2^)+(0.1000P)^2^+0.0000P] where P=(Fo^2^+2Fc^2^)/3'
_refine_ls_weighting_scheme calc
_refine_ls_wR_factor_gt 0.1197
_refine_ls_wR_factor_ref 0.1272
_reflns_number_gt 14411
_reflns_number_total 16996
_reflns_threshold_expression >2\s(I)
_cod_data_source_file dk5020sup1.cif
_cod_data_source_block I
_cod_original_cell_volume 8166.0(3)
_cod_database_code 2105806

loop_
_symmetry_equiv_pos_as_xyz
'x, y, z'
'-x, -y, z+1/2'
'-y, -x, -z+1/2'
'y, x, -z'
'x-y, -y, -z'
'-x+y, y, -z+1/2'
'x, x-y, -z+1/2'
'-x, -x+y, -z'
'-y, x-y, z'
'y, -x+y, z+1/2'
'x-y, x, z+1/2'
'-x+y, -x, z'
'-x, -y, -z'
'x, y, -z-1/2'
'y, x, z-1/2'
'-y, -x, z'
'-x+y, y, z'
'x-y, -y, z-1/2'
'-x, -x+y, z-1/2'
'x, x-y, z'
'y, -x+y, -z'
'-y, x-y, -z-1/2'
'-x+y, -x, -z-1/2'
'x-y, x, -z'

loop_
_atom_site_type_symbol
_atom_site_label
_atom_site_fract_x
_atom_site_fract_y
_atom_site_fract_z
_atom_site_U_iso_or_equiv
_atom_site_adp_type
_atom_site_calc_flag
_atom_site_refinement_flags
_atom_site_occupancy
_atom_site_symmetry_multiplicity
Fe Fe1 0.0000 0.0000 0.0000 0.00527(7) Uani d S 1 12
Fe Fe2 0.778964(12) 0.55793(2) 0.016364(5) 0.00803(4) Uani d S 1 2
Fe Fe3 0.135983(12) 0.27197(2) 0.068947(5) 0.00691(3) Uani d S 1 2
Fe Fe4 0.6667 0.3333 0.140259(8) 0.00727(6) Uani d S 1 6
Fe Fe5 0.3333 0.6667 0.176805(8) 0.00649(5) Uani d S 1 6
Fe Fe6 0.112908(12) 0.22582(2) 0.203999(5) 0.00797(4) Uani d S 1 2
Fe Fe7 0.467086(16) 0.93417(3) 0.2500 0.00644(4) Uani d S 1 4
Zn Zn1 0.36258(2) 0.0000 0.0000 0.01322(4) Uani d S 1 2
Zn Zn2 0.886968(11) 0.77394(2) 0.008273(5) 0.01032(4) Uani d S 1 2
Zn Zn3 0.409779(17) 0.81956(3) 0.013189(7) 0.01796(5) Uani d S 1 2
Zn Zn4 0.6667 0.3333 0.024338(11) 0.01412(7) Uani d S 1 6
Zn Zn5 0.195007(15) 0.39001(3) 0.027654(5) 0.01408(4) Uani d S 1 2
Zn Zn6 0.547279(16) 0.09456(3) 0.031300(6) 0.01631(5) Uani d S 1 2
Zn Zn7 0.070702(12) 0.14140(2) 0.034645(5) 0.01019(4) Uani d S 1 2
Zn Zn8 0.31463(2) 0.043982(19) 0.045093(4) 0.01400(3) Uani d . 1 1
Zn Zn9 0.3333 0.6667 0.049028(10) 0.01445(7) Uani d S 1 6
Zn Zn10 0.748900(18) 0.49780(4) 0.061364(7) 0.01972(6) Uani d S 1 2
Zn Zn11 0.12927(2) 0.46834(2) 0.065150(5) 0.01773(4) Uani d . 1 1
Zn Zn12 0.926395(14) 0.85279(3) 0.072510(6) 0.01366(4) Uani d S 1 2
Zn Zn13 0.539021(15) 0.07804(3) 0.078016(7) 0.01707(5) Uani d S 1 2
Zn Zn14 0.31767(2) 0.03900(3) 0.092485(5) 0.01927(4) Uani d . 1 1
Zn Zn15 0.3333 0.6667 0.095657(12) 0.01959(9) Uani d S 1 6
Zn Zn16 0.203460(18) 0.40692(4) 0.104581(7) 0.01982(6) Uani d S 1 2
Zn Zn17 0.08343(2) 0.16685(4) 0.109300(6) 0.02174(6) Uani d S 1 2
Zn Zn18 0.450604(15) 0.90121(3) 0.110691(6) 0.01602(5) Uani d S 1 2
Zn Zn19 0.880762(18) 0.76152(4) 0.133888(9) 0.02284(7) Uani d S 1 2
Zn Zn20 0.02467(3) 0.35593(2) 0.137760(5) 0.02100(5) Uani d . 1 1
Zn Zn21 0.0000 0.0000 0.140576(9) 0.01196(6) Uani d S 1 6
Zn Zn22 0.263172(19) 0.52634(4) 0.141423(7) 0.02070(6) Uani d S 1 2
Zn Zn23 0.115585(16) 0.23117(3) 0.156940(7) 0.01743(5) Uani d S 1 2
Zn Zn24 0.450812(16) 0.90162(3) 0.167752(7) 0.01706(5) Uani d S 1 2
Zn Zn25 0.929536(17) 0.85907(3) 0.180384(6) 0.01646(5) Uani d S 1 2
Zn Zn26 0.32347(2) 0.02481(2) 0.183150(5) 0.01877(4) Uani d . 1 1
Zn Zn27 0.217903(13) 0.43581(3) 0.185444(7) 0.01594(5) Uani d S 1 2
Zn Zn28 0.77367(2) 0.54734(4) 0.206781(7) 0.02064(6) Uani d S 1 2
Zn Zn29 0.530806(16) 0.06161(3) 0.209540(6) 0.01621(5) Uani d S 1 2
Zn Zn30 0.406225(13) 0.81245(3) 0.211558(5) 0.01256(4) Uani d S 1 2
Zn Zn31 0.0000 0.0000 0.219762(10) 0.01400(7) Uani d S 1 6
Zn Zn32 0.883244(18) 0.76649(4) 0.224248(9) 0.02180(6) Uani d S 1 2
Zn Zn33 0.06262(2) 0.36123(2) 0.226383(4) 0.01521(4) Uani d . 1 1
Zn Zn34 0.6667 0.3333 0.228077(10) 0.01658(8) Uani d S 1 6
Zn Zn35 0.26171(2) 0.52342(4) 0.2500 0.01364(6) Uani d S 1 4
Zn Zn36 0.09541(2) 0.19081(4) 0.2500 0.01414(6) Uani d S 1 4
Zn Zn37 0.45884(4) 0.13192(3) 0.2500 0.01935(6) Uani d S 1 2
Zn Zn38 0.67731(5) 0.35463(10) 0.094695(15) 0.0182(3) Uani d SP 0.3333333 2
Zn Zn39 0.48205(8) 0.18194(9) 0.115304(17) 0.02807(19) Uani d P 0.3333333 1
Zn Zn40 0.53703(7) 0.12796(7) 0.121980(14) 0.02086(13) Uani d P 0.3333333 1
Zn Zn41 0.77424(5) 0.54849(10) 0.12343(3) 0.0256(2) Uani d SP 0.3333333 2
Zn Zn42 0.55462(5) 0.10925(10) 0.15604(3) 0.0246(2) Uani d SP 0.3333333 2
Zn Zn43 0.44959(6) 0.20792(6) 0.158150(13) 0.01907(16) Uani d P 0.3333333 1
Zn Zn44 0.52508(9) 0.14852(9) 0.165183(16) 0.0316(2) Uani d P 0.3333333 1
Zn Zn45 0.65079(5) 0.30157(10) 0.184156(16) 0.01928(17) Uani d SP 0.333333 2

loop_
_atom_site_aniso_label
_atom_site_aniso_U_11
_atom_site_aniso_U_22
_atom_site_aniso_U_33
_atom_site_aniso_U_12
_atom_site_aniso_U_13
_atom_site_aniso_U_23
Fe1 0.00559(10) 0.00559(10) 0.00464(16) 0.00279(5) 0.000 0.000
Fe2 0.00865(6) 0.00665(7) 0.00813(8) 0.00332(4) 0.00016(3) 0.00033(6)
Fe3 0.00783(6) 0.00679(7) 0.00577(7) 0.00339(4) -0.00041(3) -0.00082(6)
Fe4 0.00813(8) 0.00813(8) 0.00556(13) 0.00406(4) 0.000 0.000
Fe5 0.00718(8) 0.00718(8) 0.00512(12) 0.00359(4) 0.000 0.000
Fe6 0.00863(6) 0.00750(7) 0.00740(8) 0.00375(4) -0.00049(3) -0.00097(6)
Fe7 0.00655(7) 0.00692(10) 0.00597(10) 0.00346(5) 0.000 0.000
Zn1 0.01400(7) 0.01178(8) 0.01313(10) 0.00589(4) -0.00100(4) -0.00201(7)
Zn2 0.01154(6) 0.00759(7) 0.01052(8) 0.00379(3) 0.00049(3) 0.00097(6)
Zn3 0.01632(8) 0.01993(12) 0.01883(13) 0.00997(6) 0.00272(5) 0.00544(10)
Zn4 0.01003(9) 0.01003(9) 0.0223(2) 0.00502(4) 0.000 0.000
Zn5 0.01615(7) 0.01639(10) 0.00978(9) 0.00820(5) 0.00080(4) 0.00160(7)
Zn6 0.01533(7) 0.01951(12) 0.01547(11) 0.00976(6) -0.00003(5) -0.00007(9)
Zn7 0.01185(6) 0.01105(8) 0.00738(8) 0.00553(4) -0.00105(3) -0.00209(6)
Zn8 0.01382(7) 0.01340(7) 0.01250(7) 0.00508(5) 0.00195(5) 0.00251(5)
Zn9 0.01587(11) 0.01587(11) 0.01161(16) 0.00793(5) 0.000 0.000
Zn10 0.01738(8) 0.02126(13) 0.02182(14) 0.01063(7) 0.00352(6) 0.00703(11)
Zn11 0.01838(8) 0.01114(7) 0.02527(11) 0.00858(6) 0.00398(7) -0.00051(6)
Zn12 0.01111(6) 0.01594(10) 0.01555(11) 0.00797(5) 0.00130(4) 0.00261(8)
Zn13 0.01732(8) 0.01432(10) 0.01855(12) 0.00716(5) 0.00086(4) 0.00173(9)
Zn14 0.01899(9) 0.02672(11) 0.01409(8) 0.01291(8) -0.00032(6) 0.00097(7)
Zn15 0.02108(14) 0.02108(14) 0.0166(2) 0.01054(7) 0.000 0.000
Zn16 0.02053(9) 0.02451(14) 0.01576(12) 0.01226(7) -0.00583(5) -0.01166(11)
Zn17 0.02383(10) 0.03253(18) 0.01175(11) 0.01627(9) 0.00424(6) 0.00847(11)
Zn18 0.01562(8) 0.01676(11) 0.01608(12) 0.00838(5) 0.00033(4) 0.00065(9)
Zn19 0.01635(9) 0.01836(13) 0.0345(2) 0.00918(6) 0.00266(7) 0.00532(13)
Zn20 0.02702(12) 0.01589(8) 0.01462(8) 0.00662(8) 0.00085(8) 0.00026(6)
Zn21 0.01255(9) 0.01255(9) 0.01077(15) 0.00627(5) 0.000 0.000
Zn22 0.02202(10) 0.02606(15) 0.01537(12) 0.01303(8) -0.00571(5) -0.01142(11)
Zn23 0.01808(9) 0.01704(11) 0.01682(12) 0.00852(6) 0.00063(5) 0.00126(9)
Zn24 0.01656(8) 0.01976(12) 0.01594(12) 0.00988(6) 0.00162(5) 0.00323(9)
Zn25 0.01397(7) 0.02328(13) 0.01524(11) 0.01164(7) -0.00036(5) -0.00072(9)
Zn26 0.01781(8) 0.01644(8) 0.01620(9) 0.00416(7) -0.00151(7) -0.00063(7)
Zn27 0.01382(7) 0.00974(8) 0.02292(14) 0.00487(4) 0.00044(4) 0.00087(8)
Zn28 0.01937(9) 0.02702(16) 0.01808(13) 0.01351(8) 0.00383(6) 0.00767(12)
Zn29 0.01552(8) 0.01673(11) 0.01677(11) 0.00837(5) 0.00067(4) 0.00134(9)
Zn30 0.01496(7) 0.01314(9) 0.00897(8) 0.00657(4) -0.00137(3) -0.00274(7)
Zn31 0.01353(10) 0.01353(10) 0.01493(18) 0.00676(5) 0.000 0.000
Zn32 0.02069(10) 0.01739(12) 0.02621(17) 0.00870(6) 0.00097(6) 0.00195(11)
Zn33 0.02374(9) 0.01338(7) 0.01128(7) 0.01136(7) 0.00049(6) -0.00218(5)
Zn34 0.02027(13) 0.02027(13) 0.00918(15) 0.01014(6) 0.000 0.000
Zn35 0.01159(8) 0.01877(15) 0.01296(13) 0.00938(8) 0.000 0.000
Zn36 0.01658(11) 0.01497(14) 0.01034(12) 0.00748(7) 0.000 0.000
Zn37 0.02906(16) 0.01195(10) 0.01872(13) 0.01150(10) 0.000 0.000
Zn38 0.0199(3) 0.0289(7) 0.0089(2) 0.0145(3) 0.00181(12) 0.0036(2)
Zn39 0.0187(3) 0.0255(4) 0.0216(3) -0.0028(3) -0.0016(2) -0.0102(3)
Zn40 0.0227(3) 0.0137(2) 0.0188(3) 0.00360(19) -0.0007(2) -0.00444(19)
Zn41 0.0200(3) 0.0108(3) 0.0428(7) 0.00541(15) 0.00227(19) 0.0045(4)
Zn42 0.0180(3) 0.0112(3) 0.0423(7) 0.00561(15) 0.00239(18) 0.0048(4)
Zn43 0.01563(19) 0.0177(3) 0.0146(2) 0.00137(18) 0.00391(16) -0.00104(17)
Zn44 0.0271(4) 0.0230(3) 0.0187(3) -0.0069(3) 0.0087(3) -0.0007(3)
Zn45 0.0228(3) 0.0275(4) 0.0091(2) 0.0137(2) 0.00096(12) 0.0019(2)

loop_
_atom_type_symbol
_atom_type_description
_atom_type_scat_dispersion_real
_atom_type_scat_dispersion_imag
_atom_type_scat_source
Fe Fe 0.154 0.227 'International Tables Vol C Tables 4.2.6.8 and 6.1.1.4'
Zn Zn 0.213 0.402 'International Tables Vol C Tables 4.2.6.8 and 6.1.1.4'

loop_
_geom_angle_atom_site_label_1
_geom_angle_atom_site_label_2
_geom_angle_atom_site_label_3
_geom_angle_site_symmetry_1
_geom_angle_site_symmetry_3
_geom_angle
Zn7 Fe1 Zn7 . 16 65.031(10)
Zn7 Fe1 Zn7 . 20 65.031(10)
Zn7 Fe1 Zn7 16 20 65.031(10)
Zn7 Fe1 Zn7 . 13 180.000(10)
Zn7 Fe1 Zn7 16 13 114.969(10)
Zn7 Fe1 Zn7 20 13 114.969(10)
Zn7 Fe1 Zn7 . 4 114.969(10)
Zn7 Fe1 Zn7 16 4 180.000(10)
Zn7 Fe1 Zn7 20 4 114.969(10)
Zn7 Fe1 Zn7 13 4 65.031(10)
Zn7 Fe1 Zn7 . 8 114.969(10)
Zn7 Fe1 Zn7 16 8 114.969(10)
Zn7 Fe1 Zn7 20 8 180.000(7)
Zn7 Fe1 Zn7 13 8 65.031(10)
Zn7 Fe1 Zn7 4 8 65.031(10)
Zn7 Fe1 Zn2 . 4_445 116.765(5)
Zn7 Fe1 Zn2 16 4_445 62.319(9)
Zn7 Fe1 Zn2 20 4_445 116.765(5)
Zn7 Fe1 Zn2 13 4_445 63.235(5)
Zn7 Fe1 Zn2 4 4_445 117.681(9)
Zn7 Fe1 Zn2 8 4_445 63.235(5)
Zn7 Fe1 Zn2 . 13_665 62.319(9)
Zn7 Fe1 Zn2 16 13_665 116.765(5)
Zn7 Fe1 Zn2 20 13_665 116.765(5)
Zn7 Fe1 Zn2 13 13_665 117.681(9)
Zn7 Fe1 Zn2 4 13_665 63.235(5)
Zn7 Fe1 Zn2 8 13_665 63.235(5)
Zn2 Fe1 Zn2 4_445 13_665 116.643(4)
Zn7 Fe1 Zn2 . 16_665 63.235(5)
Zn7 Fe1 Zn2 16 16_665 117.681(9)
Zn7 Fe1 Zn2 20 16_665 63.235(5)
Zn7 Fe1 Zn2 13 16_665 116.765(5)
Zn7 Fe1 Zn2 4 16_665 62.319(9)
Zn7 Fe1 Zn2 8 16_665 116.765(5)
Zn2 Fe1 Zn2 4_445 16_665 180.000(12)
Zn2 Fe1 Zn2 13_665 16_665 63.357(4)
Zn7 Fe1 Zn2 . 8_655 116.765(5)
Zn7 Fe1 Zn2 16 8_655 116.765(5)
Zn7 Fe1 Zn2 20 8_655 62.319(9)
Zn7 Fe1 Zn2 13 8_655 63.235(5)
Zn7 Fe1 Zn2 4 8_655 63.235(5)
Zn7 Fe1 Zn2 8 8_655 117.681(9)
Zn2 Fe1 Zn2 4_445 8_655 116.643(4)
Zn2 Fe1 Zn2 13_665 8_655 116.643(4)
Zn2 Fe1 Zn2 16_665 8_655 63.357(4)
Zn7 Fe1 Zn2 . 1_445 117.681(9)
Zn7 Fe1 Zn2 16 1_445 63.235(5)
Zn7 Fe1 Zn2 20 1_445 63.235(5)
Zn7 Fe1 Zn2 13 1_445 62.319(9)
Zn7 Fe1 Zn2 4 1_445 116.765(5)
Zn7 Fe1 Zn2 8 1_445 116.765(5)
Zn2 Fe1 Zn2 4_445 1_445 63.357(4)
Zn2 Fe1 Zn2 13_665 1_445 180.000(14)
Zn2 Fe1 Zn2 16_665 1_445 116.643(4)
Zn2 Fe1 Zn2 8_655 1_445 63.357(4)
Zn7 Fe1 Zn2 . 20_455 63.235(5)
Zn7 Fe1 Zn2 16 20_455 63.235(5)
Zn7 Fe1 Zn2 20 20_455 117.681(9)
Zn7 Fe1 Zn2 13 20_455 116.765(5)
Zn7 Fe1 Zn2 4 20_455 116.765(5)
Zn7 Fe1 Zn2 8 20_455 62.319(9)
Zn2 Fe1 Zn2 4_445 20_455 63.357(4)
Zn2 Fe1 Zn2 13_665 20_455 63.357(4)
Zn2 Fe1 Zn2 16_665 20_455 116.643(4)
Zn2 Fe1 Zn2 8_655 20_455 180.000(12)
Zn2 Fe1 Zn2 1_445 20_455 116.643(4)
Zn2 Fe2 Zn4 . . 179.44(2)
Zn2 Fe2 Zn5 . 13_665 66.151(12)
Zn4 Fe2 Zn5 . 13_665 113.293(19)
Zn2 Fe2 Zn8 . 16_665 65.630(9)
Zn4 Fe2 Zn8 . 16_665 114.811(15)
Zn5 Fe2 Zn8 13_665 16_665 119.522(12)
Zn2 Fe2 Zn8 . 12_665 65.630(9)
Zn4 Fe2 Zn8 . 12_665 114.811(15)
Zn5 Fe2 Zn8 13_665 12_665 119.522(12)
Zn8 Fe2 Zn8 16_665 12_665 67.623(13)
Zn2 Fe2 Zn1 . 8_665 66.858(9)
Zn4 Fe2 Zn1 . 8_665 112.970(10)
Zn5 Fe2 Zn1 13_665 8_665 65.296(6)
Zn8 Fe2 Zn1 16_665 8_665 121.930(12)
Zn8 Fe2 Zn1 12_665 8_665 63.593(7)
Zn2 Fe2 Zn1 . 16_665 66.858(9)
Zn4 Fe2 Zn1 . 16_665 112.970(10)
Zn5 Fe2 Zn1 13_665 16_665 65.296(6)
Zn8 Fe2 Zn1 16_665 16_665 63.593(7)
Zn8 Fe2 Zn1 12_665 16_665 121.930(12)
Zn1 Fe2 Zn1 8_665 16_665 122.051(15)
Zn2 Fe2 Zn10 . . 115.459(16)
Zn4 Fe2 Zn10 . . 65.098(18)
Zn5 Fe2 Zn10 13_665 . 178.390(17)
Zn8 Fe2 Zn10 16_665 . 61.721(11)
Zn8 Fe2 Zn10 12_665 . 61.721(11)
Zn1 Fe2 Zn10 8_665 . 115.128(7)
Zn1 Fe2 Zn10 16_665 . 115.128(7)
Zn2 Fe2 Zn6 . 16_665 118.835(9)
Zn4 Fe2 Zn6 . 16_665 61.311(9)
Zn5 Fe2 Zn6 13_665 16_665 113.783(11)
Zn8 Fe2 Zn6 16_665 16_665 64.156(9)
Zn8 Fe2 Zn6 12_665 16_665 120.364(14)
Zn1 Fe2 Zn6 8_665 16_665 173.750(14)
Zn1 Fe2 Zn6 16_665 16_665 60.923(9)
Zn10 Fe2 Zn6 . 16_665 65.611(10)
Zn2 Fe2 Zn6 . 20 118.835(9)
Zn4 Fe2 Zn6 . 20 61.311(9)
Zn5 Fe2 Zn6 13_665 20 113.783(11)
Zn8 Fe2 Zn6 16_665 20 120.364(14)
Zn8 Fe2 Zn6 12_665 20 64.156(9)
Zn1 Fe2 Zn6 8_665 20 60.923(9)
Zn1 Fe2 Zn6 16_665 20 173.750(14)
Zn10 Fe2 Zn6 . 20 65.612(10)
Zn6 Fe2 Zn6 16_665 20 115.536(18)
Zn2 Fe2 Zn3 . 4 117.745(13)
Zn4 Fe2 Zn3 . 4 61.809(14)
Zn5 Fe2 Zn3 13_665 4 62.558(11)
Zn8 Fe2 Zn3 16_665 4 114.182(9)
Zn8 Fe2 Zn3 12_665 4 176.516(14)
Zn1 Fe2 Zn3 8_665 4 116.397(12)
Zn1 Fe2 Zn3 16_665 4 61.273(10)
Zn10 Fe2 Zn3 . 4 116.145(13)
Zn6 Fe2 Zn3 16_665 4 59.321(10)
Zn6 Fe2 Zn3 20 4 112.606(13)
Zn2 Fe2 Zn3 . 8_655 117.745(13)
Zn4 Fe2 Zn3 . 8_655 61.809(14)
Zn5 Fe2 Zn3 13_665 8_655 62.558(11)
Zn8 Fe2 Zn3 16_665 8_655 176.516(14)
Zn8 Fe2 Zn3 12_665 8_655 114.182(9)
Zn1 Fe2 Zn3 8_665 8_655 61.273(10)
Zn1 Fe2 Zn3 16_665 8_655 116.397(12)
Zn10 Fe2 Zn3 . 8_655 116.145(13)
Zn6 Fe2 Zn3 16_665 8_655 112.606(13)
Zn6 Fe2 Zn3 20 8_655 59.321(10)
Zn3 Fe2 Zn3 4 8_655 63.849(16)
Zn7 Fe3 Zn16 . . 179.863(19)
Zn7 Fe3 Zn11 . 17 115.828(12)
Zn16 Fe3 Zn11 . 17 64.284(12)
Zn7 Fe3 Zn11 . . 115.828(12)
Zn16 Fe3 Zn11 . . 64.284(12)
Zn11 Fe3 Zn11 17 . 63.079(13)
Zn7 Fe3 Zn17 . . 116.760(16)
Zn16 Fe3 Zn17 . . 63.103(16)
Zn11 Fe3 Zn17 17 . 117.252(14)
Zn11 Fe3 Zn17 . . 117.252(14)
Zn7 Fe3 Zn12 . 16_665 64.174(10)
Zn16 Fe3 Zn12 . 16_665 115.716(14)
Zn11 Fe3 Zn12 17 16_665 115.841(9)
Zn11 Fe3 Zn12 . 16_665 178.869(13)
Zn17 Fe3 Zn12 . 16_665 63.415(13)
Zn7 Fe3 Zn12 . 20_455 64.174(10)
Zn16 Fe3 Zn12 . 20_455 115.716(14)
Zn11 Fe3 Zn12 17 20_455 178.869(13)
Zn11 Fe3 Zn12 . 20_455 115.841(9)
Zn17 Fe3 Zn12 . 20_455 63.415(13)
Zn12 Fe3 Zn12 16_665 20_455 65.236(15)
Zn7 Fe3 Zn14 . 20 115.148(9)
Zn16 Fe3 Zn14 . 20 64.810(9)
Zn11 Fe3 Zn14 17 20 64.448(9)
Zn11 Fe3 Zn14 . 20 118.010(13)
Zn17 Fe3 Zn14 . 20 63.873(8)
Zn12 Fe3 Zn14 16_665 20 61.307(10)
Zn12 Fe3 Zn14 20_455 20 116.634(13)
Zn7 Fe3 Zn14 . 9 115.148(9)
Zn16 Fe3 Zn14 . 9 64.810(9)
Zn11 Fe3 Zn14 17 9 118.010(13)
Zn11 Fe3 Zn14 . 9 64.448(9)
Zn17 Fe3 Zn14 . 9 63.873(8)
Zn12 Fe3 Zn14 16_665 9 116.634(13)
Zn12 Fe3 Zn14 20_455 9 61.307(10)
Zn14 Fe3 Zn14 20 9 118.899(15)
Zn7 Fe3 Zn8 . 9 65.537(8)
Zn16 Fe3 Zn8 . 9 114.508(8)
Zn11 Fe3 Zn8 17 9 114.279(12)
Zn11 Fe3 Zn8 . 9 60.773(9)
Zn17 Fe3 Zn8 . 9 116.959(8)
Zn12 Fe3 Zn8 16_665 9 119.902(13)
Zn12 Fe3 Zn8 20_455 9 64.637(9)
Zn14 Fe3 Zn8 20 9 178.692(14)
Zn14 Fe3 Zn8 9 9 61.246(8)
Zn7 Fe3 Zn8 . 20 65.537(8)
Zn16 Fe3 Zn8 . 20 114.508(8)
Zn11 Fe3 Zn8 17 20 60.773(9)
Zn11 Fe3 Zn8 . 20 114.279(12)
Zn17 Fe3 Zn8 . 20 116.959(8)
Zn12 Fe3 Zn8 16_665 20 64.637(9)
Zn12 Fe3 Zn8 20_455 20 119.902(13)
Zn14 Fe3 Zn8 20 20 61.246(8)
Zn14 Fe3 Zn8 9 20 178.692(14)
Zn8 Fe3 Zn8 9 20 118.576(14)
Zn7 Fe3 Zn5 . . 65.443(11)
Zn16 Fe3 Zn5 . . 114.694(16)
Zn11 Fe3 Zn5 17 . 60.975(10)
Zn11 Fe3 Zn5 . . 60.975(10)
Zn17 Fe3 Zn5 . . 177.797(17)
Zn12 Fe3 Zn5 16_665 . 118.335(12)
Zn12 Fe3 Zn5 20_455 . 118.335(12)
Zn14 Fe3 Zn5 20 . 115.485(8)
Zn14 Fe3 Zn5 9 . 115.485(8)
Zn8 Fe3 Zn5 9 . 63.642(8)
Zn8 Fe3 Zn5 20 . 63.642(8)
Zn40 Fe4 Zn40 17_655 . 15.69(4)
Zn40 Fe4 Zn40 17_655 9_655 90.72(4)
Zn40 Fe4 Zn40 . 9_655 104.12(3)
Zn40 Fe4 Zn40 17_655 16_665 104.12(3)
Zn40 Fe4 Zn40 . 16_665 115.98(4)
Zn40 Fe4 Zn40 9_655 16_665 15.69(4)
Zn40 Fe4 Zn40 17_655 20 104.12(3)
Zn40 Fe4 Zn40 . 20 90.72(4)
Zn40 Fe4 Zn40 9_655 20 115.98(4)
Zn40 Fe4 Zn40 16_665 20 104.12(3)
Zn40 Fe4 Zn40 17_655 12_665 115.98(4)
Zn40 Fe4 Zn40 . 12_665 104.12(3)
Zn40 Fe4 Zn40 9_655 12_665 104.12(3)
Zn40 Fe4 Zn40 16_665 12_665 90.72(4)
Zn40 Fe4 Zn40 20 12_665 15.69(4)
Zn40 Fe4 Zn45 17_655 16_665 117.09(2)
Zn40 Fe4 Zn45 . 16_665 119.22(3)
Zn40 Fe4 Zn45 9_655 16_665 106.50(3)
Zn40 Fe4 Zn45 16_665 16_665 106.50(3)
Zn40 Fe4 Zn45 20 16_665 119.22(3)
Zn40 Fe4 Zn45 12_665 16_665 117.09(2)
Zn40 Fe4 Zn45 17_655 . 106.50(3)
Zn40 Fe4 Zn45 . . 106.50(3)
Zn40 Fe4 Zn45 9_655 . 117.09(2)
Zn40 Fe4 Zn45 16_665 . 119.22(3)
Zn40 Fe4 Zn45 20 . 117.09(2)
Zn40 Fe4 Zn45 12_665 . 119.22(3)
Zn45 Fe4 Zn45 16_665 . 13.82(4)
Zn40 Fe4 Zn45 17_655 20 119.22(3)
Zn40 Fe4 Zn45 . 20 117.09(2)
Zn40 Fe4 Zn45 9_655 20 119.22(3)
Zn40 Fe4 Zn45 16_665 20 117.09(2)
Zn40 Fe4 Zn45 20 20 106.50(3)
Zn40 Fe4 Zn45 12_665 20 106.50(3)
Zn45 Fe4 Zn45 16_665 20 13.82(4)
Zn45 Fe4 Zn45 . 20 13.82(4)
Zn40 Fe4 Zn41 17_655 20 47.03(2)
Zn40 Fe4 Zn41 . 20 62.46(2)
Zn40 Fe4 Zn41 9_655 20 47.03(2)
Zn40 Fe4 Zn41 16_665 20 62.46(2)
Zn40 Fe4 Zn41 20 20 132.88(5)
Zn40 Fe4 Zn41 12_665 20 132.88(5)
Zn45 Fe4 Zn41 16_665 20 107.81(4)
Zn45 Fe4 Zn41 . 20 107.81(4)
Zn45 Fe4 Zn41 20 20 119.95(5)
Zn40 Fe4 Zn41 17_655 16_665 62.46(2)
Zn40 Fe4 Zn41 . 16_665 47.03(2)
Zn40 Fe4 Zn41 9_655 16_665 132.88(5)
Zn40 Fe4 Zn41 16_665 16_665 132.88(5)
Zn40 Fe4 Zn41 20 16_665 47.03(2)
Zn40 Fe4 Zn41 12_665 16_665 62.46(2)
Zn45 Fe4 Zn41 16_665 16_665 119.95(5)
Zn45 Fe4 Zn41 . 16_665 107.81(4)
Zn45 Fe4 Zn41 20 16_665 107.81(4)
Zn41 Fe4 Zn41 20 16_665 106.87(4)
Zn40 Fe4 Zn41 17_655 . 132.88(5)
Zn40 Fe4 Zn41 . . 132.88(5)
Zn40 Fe4 Zn41 9_655 . 62.46(2)
Zn40 Fe4 Zn41 16_665 . 47.03(2)
Zn40 Fe4 Zn41 20 . 62.46(2)
Zn40 Fe4 Zn41 12_665 . 47.03(2)
Zn45 Fe4 Zn41 16_665 . 107.81(4)
Zn45 Fe4 Zn41 . . 119.95(5)
Zn45 Fe4 Zn41 20 . 107.81(4)
Zn41 Fe4 Zn41 20 . 106.87(4)
Zn41 Fe4 Zn41 16_665 . 106.87(4)
Zn22 Fe5 Zn22 20_565 . 63.742(19)
Zn22 Fe5 Zn22 20_565 16_665 63.742(19)
Zn22 Fe5 Zn22 . 16_665 63.742(19)
Zn22 Fe5 Zn30 20_565 . 114.990(10)
Zn22 Fe5 Zn30 . . 178.435(18)
Zn22 Fe5 Zn30 16_665 . 114.990(10)
Zn22 Fe5 Zn30 20_565 16_665 114.990(10)
Zn22 Fe5 Zn30 . 16_665 114.990(10)
Zn22 Fe5 Zn30 16_665 16_665 178.435(17)
Zn30 Fe5 Zn30 . 16_665 66.262(15)
Zn22 Fe5 Zn30 20_565 20_565 178.435(18)
Zn22 Fe5 Zn30 . 20_565 114.990(10)
Zn22 Fe5 Zn30 16_665 20_565 114.990(10)
Zn30 Fe5 Zn30 . 20_565 66.262(15)
Zn30 Fe5 Zn30 16_665 20_565 66.262(15)
Zn22 Fe5 Zn27 20_565 20_565 63.353(14)
Zn22 Fe5 Zn27 . 20_565 116.710(13)
Zn22 Fe5 Zn27 16_665 20_565 116.711(13)
Zn30 Fe5 Zn27 . 20_565 62.820(9)
Zn30 Fe5 Zn27 16_665 20_565 62.820(9)
Zn30 Fe5 Zn27 20_565 20_565 118.21(2)
Zn22 Fe5 Zn27 20_565 16_665 116.711(13)
Zn22 Fe5 Zn27 . 16_665 116.711(13)
Zn22 Fe5 Zn27 16_665 16_665 63.353(14)
Zn30 Fe5 Zn27 . 16_665 62.820(9)
Zn30 Fe5 Zn27 16_665 16_665 118.21(2)
Zn30 Fe5 Zn27 20_565 16_665 62.820(9)
Zn27 Fe5 Zn27 20_565 16_665 116.498(8)
Zn22 Fe5 Zn27 20_565 . 116.710(13)
Zn22 Fe5 Zn27 . . 63.353(14)
Zn22 Fe5 Zn27 16_665 . 116.710(13)
Zn30 Fe5 Zn27 . . 118.21(2)
Zn30 Fe5 Zn27 16_665 . 62.820(9)
Zn30 Fe5 Zn27 20_565 . 62.820(9)
Zn27 Fe5 Zn27 20_565 . 116.498(8)
Zn27 Fe5 Zn27 16_665 . 116.498(8)
Zn22 Fe5 Zn24 20_565 16_665 63.034(9)
Zn22 Fe5 Zn24 . 16_665 63.034(9)
Zn22 Fe5 Zn24 16_665 16_665 116.33(2)
Zn30 Fe5 Zn24 . 16_665 117.429(12)
Zn30 Fe5 Zn24 16_665 16_665 62.105(11)
Zn30 Fe5 Zn24 20_565 16_665 117.429(12)
Zn27 Fe5 Zn24 20_565 16_665 63.601(4)
Zn27 Fe5 Zn24 16_665 16_665 179.68(2)
Zn27 Fe5 Zn24 . 16_665 63.601(4)
Zn22 Fe5 Zn24 20_565 . 63.034(9)
Zn22 Fe5 Zn24 . . 116.33(2)
Zn22 Fe5 Zn24 16_665 . 63.034(9)
Zn30 Fe5 Zn24 . . 62.104(11)
Zn30 Fe5 Zn24 16_665 . 117.429(12)
Zn30 Fe5 Zn24 20_565 . 117.429(12)
Zn27 Fe5 Zn24 20_565 . 63.601(4)
Zn27 Fe5 Zn24 16_665 . 63.601(4)
Zn27 Fe5 Zn24 . . 179.68(2)
Zn24 Fe5 Zn24 16_665 . 116.298(8)
Zn22 Fe5 Zn24 20_565 20_565 116.33(2)
Zn22 Fe5 Zn24 . 20_565 63.034(9)
Zn22 Fe5 Zn24 16_665 20_565 63.035(9)
Zn30 Fe5 Zn24 . 20_565 117.429(12)
Zn30 Fe5 Zn24 16_665 20_565 117.429(12)
Zn30 Fe5 Zn24 20_565 20_565 62.105(11)
Zn27 Fe5 Zn24 20_565 20_565 179.68(2)
Zn27 Fe5 Zn24 16_665 20_565 63.601(4)
Zn27 Fe5 Zn24 . 20_565 63.601(4)
Zn24 Fe5 Zn24 16_665 20_565 116.298(8)
Zn24 Fe5 Zn24 . 20_565 116.298(8)
Zn33 Fe6 Zn33 17 . 74.890(15)
Zn33 Fe6 Zn27 17 . 70.344(11)
Zn33 Fe6 Zn27 . . 70.344(11)
Zn33 Fe6 Zn25 17 16_665 110.789(10)
Zn33 Fe6 Zn25 . 16_665 173.966(13)
Zn27 Fe6 Zn25 . 16_665 113.060(14)
Zn33 Fe6 Zn25 17 20_455 173.966(13)
Zn33 Fe6 Zn25 . 20_455 110.790(10)
Zn27 Fe6 Zn25 . 20_455 113.060(14)
Zn25 Fe6 Zn25 16_665 20_455 63.461(18)
Zn33 Fe6 Zn26 17 20 62.395(9)
Zn33 Fe6 Zn26 . 20 123.928(14)
Zn27 Fe6 Zn26 . 20 62.411(9)
Zn25 Fe6 Zn26 16_665 20 61.725(11)
Zn25 Fe6 Zn26 20_455 20 114.200(14)
Zn33 Fe6 Zn26 17 9 123.928(14)
Zn33 Fe6 Zn26 . 9 62.395(9)
Zn27 Fe6 Zn26 . 9 62.411(9)
Zn25 Fe6 Zn26 16_665 9 114.200(14)
Zn25 Fe6 Zn26 20_455 9 61.725(11)
Zn26 Fe6 Zn26 20 9 114.294(16)
Zn33 Fe6 Zn36 17 . 65.086(11)
Zn33 Fe6 Zn36 . . 65.086(11)
Zn27 Fe6 Zn36 . . 122.888(17)
Zn25 Fe6 Zn36 16_665 . 114.916(14)
Zn25 Fe6 Zn36 20_455 . 114.916(14)
Zn26 Fe6 Zn36 20 . 119.255(9)
Zn26 Fe6 Zn36 9 . 119.255(9)
Zn33 Fe6 Zn31 17 . 113.213(14)
Zn33 Fe6 Zn31 . . 113.212(14)
Zn27 Fe6 Zn31 . . 175.302(19)
Zn25 Fe6 Zn31 16_665 . 63.114(13)
Zn25 Fe6 Zn31 20_455 . 63.114(13)
Zn26 Fe6 Zn31 20 . 116.003(10)
Zn26 Fe6 Zn31 9 . 116.003(10)
Zn36 Fe6 Zn31 . . 61.811(16)
Zn33 Fe6 Zn23 17 . 120.102(12)
Zn33 Fe6 Zn23 . . 120.102(11)
Zn27 Fe6 Zn23 . . 64.243(13)
Zn25 Fe6 Zn23 16_665 . 59.353(11)
Zn25 Fe6 Zn23 20_455 . 59.353(11)
Zn26 Fe6 Zn23 20 . 62.891(8)
Zn26 Fe6 Zn23 9 . 62.891(8)
Zn36 Fe6 Zn23 . . 172.869(17)
Zn31 Fe6 Zn23 . . 111.059(17)
Zn33 Fe6 Zn32 17 16_665 63.951(10)
Zn33 Fe6 Zn32 . 16_665 122.362(15)
Zn27 Fe6 Zn32 . 16_665 124.386(9)
Zn25 Fe6 Zn32 16_665 16_665 60.418(12)
Zn25 Fe6 Zn32 20_455 16_665 110.438(14)
Zn26 Fe6 Zn32 20 16_665 69.154(11)
Zn26 Fe6 Zn32 9 16_665 172.077(14)
Zn36 Fe6 Zn32 . 16_665 61.812(11)
Zn31 Fe6 Zn32 . 16_665 56.859(9)
Zn23 Fe6 Zn32 . 16_665 115.033(12)
Zn33 Fe6 Zn32 17 20_455 122.362(15)
Zn33 Fe6 Zn32 . 20_455 63.951(10)
Zn27 Fe6 Zn32 . 20_455 124.386(9)
Zn25 Fe6 Zn32 16_665 20_455 110.438(14)
Zn25 Fe6 Zn32 20_455 20_455 60.418(12)
Zn26 Fe6 Zn32 20 20_455 172.077(14)
Zn26 Fe6 Zn32 9 20_455 69.154(11)
Zn36 Fe6 Zn32 . 20_455 61.812(11)
Zn31 Fe6 Zn32 . 20_455 56.859(9)
Zn23 Fe6 Zn32 . 20_455 115.033(12)
Zn32 Fe6 Zn32 16_665 20_455 106.51(2)
Zn33 Fe7 Zn33 12_565 23_566 63.593(10)
Zn33 Fe7 Zn33 12_565 3_665 178.41(2)
Zn33 Fe7 Zn33 23_566 3_665 116.383(10)
Zn33 Fe7 Zn33 12_565 16_665 116.383(10)
Zn33 Fe7 Zn33 23_566 16_665 178.41(2)
Zn33 Fe7 Zn33 3_665 16_665 63.593(10)
Zn33 Fe7 Zn35 12_565 7_565 63.708(11)
Zn33 Fe7 Zn35 23_566 7_565 63.708(11)
Zn33 Fe7 Zn35 3_665 7_565 117.804(15)
Zn33 Fe7 Zn35 16_665 7_565 117.804(15)
Zn33 Fe7 Zn35 12_565 3_665 117.804(15)
Zn33 Fe7 Zn35 23_566 3_665 117.804(15)
Zn33 Fe7 Zn35 3_665 3_665 63.708(11)
Zn33 Fe7 Zn35 16_665 3_665 63.708(11)
Zn35 Fe7 Zn35 7_565 3_665 64.70(2)
Zn33 Fe7 Zn30 12_565 14_556 117.146(9)
Zn33 Fe7 Zn30 23_566 14_556 63.787(6)
Zn33 Fe7 Zn30 3_665 14_556 63.787(6)
Zn33 Fe7 Zn30 16_665 14_556 117.146(9)
Zn35 Fe7 Zn30 7_565 14_556 63.761(9)
Zn35 Fe7 Zn30 3_665 14_556 63.761(9)
Zn33 Fe7 Zn30 12_565 . 63.787(6)
Zn33 Fe7 Zn30 23_566 . 117.146(9)
Zn33 Fe7 Zn30 3_665 . 117.146(9)
Zn33 Fe7 Zn30 16_665 . 63.787(6)
Zn35 Fe7 Zn30 7_565 . 63.761(9)
Zn35 Fe7 Zn30 3_665 . 63.761(9)
Zn30 Fe7 Zn30 14_556 . 116.889(19)
Zn33 Fe7 Zn37 12_565 17_665 116.033(15)
Zn33 Fe7 Zn37 23_566 17_665 116.033(15)
Zn33 Fe7 Zn37 3_665 17_665 62.454(11)
Zn33 Fe7 Zn37 16_665 17_665 62.454(11)
Zn35 Fe7 Zn37 7_565 17_665 179.679(16)
Zn35 Fe7 Zn37 3_665 17_665 115.625(14)
Zn30 Fe7 Zn37 14_556 17_665 116.338(8)
Zn30 Fe7 Zn37 . 17_665 116.338(8)
Zn33 Fe7 Zn37 12_565 1_565 62.454(10)
Zn33 Fe7 Zn37 23_566 1_565 62.454(10)
Zn33 Fe7 Zn37 3_665 1_565 116.033(15)
Zn33 Fe7 Zn37 16_665 1_565 116.033(15)
Zn35 Fe7 Zn37 7_565 1_565 115.625(14)
Zn35 Fe7 Zn37 3_665 1_565 179.679(17)
Zn30 Fe7 Zn37 14_556 1_565 116.338(7)
Zn30 Fe7 Zn37 . 1_565 116.338(7)
Zn37 Fe7 Zn37 17_665 1_565 64.05(2)
Zn33 Fe7 Zn29 12_565 14_566 116.256(9)
Zn33 Fe7 Zn29 23_566 14_566 62.814(7)
Zn33 Fe7 Zn29 3_665 14_566 62.814(7)
Zn33 Fe7 Zn29 16_665 14_566 116.256(9)
Zn35 Fe7 Zn29 7_565 14_566 116.131(8)
Zn35 Fe7 Zn29 3_665 14_566 116.131(8)
Zn30 Fe7 Zn29 14_556 14_566 62.976(10)
Zn30 Fe7 Zn29 . 14_566 179.87(2)
Zn37 Fe7 Zn29 17_665 14_566 63.770(9)
Zn37 Fe7 Zn29 1_565 14_566 63.770(9)
Zn33 Fe7 Zn29 12_565 1_565 62.814(7)
Zn33 Fe7 Zn29 23_566 1_565 116.256(9)
Zn33 Fe7 Zn29 3_665 1_565 116.256(9)
Zn33 Fe7 Zn29 16_665 1_565 62.814(7)
Zn35 Fe7 Zn29 7_565 1_565 116.131(8)
Zn35 Fe7 Zn29 3_665 1_565 116.131(8)
Zn30 Fe7 Zn29 14_556 1_565 179.87(2)
Zn30 Fe7 Zn29 . 1_565 62.976(10)
Zn37 Fe7 Zn29 17_665 1_565 63.770(9)
Zn37 Fe7 Zn29 1_565 1_565 63.770(9)
Zn29 Fe7 Zn29 14_566 1_565 117.16(2)
Fe2 Zn1 Fe2 16_665 8_655 162.777(17)
Fe2 Zn1 Zn6 16_665 . 60.579(9)
Fe2 Zn1 Zn6 8_655 . 133.232(12)
Fe2 Zn1 Zn6 16_665 13_655 133.232(12)
Fe2 Zn1 Zn6 8_655 13_655 60.579(9)
Zn6 Zn1 Zn6 . 13_655 99.382(14)
Fe2 Zn1 Zn3 16_665 13_665 61.556(10)
Fe2 Zn1 Zn3 8_655 13_665 131.804(12)
Zn6 Zn1 Zn3 . 13_665 59.307(11)
Zn6 Zn1 Zn3 13_655 13_665 71.841(12)
Fe2 Zn1 Zn3 16_665 1_545 131.804(12)
Fe2 Zn1 Zn3 8_655 1_545 61.556(10)
Zn6 Zn1 Zn3 . 1_545 71.841(12)
Zn6 Zn1 Zn3 13_655 1_545 59.307(11)
Zn3 Zn1 Zn3 13_665 1_545 101.100(14)
Fe2 Zn1 Zn8 16_665 . 57.403(8)
Fe2 Zn1 Zn8 8_655 . 116.231(9)
Zn6 Zn1 Zn8 . . 61.922(7)
Zn6 Zn1 Zn8 13_655 . 152.699(12)
Zn3 Zn1 Zn8 13_665 . 109.352(10)
Zn3 Zn1 Zn8 1_545 . 94.539(9)
Fe2 Zn1 Zn8 16_665 5 116.231(9)
Fe2 Zn1 Zn8 8_655 5 57.403(8)
Zn6 Zn1 Zn8 . 5 152.699(12)
Zn6 Zn1 Zn8 13_655 5 61.922(7)
Zn3 Zn1 Zn8 13_665 5 94.539(9)
Zn3 Zn1 Zn8 1_545 5 109.352(10)
Zn8 Zn1 Zn8 . 5 142.308(15)
Fe2 Zn1 Zn2 16_665 8_655 109.846(12)
Fe2 Zn1 Zn2 8_655 8_655 52.931(8)
Zn6 Zn1 Zn2 . 8_655 148.354(10)
Zn6 Zn1 Zn2 13_655 8_655 106.629(8)
Zn3 Zn1 Zn2 13_665 8_655 146.611(9)
Zn3 Zn1 Zn2 1_545 8_655 106.398(7)
Zn8 Zn1 Zn2 . 8_655 87.185(10)
Zn8 Zn1 Zn2 5 8_655 58.744(8)
Fe2 Zn1 Zn2 16_665 16_665 52.931(8)
Fe2 Zn1 Zn2 8_655 16_665 109.846(12)
Zn6 Zn1 Zn2 . 16_665 106.629(8)
Zn6 Zn1 Zn2 13_655 16_665 148.354(10)
Zn3 Zn1 Zn2 13_665 16_665 106.398(7)
Zn3 Zn1 Zn2 1_545 16_665 146.611(9)
Zn8 Zn1 Zn2 . 16_665 58.744(8)
Zn8 Zn1 Zn2 5 16_665 87.185(10)
Zn2 Zn1 Zn2 8_655 16_665 56.916(11)
Fe2 Zn1 Zn5 16_665 20 117.528(10)
Fe2 Zn1 Zn5 8_655 20 56.131(8)
Zn6 Zn1 Zn5 . 20 97.604(9)
Zn6 Zn1 Zn5 13_655 20 106.177(10)
Zn3 Zn1 Zn5 13_665 20 155.135(12)
Zn3 Zn1 Zn5 1_545 20 59.756(8)
Zn8 Zn1 Zn5 . 20 60.767(7)
Zn8 Zn1 Zn5 5 20 106.450(9)
Zn2 Zn1 Zn5 8_655 20 58.242(9)
Zn2 Zn1 Zn5 16_665 20 88.159(11)
Fe2 Zn1 Zn5 16_665 4 56.131(8)
Fe2 Zn1 Zn5 8_655 4 117.528(10)
Zn6 Zn1 Zn5 . 4 106.177(10)
Zn6 Zn1 Zn5 13_655 4 97.604(9)
Zn3 Zn1 Zn5 13_665 4 59.756(8)
Zn3 Zn1 Zn5 1_545 4 155.135(12)
Zn8 Zn1 Zn5 . 4 106.450(9)
Zn8 Zn1 Zn5 5 4 60.767(7)
Zn2 Zn1 Zn5 8_655 4 88.159(11)
Zn2 Zn1 Zn5 16_665 4 58.242(9)
Zn5 Zn1 Zn5 20 4 142.964(18)
Fe2 Zn2 Fe1 . 1_665 179.755(15)
Fe2 Zn2 Zn7 . 13_665 121.867(14)
Fe1 Zn2 Zn7 1_665 13_665 58.378(8)
Fe2 Zn2 Zn7 . 20_665 121.876(12)
Fe1 Zn2 Zn7 1_665 20_665 57.928(7)
Zn7 Zn2 Zn7 13_665 20_665 107.323(11)
Fe2 Zn2 Zn7 . 16_665 121.876(12)
Fe1 Zn2 Zn7 1_665 16_665 57.928(7)
Zn7 Zn2 Zn7 13_665 16_665 107.323(11)
Zn7 Zn2 Zn7 20_665 16_665 61.348(13)
Fe2 Zn2 Zn2 . 4 121.753(3)
Fe1 Zn2 Zn2 1_665 4 58.322(2)
Zn7 Zn2 Zn2 13_665 4 60.204(10)
Zn7 Zn2 Zn2 20_665 4 108.093(9)
Zn7 Zn2 Zn2 16_665 4 58.927(8)
Fe2 Zn2 Zn2 . 8_765 121.753(3)
Fe1 Zn2 Zn2 1_665 8_765 58.322(2)
Zn7 Zn2 Zn2 13_665 8_765 60.204(10)
Zn7 Zn2 Zn2 20_665 8_765 58.927(8)
Zn7 Zn2 Zn2 16_665 8_765 108.093(9)
Zn2 Zn2 Zn2 4 8_765 108.241(12)
Fe2 Zn2 Zn8 . 12_665 60.145(9)
Fe1 Zn2 Zn8 1_665 12_665 119.661(9)
Zn7 Zn2 Zn8 13_665 12_665 147.776(6)
Zn7 Zn2 Zn8 20_665 12_665 93.843(11)
Zn7 Zn2 Zn8 16_665 12_665 61.735(8)
Zn2 Zn2 Zn8 4 12_665 90.562(10)
Zn2 Zn2 Zn8 8_765 12_665 150.272(16)
Fe2 Zn2 Zn8 . 16_665 60.145(9)
Fe1 Zn2 Zn8 1_665 16_665 119.661(9)
Zn7 Zn2 Zn8 13_665 16_665 147.776(6)
Zn7 Zn2 Zn8 20_665 16_665 61.735(8)
Zn7 Zn2 Zn8 16_665 16_665 93.843(11)
Zn2 Zn2 Zn8 4 16_665 150.272(16)
Zn2 Zn2 Zn8 8_765 16_665 90.562(10)
Zn8 Zn2 Zn8 12_665 16_665 63.987(11)
Fe2 Zn2 Zn5 . 13_665 59.418(11)
Fe1 Zn2 Zn5 1_665 13_665 120.827(12)
Zn7 Zn2 Zn5 13_665 13_665 62.449(10)
Zn7 Zn2 Zn5 20_665 13_665 148.553(7)
Zn7 Zn2 Zn5 16_665 13_665 148.553(7)
Zn2 Zn2 Zn5 4 13_665 92.617(12)
Zn2 Zn2 Zn5 8_765 13_665 92.617(12)
Zn8 Zn2 Zn5 12_665 13_665 109.747(10)
Zn8 Zn2 Zn5 16_665 13_665 109.747(10)
Fe2 Zn2 Zn1 . 8_665 60.211(6)
Fe1 Zn2 Zn1 1_665 8_665 119.864(6)
Zn7 Zn2 Zn1 13_665 8_665 92.022(8)
Zn7 Zn2 Zn1 20_665 8_665 149.886(10)
Zn7 Zn2 Zn1 16_665 8_665 91.294(6)
Zn2 Zn2 Zn1 4 8_665 61.542(5)
Zn2 Zn2 Zn1 8_765 8_665 149.486(17)
Zn8 Zn2 Zn1 12_665 8_665 59.918(6)
Zn8 Zn2 Zn1 16_665 8_665 111.943(10)
Zn5 Zn2 Zn1 13_665 8_665 61.127(5)
Fe2 Zn2 Zn1 . 16_665 60.211(6)
Fe1 Zn2 Zn1 1_665 16_665 119.864(6)
Zn7 Zn2 Zn1 13_665 16_665 92.022(8)
Zn7 Zn2 Zn1 20_665 16_665 91.294(6)
Zn7 Zn2 Zn1 16_665 16_665 149.886(10)
Zn2 Zn2 Zn1 4 16_665 149.486(17)
Zn2 Zn2 Zn1 8_765 16_665 61.542(5)
Zn8 Zn2 Zn1 12_665 16_665 111.943(10)
Zn8 Zn2 Zn1 16_665 16_665 59.918(6)
Zn5 Zn2 Zn1 13_665 16_665 61.127(5)
Zn1 Zn2 Zn1 8_665 16_665 111.315(10)
Zn9 Zn3 Zn6 . 13_665 160.92(2)
Zn9 Zn3 Zn4 . 13_665 102.079(17)
Zn6 Zn3 Zn4 13_665 13_665 58.842(14)
Zn9 Zn3 Zn1 . 13_665 132.101(11)
Zn6 Zn3 Zn1 13_665 13_665 59.444(9)
Zn4 Zn3 Zn1 13_665 13_665 103.552(12)
Zn9 Zn3 Zn1 . 1_565 132.101(11)
Zn6 Zn3 Zn1 13_665 1_565 59.444(9)
Zn4 Zn3 Zn1 13_665 1_565 103.552(12)
Zn1 Zn3 Zn1 13_665 1_565 78.900(14)
Zn9 Zn3 Fe2 . 4 111.438(11)
Zn6 Zn3 Fe2 13_665 4 59.133(9)
Zn4 Zn3 Fe2 13_665 4 54.692(9)
Zn1 Zn3 Fe2 13_665 4 57.171(7)
Zn1 Zn3 Fe2 1_565 4 116.424(13)
Zn9 Zn3 Fe2 . 8_665 111.438(11)
Zn6 Zn3 Fe2 13_665 8_665 59.133(9)
Zn4 Zn3 Fe2 13_665 8_665 54.692(9)
Zn1 Zn3 Fe2 13_665 8_665 116.424(13)
Zn1 Zn3 Fe2 1_565 8_665 57.170(7)
Fe2 Zn3 Fe2 4 8_665 101.935(17)
Zn9 Zn3 Zn5 . 16_665 74.601(9)
Zn6 Zn3 Zn5 13_665 16_665 107.349(9)
Zn4 Zn3 Zn5 13_665 16_665 101.354(10)
Zn1 Zn3 Zn5 13_665 16_665 61.119(8)
Zn1 Zn3 Zn5 1_565 16_665 136.748(15)
Fe2 Zn3 Zn5 4 16_665 55.300(9)
Fe2 Zn3 Zn5 8_665 16_665 155.728(17)
Zn9 Zn3 Zn5 . 20_565 74.601(9)
Zn6 Zn3 Zn5 13_665 20_565 107.349(9)
Zn4 Zn3 Zn5 13_665 20_565 101.354(10)
Zn1 Zn3 Zn5 13_665 20_565 136.748(15)
Zn1 Zn3 Zn5 1_565 20_565 61.119(8)
Fe2 Zn3 Zn5 4 20_565 155.728(17)
Fe2 Zn3 Zn5 8_665 20_565 55.300(8)
Zn5 Zn3 Zn5 16_665 20_565 144.807(19)
Zn9 Zn3 Zn3 . 20_565 56.490(9)
Zn6 Zn3 Zn3 13_665 20_565 107.677(10)
Zn4 Zn3 Zn3 13_665 20_565 57.525(9)
Zn1 Zn3 Zn3 13_665 20_565 107.943(7)
Zn1 Zn3 Zn3 1_565 20_565 160.642(8)
Fe2 Zn3 Zn3 4 20_565 58.076(8)
Fe2 Zn3 Zn3 8_665 20_565 104.359(9)
Zn5 Zn3 Zn3 16_665 20_565 58.211(9)
Zn5 Zn3 Zn3 20_565 20_565 115.240(9)
Zn9 Zn3 Zn3 . 16_665 56.490(9)
Zn6 Zn3 Zn3 13_665 16_665 107.677(10)
Zn4 Zn3 Zn3 13_665 16_665 57.525(9)
Zn1 Zn3 Zn3 13_665 16_665 160.642(8)
Zn1 Zn3 Zn3 1_565 16_665 107.942(7)
Fe2 Zn3 Zn3 4 16_665 104.359(9)
Fe2 Zn3 Zn3 8_665 16_665 58.076(8)
Zn5 Zn3 Zn3 16_665 16_665 115.240(9)
Zn5 Zn3 Zn3 20_565 16_665 58.211(9)
Zn3 Zn3 Zn3 20_565 16_665 60.0
Fe2 Zn4 Fe2 20 16_665 116.831(9)
Fe2 Zn4 Fe2 20 . 116.831(9)
Fe2 Zn4 Fe2 16_665 . 116.831(9)
Fe2 Zn4 Zn6 20 16_665 62.639(3)
Fe2 Zn4 Zn6 16_665 16_665 178.18(3)
Fe2 Zn4 Zn6 . 16_665 62.639(3)
Fe2 Zn4 Zn6 20 . 62.639(3)
Fe2 Zn4 Zn6 16_665 . 62.639(3)
Fe2 Zn4 Zn6 . . 178.18(3)
Zn6 Zn4 Zn6 16_665 . 117.830(8)
Fe2 Zn4 Zn6 20 20 178.18(3)
Fe2 Zn4 Zn6 16_665 20 62.639(3)
Fe2 Zn4 Zn6 . 20 62.639(3)
Zn6 Zn4 Zn6 16_665 20 117.830(8)
Zn6 Zn4 Zn6 . 20 117.830(8)
Fe2 Zn4 Zn3 20 13_665 63.499(11)
Fe2 Zn4 Zn3 16_665 13_665 63.499(11)
Fe2 Zn4 Zn3 . 13_665 117.94(2)
Zn6 Zn4 Zn3 16_665 13_665 115.037(15)
Zn6 Zn4 Zn3 . 13_665 60.234(12)
Zn6 Zn4 Zn3 20 13_665 115.037(15)
Fe2 Zn4 Zn3 20 4 63.499(11)
Fe2 Zn4 Zn3 16_665 4 117.94(2)
Fe2 Zn4 Zn3 . 4 63.499(11)
Zn6 Zn4 Zn3 16_665 4 60.234(12)
Zn6 Zn4 Zn3 . 4 115.037(15)
Zn6 Zn4 Zn3 20 4 115.037(15)
Zn3 Zn4 Zn3 13_665 4 64.950(18)
Fe2 Zn4 Zn3 20 8_655 117.94(2)
Fe2 Zn4 Zn3 16_665 8_655 63.499(11)
Fe2 Zn4 Zn3 . 8_655 63.499(11)
Zn6 Zn4 Zn3 16_665 8_655 115.037(15)
Zn6 Zn4 Zn3 . 8_655 115.037(15)
Zn6 Zn4 Zn3 20 8_655 60.234(12)
Zn3 Zn4 Zn3 13_665 8_655 64.950(18)
Zn3 Zn4 Zn3 4 8_655 64.950(18)
Fe2 Zn4 Zn10 20 20 59.628(12)
Fe2 Zn4 Zn10 16_665 20 117.222(15)
Fe2 Zn4 Zn10 . 20 117.222(15)
Zn6 Zn4 Zn10 16_665 20 64.192(10)
Zn6 Zn4 Zn10 . 20 64.192(10)
Zn6 Zn4 Zn10 20 20 122.20(2)
Zn3 Zn4 Zn10 13_665 20 113.085(8)
Zn3 Zn4 Zn10 4 20 113.085(8)
Zn3 Zn4 Zn10 8_655 20 177.57(2)
Fe2 Zn4 Zn10 20 . 117.222(15)
Fe2 Zn4 Zn10 16_665 . 117.222(15)
Fe2 Zn4 Zn10 . . 59.628(12)
Zn6 Zn4 Zn10 16_665 . 64.192(10)
Zn6 Zn4 Zn10 . . 122.20(2)
Zn6 Zn4 Zn10 20 . 64.192(10)
Zn3 Zn4 Zn10 13_665 . 177.57(2)
Zn3 Zn4 Zn10 4 . 113.085(8)
Zn3 Zn4 Zn10 8_655 . 113.085(8)
Zn10 Zn4 Zn10 20 . 68.840(18)
Fe2 Zn4 Zn10 20 16_665 117.222(15)
Fe2 Zn4 Zn10 16_665 16_665 59.628(12)
Fe2 Zn4 Zn10 . 16_665 117.222(15)
Zn6 Zn4 Zn10 16_665 16_665 122.20(2)
Zn6 Zn4 Zn10 . 16_665 64.192(10)
Zn6 Zn4 Zn10 20 16_665 64.192(10)
Zn3 Zn4 Zn10 13_665 16_665 113.085(9)
Zn3 Zn4 Zn10 4 16_665 177.57(2)
Zn3 Zn4 Zn10 8_655 16_665 113.085(8)
Zn10 Zn4 Zn10 20 16_665 68.840(18)
Zn10 Zn4 Zn10 . 16_665 68.840(18)
Fe2 Zn5 Zn11 13_665 17 135.122(12)
Fe2 Zn5 Zn11 13_665 . 135.122(12)
Zn11 Zn5 Zn11 17 . 60.285(13)
Fe2 Zn5 Fe3 13_665 . 163.912(16)
Zn11 Zn5 Fe3 17 . 57.078(9)
Zn11 Zn5 Fe3 . . 57.078(9)
Fe2 Zn5 Zn2 13_665 13_665 54.431(10)
Zn11 Zn5 Zn2 17 13_665 144.626(9)
Zn11 Zn5 Zn2 . 13_665 144.626(9)
Fe3 Zn5 Zn2 . 13_665 109.481(14)
Fe2 Zn5 Zn7 13_665 . 111.168(14)
Zn11 Zn5 Zn7 17 . 101.909(11)
Zn11 Zn5 Zn7 . . 101.909(11)
Fe3 Zn5 Zn7 . . 52.744(10)
Zn2 Zn5 Zn7 13_665 . 56.737(10)
Fe2 Zn5 Zn3 13_665 16_665 62.142(11)
Zn11 Zn5 Zn3 17 16_665 104.105(14)
Zn11 Zn5 Zn3 . 16_665 73.419(12)
Fe3 Zn5 Zn3 . 16_665 130.221(13)
Zn2 Zn5 Zn3 13_665 16_665 107.803(12)
Zn7 Zn5 Zn3 . 16_665 146.187(9)
Fe2 Zn5 Zn3 13_665 20_565 62.142(11)
Zn11 Zn5 Zn3 17 20_565 73.419(12)
Zn11 Zn5 Zn3 . 20_565 104.105(14)
Fe3 Zn5 Zn3 . 20_565 130.221(13)
Zn2 Zn5 Zn3 13_665 20_565 107.803(12)
Zn7 Zn5 Zn3 . 20_565 146.187(9)
Zn3 Zn5 Zn3 16_665 20_565 63.578(18)
Fe2 Zn5 Zn1 13_665 20 58.572(6)
Zn11 Zn5 Zn1 17 20 94.066(7)
Zn11 Zn5 Zn1 . 20 153.656(12)
Fe3 Zn5 Zn1 . 20 115.928(8)
Zn2 Zn5 Zn1 13_665 20 60.630(8)
Zn7 Zn5 Zn1 . 20 88.495(10)
Zn3 Zn5 Zn1 16_665 20 110.645(13)
Zn3 Zn5 Zn1 20_565 20 59.126(10)
Fe2 Zn5 Zn1 13_665 4 58.572(6)
Zn11 Zn5 Zn1 17 4 153.656(12)
Zn11 Zn5 Zn1 . 4 94.066(7)
Fe3 Zn5 Zn1 . 4 115.928(8)
Zn2 Zn5 Zn1 13_665 4 60.630(8)
Zn7 Zn5 Zn1 . 4 88.495(10)
Zn3 Zn5 Zn1 16_665 4 59.126(10)
Zn3 Zn5 Zn1 20_565 4 110.645(13)
Zn1 Zn5 Zn1 20 4 110.511(12)
Fe2 Zn5 Zn8 13_665 20 116.598(9)
Zn11 Zn5 Zn8 17 20 57.479(8)
Zn11 Zn5 Zn8 . 20 106.065(12)
Fe3 Zn5 Zn8 . 20 57.680(7)
Zn2 Zn5 Zn8 13_665 20 87.355(9)
Zn7 Zn5 Zn8 . 20 59.126(7)
Zn3 Zn5 Zn8 16_665 20 154.686(13)
Zn3 Zn5 Zn8 20_565 20 92.847(10)
Zn1 Zn5 Zn8 20 20 58.699(5)
Zn1 Zn5 Zn8 4 20 144.392(15)
Fe2 Zn5 Zn8 13_665 9 116.598(9)
Zn11 Zn5 Zn8 17 9 106.065(12)
Zn11 Zn5 Zn8 . 9 57.479(8)
Fe3 Zn5 Zn8 . 9 57.680(7)
Zn2 Zn5 Zn8 13_665 9 87.355(9)
Zn7 Zn5 Zn8 . 9 59.126(7)
Zn3 Zn5 Zn8 16_665 9 92.847(10)
Zn3 Zn5 Zn8 20_565 9 154.686(13)
Zn1 Zn5 Zn8 20 9 144.392(15)
Zn1 Zn5 Zn8 4 9 58.699(5)
Zn8 Zn5 Zn8 20 9 108.358(13)
Zn13 Zn6 Zn4 . . 102.47(2)
Zn13 Zn6 Fe2 . 16_665 110.468(12)
Zn4 Zn6 Fe2 . 16_665 56.050(9)
Zn13 Zn6 Fe2 . 20 110.468(12)
Zn4 Zn6 Fe2 . 20 56.050(9)
Fe2 Zn6 Fe2 16_665 20 105.434(17)
Zn13 Zn6 Zn3 . 13_665 163.396(19)
Zn4 Zn6 Zn3 . 13_665 60.924(17)
Fe2 Zn6 Zn3 16_665 13_665 61.547(10)
Fe2 Zn6 Zn3 20 13_665 61.547(10)
Zn13 Zn6 Zn1 . . 129.053(11)
Zn4 Zn6 Zn1 . . 106.464(14)
Fe2 Zn6 Zn1 16_665 . 58.498(7)
Fe2 Zn6 Zn1 20 . 120.457(15)
Zn3 Zn6 Zn1 13_665 . 61.249(10)
Zn13 Zn6 Zn1 . 13_655 129.053(11)
Zn4 Zn6 Zn1 . 13_655 106.464(14)
Fe2 Zn6 Zn1 16_665 13_655 120.457(15)
Fe2 Zn6 Zn1 20 13_655 58.498(7)
Zn3 Zn6 Zn1 13_665 13_655 61.249(10)
Zn1 Zn6 Zn1 . 13_655 80.618(14)
Zn13 Zn6 Zn8 . . 73.024(9)
Zn4 Zn6 Zn8 . . 103.753(9)
Fe2 Zn6 Zn8 16_665 . 56.154(7)
Fe2 Zn6 Zn8 20 . 159.742(15)
Zn3 Zn6 Zn8 13_665 . 109.325(8)
Zn1 Zn6 Zn8 . . 59.953(7)
Zn1 Zn6 Zn8 13_655 . 135.634(14)
Zn13 Zn6 Zn8 . 17_655 73.024(9)
Zn4 Zn6 Zn8 . 17_655 103.753(9)
Fe2 Zn6 Zn8 16_665 17_655 159.742(15)
Fe2 Zn6 Zn8 20 17_655 56.154(7)
Zn3 Zn6 Zn8 13_665 17_655 109.325(8)
Zn1 Zn6 Zn8 . 17_655 135.634(14)
Zn1 Zn6 Zn8 13_655 17_655 59.953(7)
Zn8 Zn6 Zn8 . 17_655 139.951(16)
Zn13 Zn6 Zn10 . 20 56.725(11)
Zn4 Zn6 Zn10 . 20 59.851(15)
Fe2 Zn6 Zn10 16_665 20 108.023(15)
Fe2 Zn6 Zn10 20 20 56.317(10)
Zn3 Zn6 Zn10 13_665 20 110.128(14)
Zn1 Zn6 Zn10 . 20 165.939(16)
Zn1 Zn6 Zn10 13_655 20 105.520(9)
Zn8 Zn6 Zn10 . 20 117.624(14)
Zn8 Zn6 Zn10 17_655 20 56.181(10)
Zn13 Zn6 Zn10 . 16_665 56.725(11)
Zn4 Zn6 Zn10 . 16_665 59.851(15)
Fe2 Zn6 Zn10 16_665 16_665 56.317(10)
Fe2 Zn6 Zn10 20 16_665 108.023(15)
Zn3 Zn6 Zn10 13_665 16_665 110.128(14)
Zn1 Zn6 Zn10 . 16_665 105.520(9)
Zn1 Zn6 Zn10 13_655 16_665 165.939(16)
Zn8 Zn6 Zn10 . 16_665 56.181(10)
Zn8 Zn6 Zn10 17_655 16_665 117.624(14)
Zn10 Zn6 Zn10 20 16_665 65.769(17)
Fe3 Zn7 Fe1 . . 178.070(14)
Fe3 Zn7 Zn2 . 13_665 122.627(13)
Fe1 Zn7 Zn2 . 13_665 59.303(8)
Fe3 Zn7 Zn2 . 20_455 121.729(8)
Fe1 Zn7 Zn2 . 20_455 58.837(7)
Zn2 Zn7 Zn2 13_665 20_455 60.870(7)
Fe3 Zn7 Zn2 . 16_665 121.729(8)
Fe1 Zn7 Zn2 . 16_665 58.837(7)
Zn2 Zn7 Zn2 13_665 16_665 60.870(7)
Zn2 Zn7 Zn2 20_455 16_665 109.291(14)
Fe3 Zn7 Zn12 . 16_665 61.250(8)
Fe1 Zn7 Zn12 . 16_665 117.199(9)
Zn2 Zn7 Zn12 13_665 16_665 148.285(8)
Zn2 Zn7 Zn12 20_455 16_665 148.278(12)
Zn2 Zn7 Zn12 16_665 16_665 89.668(9)
Fe3 Zn7 Zn12 . 20_455 61.250(8)
Fe1 Zn7 Zn12 . 20_455 117.199(9)
Zn2 Zn7 Zn12 13_665 20_455 148.285(8)
Zn2 Zn7 Zn12 20_455 20_455 89.668(9)
Zn2 Zn7 Zn12 16_665 20_455 148.278(12)
Zn12 Zn7 Zn12 16_665 20_455 63.339(15)
Fe3 Zn7 Zn7 . 16 120.954(7)
Fe1 Zn7 Zn7 . 16 57.484(5)
Zn2 Zn7 Zn7 13_665 16 108.027(7)
Zn2 Zn7 Zn7 20_455 16 59.326(6)
Zn2 Zn7 Zn7 16_665 16 107.784(7)
Zn12 Zn7 Zn7 16_665 16 91.187(7)
Zn12 Zn7 Zn7 20_455 16 59.714(6)
Fe3 Zn7 Zn7 . 20 120.954(7)
Fe1 Zn7 Zn7 . 20 57.484(5)
Zn2 Zn7 Zn7 13_665 20 108.027(7)
Zn2 Zn7 Zn7 20_455 20 107.784(7)
Zn2 Zn7 Zn7 16_665 20 59.326(6)
Zn12 Zn7 Zn7 16_665 20 59.714(6)
Zn12 Zn7 Zn7 20_455 20 91.187(7)
Zn7 Zn7 Zn7 16 20 60.0
Fe3 Zn7 Zn8 . 9 61.281(7)
Fe1 Zn7 Zn8 . 9 119.336(7)
Zn2 Zn7 Zn8 13_665 9 90.947(9)
Zn2 Zn7 Zn8 20_455 9 60.502(7)
Zn2 Zn7 Zn8 16_665 9 149.181(13)
Zn12 Zn7 Zn8 16_665 9 113.953(11)
Zn12 Zn7 Zn8 20_455 9 62.367(9)
Zn7 Zn7 Zn8 16 9 91.928(6)
Zn7 Zn7 Zn8 20 9 149.541(7)
Fe3 Zn7 Zn8 . 20 61.281(7)
Fe1 Zn7 Zn8 . 20 119.336(7)
Zn2 Zn7 Zn8 13_665 20 90.947(9)
Zn2 Zn7 Zn8 20_455 20 149.181(13)
Zn2 Zn7 Zn8 16_665 20 60.502(7)
Zn12 Zn7 Zn8 16_665 20 62.367(9)
Zn12 Zn7 Zn8 20_455 20 113.953(11)
Zn7 Zn7 Zn8 16 20 149.541(7)
Zn7 Zn7 Zn8 20 20 91.928(6)
Zn8 Zn7 Zn8 9 20 111.859(12)
Fe3 Zn7 Zn5 . . 61.813(11)
Fe1 Zn7 Zn5 . . 120.117(12)
Zn2 Zn7 Zn5 13_665 . 60.814(10)
Zn2 Zn7 Zn5 20_455 . 92.046(8)
Zn2 Zn7 Zn5 16_665 . 92.046(8)
Zn12 Zn7 Zn5 16_665 . 113.059(10)
Zn12 Zn7 Zn5 20_455 . 113.059(10)
Zn7 Zn7 Zn5 16 . 148.989(2)
Zn7 Zn7 Zn5 20 . 148.989(2)
Zn8 Zn7 Zn5 9 . 61.261(7)
Zn8 Zn7 Zn5 20 . 61.261(7)
Fe2 Zn8 Zn11 16_665 12 135.687(11)
Fe2 Zn8 Fe3 16_665 20 164.904(13)
Zn11 Zn8 Fe3 12 20 57.696(9)
Fe2 Zn8 Zn10 16_665 16_665 60.048(11)
Zn11 Zn8 Zn10 12 16_665 104.691(10)
Fe3 Zn8 Zn10 20 16_665 128.960(14)
Fe2 Zn8 Zn14 16_665 . 129.781(12)
Zn11 Zn8 Zn14 12 . 62.544(10)
Fe3 Zn8 Zn14 20 . 59.033(9)
Zn10 Zn8 Zn14 16_665 . 70.291(12)
Fe2 Zn8 Zn2 16_665 16_665 54.225(9)
Zn11 Zn8 Zn2 12 16_665 147.533(11)
Fe3 Zn8 Zn2 20 16_665 110.902(11)
Zn10 Zn8 Zn2 16_665 16_665 104.841(10)
Zn14 Zn8 Zn2 . 16_665 142.080(12)
Fe2 Zn8 Zn7 16_665 20 111.985(11)
Zn11 Zn8 Zn7 12 20 102.890(10)
Fe3 Zn8 Zn7 20 20 53.182(8)
Zn10 Zn8 Zn7 16_665 20 143.858(12)
Zn14 Zn8 Zn7 . 20 103.212(10)
Zn2 Zn8 Zn7 16_665 20 57.764(8)
Fe2 Zn8 Zn1 16_665 . 59.004(7)
Zn11 Zn8 Zn1 12 . 95.823(10)
Fe3 Zn8 Zn1 20 . 118.735(10)
Zn10 Zn8 Zn1 16_665 . 109.947(12)
Zn14 Zn8 Zn1 . . 156.545(12)
Zn2 Zn8 Zn1 16_665 . 61.338(8)
Zn7 Zn8 Zn1 20 . 89.846(10)
Fe2 Zn8 Zn6 16_665 . 59.690(9)
Zn11 Zn8 Zn6 12 . 76.146(11)
Fe3 Zn8 Zn6 20 . 133.650(13)
Zn10 Zn8 Zn6 16_665 . 63.464(12)
Zn14 Zn8 Zn6 . . 104.976(12)
Zn2 Zn8 Zn6 16_665 . 105.706(11)
Zn7 Zn8 Zn6 20 . 147.224(13)
Zn1 Zn8 Zn6 . . 58.125(10)
Fe2 Zn8 Zn12 16_665 16_665 114.771(10)
Zn11 Zn8 Zn12 12 16_665 106.667(10)
Fe3 Zn8 Zn12 20 16_665 56.863(8)
Zn10 Zn8 Zn12 16_665 16_665 92.230(12)
Zn14 Zn8 Zn12 . 16_665 58.017(9)
Zn2 Zn8 Zn12 16_665 16_665 85.342(10)
Zn7 Zn8 Zn12 20 16_665 57.448(9)
Zn1 Zn8 Zn12 . 16_665 143.300(12)
Zn6 Zn8 Zn12 . 16_665 154.980(13)
Fe2 Zn8 Zn5 16_665 20 118.879(11)
Zn11 Zn8 Zn5 12 20 58.288(9)
Fe3 Zn8 Zn5 20 20 58.678(9)
Zn10 Zn8 Zn5 16_665 20 156.527(12)
Zn14 Zn8 Zn5 . 20 109.444(11)
Zn2 Zn8 Zn5 16_665 20 89.465(10)
Zn7 Zn8 Zn5 20 20 59.613(9)
Zn1 Zn8 Zn5 . 20 60.534(7)
Zn6 Zn8 Zn5 . 20 95.051(11)
Zn12 Zn8 Zn5 16_665 20 107.648(10)
Fe2 Zn8 Zn8 16_665 20 56.189(6)
Zn11 Zn8 Zn8 12 20 153.612(8)
Fe3 Zn8 Zn8 20 20 115.760(7)
Zn10 Zn8 Zn8 16_665 20 57.507(6)
Zn14 Zn8 Zn8 . 20 91.759(8)
Zn2 Zn8 Zn8 16_665 20 58.007(6)
Zn7 Zn8 Zn8 20 20 88.072(6)
Zn1 Zn8 Zn8 . 20 108.292(5)
Zn6 Zn8 Zn8 . 20 107.332(8)
Zn12 Zn8 Zn8 16_665 20 59.152(6)
Zn5 Zn8 Zn8 20 20 144.122(8)
Zn3 Zn9 Zn3 16_665 . 67.020(19)
Zn3 Zn9 Zn3 16_665 20_565 67.020(19)
Zn3 Zn9 Zn3 . 20_565 67.020(19)
Zn3 Zn9 Zn15 16_665 . 140.395(12)
Zn3 Zn9 Zn15 . . 140.395(12)
Zn3 Zn9 Zn15 20_565 . 140.395(12)
Zn3 Zn9 Zn11 16_665 20_565 74.478(11)
Zn3 Zn9 Zn11 . 20_565 105.918(9)
Zn3 Zn9 Zn11 20_565 20_565 140.511(16)
Zn15 Zn9 Zn11 . 20_565 70.320(12)
Zn3 Zn9 Zn11 16_665 12_565 105.918(9)
Zn3 Zn9 Zn11 . 12_565 74.478(11)
Zn3 Zn9 Zn11 20_565 12_565 140.511(16)
Zn15 Zn9 Zn11 . 12_565 70.320(12)
Zn11 Zn9 Zn11 20_565 12_565 58.780(11)
Zn3 Zn9 Zn11 16_665 16_665 140.511(16)
Zn3 Zn9 Zn11 . 16_665 74.478(11)
Zn3 Zn9 Zn11 20_565 16_665 105.919(9)
Zn15 Zn9 Zn11 . 16_665 70.319(12)
Zn11 Zn9 Zn11 20_565 16_665 109.261(13)
Zn11 Zn9 Zn11 12_565 16_665 53.557(10)
Zn3 Zn9 Zn11 16_665 . 74.478(11)
Zn3 Zn9 Zn11 . . 140.511(16)
Zn3 Zn9 Zn11 20_565 . 105.918(9)
Zn15 Zn9 Zn11 . . 70.320(13)
Zn11 Zn9 Zn11 20_565 . 53.557(10)
Zn11 Zn9 Zn11 12_565 . 109.261(13)
Zn11 Zn9 Zn11 16_665 . 140.54(2)
Zn3 Zn9 Zn11 16_665 9_665 140.511(16)
Zn3 Zn9 Zn11 . 9_665 105.918(9)
Zn3 Zn9 Zn11 20_565 9_665 74.478(11)
Zn15 Zn9 Zn11 . 9_665 70.319(12)
Zn11 Zn9 Zn11 20_565 9_665 140.54(2)
Zn11 Zn9 Zn11 12_565 9_665 109.261(13)
Zn11 Zn9 Zn11 16_665 9_665 58.780(11)
Zn11 Zn9 Zn11 . 9_665 109.261(13)
Zn3 Zn9 Zn11 16_665 17 105.918(9)
Zn3 Zn9 Zn11 . 17 140.511(16)
Zn3 Zn9 Zn11 20_565 17 74.478(11)
Zn15 Zn9 Zn11 . 17 70.320(12)
Zn11 Zn9 Zn11 20_565 17 109.261(13)
Zn11 Zn9 Zn11 12_565 17 140.54(2)
Zn11 Zn9 Zn11 16_665 17 109.261(13)
Zn11 Zn9 Zn11 . 17 58.780(11)
Zn11 Zn9 Zn11 9_665 17 53.557(10)
Zn38 Zn10 Fe2 . . 154.73(3)
Zn38 Zn10 Zn13 . 20 68.097(11)
Fe2 Zn10 Zn13 . 20 112.629(11)
Zn38 Zn10 Zn13 . 16_665 68.097(11)
Fe2 Zn10 Zn13 . 16_665 112.629(11)
Zn13 Zn10 Zn13 20 16_665 134.19(2)
Zn38 Zn10 Zn8 . 12_665 139.236(18)
Fe2 Zn10 Zn8 . 12_665 58.231(10)
Zn13 Zn10 Zn8 20 12_665 75.313(9)
Zn13 Zn10 Zn8 16_665 12_665 137.404(15)
Zn38 Zn10 Zn8 . 16_665 139.236(18)
Fe2 Zn10 Zn8 . 16_665 58.231(10)
Zn13 Zn10 Zn8 20 16_665 137.404(15)
Zn13 Zn10 Zn8 16_665 16_665 75.313(9)
Zn8 Zn10 Zn8 12_665 16_665 64.987(13)
Zn38 Zn10 Zn38 . 16_665 7.17(3)
Fe2 Zn10 Zn38 . 16_665 148.72(2)
Zn13 Zn10 Zn38 20 16_665 64.65(2)
Zn13 Zn10 Zn38 16_665 16_665 73.14(2)
Zn8 Zn10 Zn38 12_665 16_665 138.439(17)
Zn8 Zn10 Zn38 16_665 16_665 145.97(2)
Zn38 Zn10 Zn38 . 20 7.17(3)
Fe2 Zn10 Zn38 . 20 148.72(2)
Zn13 Zn10 Zn38 20 20 73.14(2)
Zn13 Zn10 Zn38 16_665 20 64.65(2)
Zn8 Zn10 Zn38 12_665 20 145.97(2)
Zn8 Zn10 Zn38 16_665 20 138.439(18)
Zn38 Zn10 Zn38 16_665 20 8.60(4)
Zn38 Zn10 Zn4 . . 99.46(3)
Fe2 Zn10 Zn4 . . 55.275(13)
Zn13 Zn10 Zn4 20 . 99.839(12)
Zn13 Zn10 Zn4 16_665 . 99.839(12)
Zn8 Zn10 Zn4 12_665 . 103.985(14)
Zn8 Zn10 Zn4 16_665 . 103.985(14)
Zn38 Zn10 Zn4 16_665 . 93.71(2)
Zn38 Zn10 Zn4 20 . 93.71(2)
Zn38 Zn10 Zn6 . 20 110.119(17)
Fe2 Zn10 Zn6 . 20 58.071(9)
Zn13 Zn10 Zn6 20 20 57.242(11)
Zn13 Zn10 Zn6 16_665 20 155.658(19)
Zn8 Zn10 Zn6 12_665 20 60.356(8)
Zn8 Zn10 Zn6 16_665 20 110.628(14)
Zn38 Zn10 Zn6 16_665 20 103.37(2)
Zn38 Zn10 Zn6 20 20 110.455(17)
Zn4 Zn10 Zn6 . 20 55.958(10)
Zn38 Zn10 Zn6 . 16_665 110.119(17)
Fe2 Zn10 Zn6 . 16_665 58.071(9)
Zn13 Zn10 Zn6 20 16_665 155.658(19)
Zn13 Zn10 Zn6 16_665 16_665 57.242(11)
Zn8 Zn10 Zn6 12_665 16_665 110.628(14)
Zn8 Zn10 Zn6 16_665 16_665 60.356(8)
Zn38 Zn10 Zn6 16_665 16_665 110.455(17)
Zn38 Zn10 Zn6 20 16_665 103.37(2)
Zn4 Zn10 Zn6 . 16_665 55.958(10)
Zn6 Zn10 Zn6 20 16_665 104.05(2)
Zn38 Zn10 Zn14 . 12_665 88.95(2)
Fe2 Zn10 Zn14 . 12_665 112.834(13)
Zn13 Zn10 Zn14 20 12_665 56.140(9)
Zn13 Zn10 Zn14 16_665 12_665 110.494(16)
Zn8 Zn10 Zn14 12_665 12_665 55.000(9)
Zn8 Zn10 Zn14 16_665 12_665 87.451(13)
Zn38 Zn10 Zn14 16_665 12_665 91.813(16)
Zn38 Zn10 Zn14 20 12_665 96.05(2)
Zn4 Zn10 Zn14 . 12_665 149.466(8)
Zn6 Zn10 Zn14 20 12_665 93.560(10)
Zn6 Zn10 Zn14 16_665 12_665 146.980(14)
Zn11 Zn11 Fe3 20_565 . 174.872(9)
Zn11 Zn11 Zn8 20_565 9 122.439(7)
Fe3 Zn11 Zn8 . 9 61.531(8)
Zn11 Zn11 Zn5 20_565 . 122.160(8)
Fe3 Zn11 Zn5 . . 61.947(10)
Zn8 Zn11 Zn5 9 . 64.234(9)
Zn11 Zn11 Zn11 20_565 17 120.0
Fe3 Zn11 Zn11 . 17 58.460(6)
Zn8 Zn11 Zn11 9 17 111.064(7)
Zn5 Zn11 Zn11 . 17 59.857(7)
Zn11 Zn11 Zn13 20_565 16_565 62.940(6)
Fe3 Zn11 Zn13 . 16_565 117.047(10)
Zn8 Zn11 Zn13 9 16_565 75.330(10)
Zn5 Zn11 Zn13 . 16_565 133.695(14)
Zn11 Zn11 Zn13 17 16_565 164.153(10)
Zn11 Zn11 Zn16 20_565 . 117.727(8)
Fe3 Zn11 Zn16 . . 57.146(11)
Zn8 Zn11 Zn16 9 . 109.269(12)
Zn5 Zn11 Zn16 . . 109.642(10)
Zn11 Zn11 Zn16 17 . 60.304(7)
Zn13 Zn11 Zn16 16_565 . 104.083(13)
Zn11 Zn11 Zn9 20_565 . 63.221(5)
Fe3 Zn11 Zn9 . . 116.953(10)
Zn8 Zn11 Zn9 9 . 134.042(16)
Zn5 Zn11 Zn9 . . 75.201(13)
Zn11 Zn11 Zn9 17 . 60.610(5)
Zn13 Zn11 Zn9 16_565 . 125.994(9)
Zn16 Zn11 Zn9 . . 103.815(15)
Zn11 Zn11 Zn14 20_565 9 119.038(7)
Fe3 Zn11 Zn14 . 9 59.237(8)
Zn8 Zn11 Zn14 9 9 59.782(9)
Zn5 Zn11 Zn14 . 9 111.977(11)
Zn11 Zn11 Zn14 17 9 109.742(8)
Zn13 Zn11 Zn14 16_565 9 59.997(9)
Zn16 Zn11 Zn14 . 9 60.708(11)
Zn9 Zn11 Zn14 . 9 164.138(17)
Zn11 Zn11 Zn18 20_565 16_665 64.844(6)
Fe3 Zn11 Zn18 . 16_665 110.540(12)
Zn8 Zn11 Zn18 9 16_665 122.129(12)
Zn5 Zn11 Zn18 . 16_665 167.814(13)
Zn11 Zn11 Zn18 17 16_665 108.268(8)
Zn13 Zn11 Zn18 16_565 16_665 57.599(11)
Zn16 Zn11 Zn18 . 16_665 59.118(9)
Zn9 Zn11 Zn18 . 16_665 101.954(14)
Zn14 Zn11 Zn18 9 16_665 67.934(10)
Zn11 Zn11 Zn15 20_565 . 66.655(5)
Fe3 Zn11 Zn15 . . 109.039(11)
Zn8 Zn11 Zn15 9 . 169.108(14)
Zn5 Zn11 Zn15 . . 117.517(12)
Zn11 Zn11 Zn15 17 . 64.429(5)
Zn13 Zn11 Zn15 16_565 . 106.521(12)
Zn16 Zn11 Zn15 . . 59.842(13)
Zn9 Zn11 Zn15 . . 53.773(15)
Zn14 Zn11 Zn15 9 . 111.413(15)
Zn18 Zn11 Zn15 16_665 . 54.066(12)
Fe3 Zn12 Fe3 16_665 20_665 169.555(17)
Fe3 Zn12 Zn14 16_665 12_665 59.876(8)
Fe3 Zn12 Zn14 20_665 12_665 129.388(13)
Fe3 Zn12 Zn14 16_665 16_665 129.388(13)
Fe3 Zn12 Zn14 20_665 16_665 59.876(8)
Zn14 Zn12 Zn14 12_665 16_665 69.582(15)
Fe3 Zn12 Zn7 16_665 16_665 54.576(8)
Fe3 Zn12 Zn7 20_665 16_665 115.139(13)
Zn14 Zn12 Zn7 12_665 16_665 105.972(10)
Zn14 Zn12 Zn7 16_665 16_665 148.284(15)
Fe3 Zn12 Zn7 16_665 20_665 115.139(13)
Fe3 Zn12 Zn7 20_665 20_665 54.576(8)
Zn14 Zn12 Zn7 12_665 20_665 148.284(15)
Zn14 Zn12 Zn7 16_665 20_665 105.972(10)
Zn7 Zn12 Zn7 16_665 20_665 60.571(12)
Fe3 Zn12 Zn17 16_665 16_665 57.619(10)
Fe3 Zn12 Zn17 20_665 16_665 129.078(15)
Zn14 Zn12 Zn17 12_665 16_665 61.397(11)
Zn14 Zn12 Zn17 16_665 16_665 100.912(13)
Zn7 Zn12 Zn17 16_665 16_665 103.957(9)
Zn7 Zn12 Zn17 20_665 16_665 146.267(15)
Fe3 Zn12 Zn17 16_665 20_665 129.078(15)
Fe3 Zn12 Zn17 20_665 20_665 57.619(10)
Zn14 Zn12 Zn17 12_665 20_665 100.912(13)
Zn14 Zn12 Zn17 16_665 20_665 61.397(11)
Zn7 Zn12 Zn17 16_665 20_665 146.267(15)
Zn7 Zn12 Zn17 20_665 20_665 103.957(9)
Zn17 Zn12 Zn17 16_665 20_665 71.662(18)
Fe3 Zn12 Zn12 16_665 20_565 57.382(8)
Fe3 Zn12 Zn12 20_665 20_565 117.182(8)
Zn14 Zn12 Zn12 12_665 20_565 108.871(8)
Zn14 Zn12 Zn12 16_665 20_565 153.383(9)
Zn7 Zn12 Zn12 16_665 20_565 58.330(7)
Zn7 Zn12 Zn12 20_665 20_565 88.813(7)
Zn17 Zn12 Zn12 16_665 20_565 58.903(8)
Zn17 Zn12 Zn12 20_665 20_565 93.951(10)
Fe3 Zn12 Zn12 16_665 16_775 117.182(8)
Fe3 Zn12 Zn12 20_665 16_775 57.382(8)
Zn14 Zn12 Zn12 12_665 16_775 153.383(9)
Zn14 Zn12 Zn12 16_665 16_775 108.871(8)
Zn7 Zn12 Zn12 16_665 16_775 88.813(7)
Zn7 Zn12 Zn12 20_665 16_775 58.330(8)
Zn17 Zn12 Zn12 16_665 16_775 93.951(10)
Zn17 Zn12 Zn12 20_665 16_775 58.903(8)
Zn12 Zn12 Zn12 20_565 16_775 60.0
Fe3 Zn12 Zn8 16_665 12_665 58.500(7)
Fe3 Zn12 Zn8 20_665 12_665 119.917(13)
Zn14 Zn12 Zn8 12_665 12_665 58.771(9)
Zn14 Zn12 Zn8 16_665 12_665 93.824(12)
Zn7 Zn12 Zn8 16_665 12_665 60.185(8)
Zn7 Zn12 Zn8 20_665 12_665 91.145(12)
Zn17 Zn12 Zn8 16_665 12_665 107.155(11)
Zn17 Zn12 Zn8 20_665 12_665 153.547(14)
Zn12 Zn12 Zn8 20_565 12_665 108.163(6)
Zn12 Zn12 Zn8 16_775 12_665 145.536(8)
Fe3 Zn12 Zn8 16_665 16_665 119.917(13)
Fe3 Zn12 Zn8 20_665 16_665 58.499(7)
Zn14 Zn12 Zn8 12_665 16_665 93.824(12)
Zn14 Zn12 Zn8 16_665 16_665 58.771(9)
Zn7 Zn12 Zn8 16_665 16_665 91.145(12)
Zn7 Zn12 Zn8 20_665 16_665 60.185(8)
Zn17 Zn12 Zn8 16_665 16_665 153.547(14)
Zn17 Zn12 Zn8 20_665 16_665 107.155(11)
Zn12 Zn12 Zn8 20_565 16_665 145.536(8)
Zn12 Zn12 Zn8 16_775 16_665 108.163(6)
Zn8 Zn12 Zn8 12_665 16_665 61.695(11)
Zn40 Zn13 Zn40 17_655 . 15.28(4)
Zn40 Zn13 Zn10 17_655 20 96.53(2)
Zn40 Zn13 Zn10 . 20 105.75(2)
Zn40 Zn13 Zn10 17_655 16_665 105.75(2)
Zn40 Zn13 Zn10 . 16_665 96.53(2)
Zn10 Zn13 Zn10 20 16_665 72.80(2)
Zn40 Zn13 Zn6 17_655 . 162.00(2)
Zn40 Zn13 Zn6 . . 162.00(2)
Zn10 Zn13 Zn6 20 . 66.034(13)
Zn10 Zn13 Zn6 16_665 . 66.034(13)
Zn40 Zn13 Zn18 17_655 1_545 59.12(2)
Zn40 Zn13 Zn18 . 1_545 59.12(2)
Zn10 Zn13 Zn18 20 1_545 140.245(12)
Zn10 Zn13 Zn18 16_665 1_545 140.245(12)
Zn6 Zn13 Zn18 . 1_545 137.534(18)
Zn40 Zn13 Zn11 17_655 16_655 112.52(2)
Zn40 Zn13 Zn11 . 16_655 120.26(2)
Zn10 Zn13 Zn11 20 16_655 104.152(11)
Zn10 Zn13 Zn11 16_665 16_655 141.668(18)
Zn6 Zn13 Zn11 . 16_655 77.717(14)
Zn18 Zn13 Zn11 1_545 16_655 64.729(12)
Zn40 Zn13 Zn11 17_655 12 120.26(2)
Zn40 Zn13 Zn11 . 12 112.52(2)
Zn10 Zn13 Zn11 20 12 141.668(18)
Zn10 Zn13 Zn11 16_665 12 104.152(11)
Zn6 Zn13 Zn11 . 12 77.717(14)
Zn18 Zn13 Zn11 1_545 12 64.729(12)
Zn11 Zn13 Zn11 16_655 12 54.120(12)
Zn40 Zn13 Zn14 17_655 17_655 67.49(2)
Zn40 Zn13 Zn14 . 17_655 82.37(2)
Zn10 Zn13 Zn14 20 17_655 70.316(12)
Zn10 Zn13 Zn14 16_665 17_655 141.207(16)
Zn6 Zn13 Zn14 . 17_655 108.127(9)
Zn18 Zn13 Zn14 1_545 17_655 71.233(9)
Zn11 Zn13 Zn14 16_655 17_655 61.329(9)
Zn11 Zn13 Zn14 12 17_655 112.082(13)
Zn40 Zn13 Zn14 17_655 . 82.37(2)
Zn40 Zn13 Zn14 . . 67.49(2)
Zn10 Zn13 Zn14 20 . 141.207(16)
Zn10 Zn13 Zn14 16_665 . 70.316(12)
Zn6 Zn13 Zn14 . . 108.127(9)
Zn18 Zn13 Zn14 1_545 . 71.233(9)
Zn11 Zn13 Zn14 16_655 . 112.082(13)
Zn11 Zn13 Zn14 12 . 61.329(9)
Zn14 Zn13 Zn14 17_655 . 140.273(18)
Zn40 Zn13 Zn39 17_655 17_655 26.85(3)
Zn40 Zn13 Zn39 . 17_655 40.57(3)
Zn10 Zn13 Zn39 20 17_655 71.32(3)
Zn10 Zn13 Zn39 16_665 17_655 105.76(2)
Zn6 Zn13 Zn39 . 17_655 137.10(3)
Zn18 Zn13 Zn39 1_545 17_655 76.84(3)
Zn11 Zn13 Zn39 16_655 17_655 109.238(19)
Zn11 Zn13 Zn39 12 17_655 141.57(3)
Zn14 Zn13 Zn39 17_655 17_655 50.671(19)
Zn14 Zn13 Zn39 . 17_655 107.73(3)
Zn40 Zn13 Zn39 17_655 . 40.57(3)
Zn40 Zn13 Zn39 . . 26.85(3)
Zn10 Zn13 Zn39 20 . 105.76(2)
Zn10 Zn13 Zn39 16_665 . 71.32(3)
Zn6 Zn13 Zn39 . . 137.10(3)
Zn18 Zn13 Zn39 1_545 . 76.84(3)
Zn11 Zn13 Zn39 16_655 . 141.57(3)
Zn11 Zn13 Zn39 12 . 109.238(19)
Zn14 Zn13 Zn39 17_655 . 107.73(3)
Zn14 Zn13 Zn39 . . 50.671(19)
Zn39 Zn13 Zn39 17_655 . 59.84(4)
Zn39 Zn14 Fe3 . 20 174.86(3)
Zn39 Zn14 Zn12 . 16_665 125.91(3)
Fe3 Zn14 Zn12 20 16_665 58.817(9)
Zn39 Zn14 Zn8 . . 123.30(3)
Fe3 Zn14 Zn8 20 . 59.721(9)
Zn12 Zn14 Zn8 16_665 . 63.212(10)
Zn39 Zn14 Zn20 . 12 63.07(3)
Fe3 Zn14 Zn20 20 12 112.750(14)
Zn12 Zn14 Zn20 16_665 12 128.795(14)
Zn8 Zn14 Zn20 . 12 162.384(14)
Zn39 Zn14 Zn13 . . 65.71(3)
Fe3 Zn14 Zn13 20 . 112.973(14)
Zn12 Zn14 Zn13 16_665 . 133.670(14)
Zn8 Zn14 Zn13 . . 73.767(11)
Zn20 Zn14 Zn13 12 . 97.186(13)
Zn39 Zn14 Zn17 . 20 122.51(3)
Fe3 Zn14 Zn17 20 20 56.892(10)
Zn12 Zn14 Zn17 16_665 20 60.156(13)
Zn8 Zn14 Zn17 . 20 109.628(13)
Zn20 Zn14 Zn17 12 20 73.516(13)
Zn13 Zn14 Zn17 . 20 159.029(17)
Zn39 Zn14 Zn41 . 16_665 19.35(3)
Fe3 Zn14 Zn41 20 16_665 162.83(3)
Zn12 Zn14 Zn41 16_665 16_665 109.361(18)
Zn8 Zn14 Zn41 . 16_665 128.86(3)
Zn20 Zn14 Zn41 12 16_665 63.31(3)
Zn13 Zn14 Zn41 . 16_665 84.18(3)
Zn17 Zn14 Zn41 20 16_665 107.10(3)
Zn39 Zn14 Zn16 . 20 119.57(3)
Fe3 Zn14 Zn16 20 20 55.441(10)
Zn12 Zn14 Zn16 16_665 20 105.831(12)
Zn8 Zn14 Zn16 . 20 105.629(13)
Zn20 Zn14 Zn16 12 20 60.624(11)
Zn13 Zn14 Zn16 . 20 101.362(14)
Zn17 Zn14 Zn16 20 20 57.668(14)
Zn41 Zn14 Zn16 16_665 20 123.92(3)
Zn39 Zn14 Zn11 . 12 120.87(3)
Fe3 Zn14 Zn11 20 12 56.315(9)
Zn12 Zn14 Zn11 16_665 12 106.928(12)
Zn8 Zn14 Zn11 . 12 57.673(9)
Zn20 Zn14 Zn11 12 12 104.719(13)
Zn13 Zn14 Zn11 . 12 58.674(10)
Zn17 Zn14 Zn11 20 12 104.744(13)
Zn41 Zn14 Zn11 16_665 12 140.19(2)
Zn16 Zn14 Zn11 20 12 58.349(13)
Zn39 Zn14 Zn19 . 16_665 67.51(3)
Fe3 Zn14 Zn19 20 16_665 113.068(13)
Zn12 Zn14 Zn19 16_665 16_665 80.504(12)
Zn8 Zn14 Zn19 . 16_665 141.365(13)
Zn20 Zn14 Zn19 12 16_665 55.360(10)
Zn13 Zn14 Zn19 . 16_665 132.849(15)
Zn17 Zn14 Zn19 20 16_665 57.047(10)
Zn41 Zn14 Zn19 16_665 16_665 50.24(3)
Zn16 Zn14 Zn19 20 16_665 96.243(13)
Zn11 Zn14 Zn19 12 16_665 154.503(14)
Zn39 Zn14 Zn40 . . 24.27(3)
Fe3 Zn14 Zn40 20 . 150.89(2)
Zn12 Zn14 Zn40 16_665 . 150.14(2)
Zn8 Zn14 Zn40 . . 125.455(19)
Zn20 Zn14 Zn40 12 . 52.460(18)
Zn13 Zn14 Zn40 . . 53.832(18)
Zn17 Zn14 Zn40 20 . 124.63(2)
Zn41 Zn14 Zn40 16_665 . 41.33(2)
Zn16 Zn14 Zn40 20 . 98.954(18)
Zn11 Zn14 Zn40 12 . 100.098(18)
Zn19 Zn14 Zn40 16_665 . 80.502(19)
Zn9 Zn15 Zn18 . . 108.288(15)
Zn9 Zn15 Zn18 . 16_665 108.288(15)
Zn18 Zn15 Zn18 . 16_665 110.628(15)
Zn9 Zn15 Zn18 . 20_565 108.288(15)
Zn18 Zn15 Zn18 . 20_565 110.628(15)
Zn18 Zn15 Zn18 16_665 20_565 110.628(15)
Zn9 Zn15 Zn16 . 20_565 100.045(15)
Zn18 Zn15 Zn16 . 20_565 58.520(4)
Zn18 Zn15 Zn16 16_665 20_565 58.520(4)
Zn18 Zn15 Zn16 20_565 20_565 151.67(3)
Zn9 Zn15 Zn16 . 16_665 100.045(15)
Zn18 Zn15 Zn16 . 16_665 58.520(4)
Zn18 Zn15 Zn16 16_665 16_665 151.67(3)
Zn18 Zn15 Zn16 20_565 16_665 58.520(4)
Zn16 Zn15 Zn16 20_565 16_665 117.024(9)
Zn9 Zn15 Zn16 . . 100.045(15)
Zn18 Zn15 Zn16 . . 151.67(3)
Zn18 Zn15 Zn16 16_665 . 58.520(4)
Zn18 Zn15 Zn16 20_565 . 58.520(4)
Zn16 Zn15 Zn16 20_565 . 117.024(9)
Zn16 Zn15 Zn16 16_665 . 117.024(9)
Zn9 Zn15 Zn22 . 20_565 149.261(9)
Zn18 Zn15 Zn22 . 20_565 59.179(12)
Zn18 Zn15 Zn22 16_665 20_565 59.179(12)
Zn18 Zn15 Zn22 20_565 20_565 102.45(2)
Zn16 Zn15 Zn22 20_565 20_565 49.216(12)
Zn16 Zn15 Zn22 16_665 20_565 95.839(17)
Zn16 Zn15 Zn22 . 20_565 95.839(17)
Zn9 Zn15 Zn22 . 16_665 149.261(9)
Zn18 Zn15 Zn22 . 16_665 59.179(12)
Zn18 Zn15 Zn22 16_665 16_665 102.45(2)
Zn18 Zn15 Zn22 20_565 16_665 59.179(12)
Zn16 Zn15 Zn22 20_565 16_665 95.839(17)
Zn16 Zn15 Zn22 16_665 16_665 49.216(12)
Zn16 Zn15 Zn22 . 16_665 95.839(17)
Zn22 Zn15 Zn22 20_565 16_665 52.546(16)
Zn9 Zn15 Zn22 . . 149.261(9)
Zn18 Zn15 Zn22 . . 102.45(2)
Zn18 Zn15 Zn22 16_665 . 59.179(12)
Zn18 Zn15 Zn22 20_565 . 59.179(12)
Zn16 Zn15 Zn22 20_565 . 95.839(17)
Zn16 Zn15 Zn22 16_665 . 95.839(17)
Zn16 Zn15 Zn22 . . 49.216(12)
Zn22 Zn15 Zn22 20_565 . 52.546(16)
Zn22 Zn15 Zn22 16_665 . 52.546(16)
Zn9 Zn15 Zn11 . 20_565 55.908(12)
Zn18 Zn15 Zn11 . 20_565 101.261(7)
Zn18 Zn15 Zn11 16_665 20_565 59.032(9)
Zn18 Zn15 Zn11 20_565 20_565 147.882(13)
Zn16 Zn15 Zn11 20_565 20_565 53.262(8)
Zn16 Zn15 Zn11 16_665 20_565 144.469(17)
Zn16 Zn15 Zn11 . 20_565 94.454(8)
Zn22 Zn15 Zn11 20_565 20_565 96.922(9)
Zn22 Zn15 Zn11 16_665 20_565 148.590(15)
Zn22 Zn15 Zn11 . 20_565 118.121(8)
Zn9 Zn15 Zn11 . . 55.908(12)
Zn18 Zn15 Zn11 . . 147.882(13)
Zn18 Zn15 Zn11 16_665 . 59.032(9)
Zn18 Zn15 Zn11 20_565 . 101.261(7)
Zn16 Zn15 Zn11 20_565 . 94.454(8)
Zn16 Zn15 Zn11 16_665 . 144.469(17)
Zn16 Zn15 Zn11 . . 53.262(8)
Zn22 Zn15 Zn11 20_565 . 118.121(8)
Zn22 Zn15 Zn11 16_665 . 148.590(15)
Zn22 Zn15 Zn11 . . 96.922(9)
Zn11 Zn15 Zn11 20_565 . 46.689(11)
Zn22 Zn16 Fe3 . . 175.86(2)
Zn22 Zn16 Zn17 . . 116.37(2)
Fe3 Zn16 Zn17 . . 59.488(13)
Zn22 Zn16 Zn11 . . 124.769(17)
Fe3 Zn16 Zn11 . . 58.569(10)
Zn17 Zn16 Zn11 . . 109.497(13)
Zn22 Zn16 Zn11 . 17 124.769(17)
Fe3 Zn16 Zn11 . 17 58.570(10)
Zn17 Zn16 Zn11 . 17 109.498(13)
Zn11 Zn16 Zn11 . 17 59.393(13)
Zn22 Zn16 Zn18 . 16_665 65.805(11)
Fe3 Zn16 Zn18 . 16_665 116.025(12)
Zn17 Zn16 Zn18 . 16_665 123.647(11)
Zn11 Zn16 Zn18 . 16_665 63.850(11)
Zn11 Zn16 Zn18 17 16_665 111.344(18)
Zn22 Zn16 Zn18 . 20_565 65.805(11)
Fe3 Zn16 Zn18 . 20_565 116.025(12)
Zn17 Zn16 Zn18 . 20_565 123.647(11)
Zn11 Zn16 Zn18 . 20_565 111.344(18)
Zn11 Zn16 Zn18 17 20_565 63.850(11)
Zn18 Zn16 Zn18 16_665 20_565 108.614(18)
Zn22 Zn16 Zn14 . 9 118.902(10)
Fe3 Zn16 Zn14 . 9 59.750(8)
Zn17 Zn16 Zn14 . 9 61.033(10)
Zn11 Zn16 Zn14 . 9 60.942(9)
Zn11 Zn16 Zn14 17 9 109.199(13)
Zn18 Zn16 Zn14 16_665 9 69.841(9)
Zn18 Zn16 Zn14 20_565 9 172.19(2)
Zn22 Zn16 Zn14 . 20 118.902(10)
Fe3 Zn16 Zn14 . 20 59.750(8)
Zn17 Zn16 Zn14 . 20 61.033(10)
Zn11 Zn16 Zn14 . 20 109.199(13)
Zn11 Zn16 Zn14 17 20 60.942(9)
Zn18 Zn16 Zn14 16_665 20 172.19(2)
Zn18 Zn16 Zn14 20_565 20 69.841(9)
Zn14 Zn16 Zn14 9 20 110.590(16)
Zn22 Zn16 Zn20 . . 62.087(11)
Fe3 Zn16 Zn20 . . 115.363(13)
Zn17 Zn16 Zn20 . . 74.312(13)
Zn11 Zn16 Zn20 . . 105.543(9)
Zn11 Zn16 Zn20 17 . 164.936(13)
Zn18 Zn16 Zn20 16_665 . 57.178(10)
Zn18 Zn16 Zn20 20_565 . 126.992(15)
Zn14 Zn16 Zn20 9 . 59.117(9)
Zn14 Zn16 Zn20 20 . 130.124(19)
Zn22 Zn16 Zn20 . 17 62.087(11)
Fe3 Zn16 Zn20 . 17 115.363(13)
Zn17 Zn16 Zn20 . 17 74.312(13)
Zn11 Zn16 Zn20 . 17 164.936(13)
Zn11 Zn16 Zn20 17 17 105.543(9)
Zn18 Zn16 Zn20 16_665 17 126.992(15)
Zn18 Zn16 Zn20 20_565 17 57.178(10)
Zn14 Zn16 Zn20 9 17 130.124(19)
Zn14 Zn16 Zn20 20 17 59.117(9)
Zn20 Zn16 Zn20 . 17 89.520(18)
Zn22 Zn16 Zn15 . . 67.887(19)
Fe3 Zn16 Zn15 . . 116.25(2)
Zn17 Zn16 Zn15 . . 175.74(2)
Zn11 Zn16 Zn15 . . 66.896(16)
Zn11 Zn16 Zn15 17 . 66.896(16)
Zn18 Zn16 Zn15 16_665 . 57.386(11)
Zn18 Zn16 Zn15 20_565 . 57.386(11)
Zn14 Zn16 Zn15 9 . 117.435(12)
Zn14 Zn16 Zn15 20 . 117.435(12)
Zn20 Zn16 Zn15 . . 108.567(14)
Zn20 Zn16 Zn15 17 . 108.567(14)
Zn21 Zn17 Fe3 . . 160.83(2)
Zn21 Zn17 Zn16 . . 141.76(2)
Fe3 Zn17 Zn16 . . 57.409(13)
Zn21 Zn17 Zn12 . 16_665 105.213(18)
Fe3 Zn17 Zn12 . 16_665 58.966(9)
Zn16 Zn17 Zn12 . 16_665 107.359(14)
Zn21 Zn17 Zn12 . 20_455 105.213(18)
Fe3 Zn17 Zn12 . 20_455 58.966(9)
Zn16 Zn17 Zn12 . 20_455 107.359(14)
Zn12 Zn17 Zn12 16_665 20_455 62.194(16)
Zn21 Zn17 Zn19 . 20_455 60.306(11)
Fe3 Zn17 Zn19 . 20_455 123.033(12)
Zn16 Zn17 Zn19 . 20_455 104.097(14)
Zn12 Zn17 Zn19 16_665 20_455 138.90(2)
Zn12 Zn17 Zn19 20_455 20_455 83.670(13)
Zn21 Zn17 Zn19 . 16_665 60.306(11)
Fe3 Zn17 Zn19 . 16_665 123.033(12)
Zn16 Zn17 Zn19 . 16_665 104.097(14)
Zn12 Zn17 Zn19 16_665 16_665 83.670(13)
Zn12 Zn17 Zn19 20_455 16_665 138.90(2)
Zn19 Zn17 Zn19 20_455 16_665 113.49(2)
Zn21 Zn17 Zn14 . 20 124.260(9)
Fe3 Zn17 Zn14 . 20 59.235(9)
Zn16 Zn17 Zn14 . 20 61.299(11)
Zn12 Zn17 Zn14 16_665 20 58.448(10)
Zn12 Zn17 Zn14 20_455 20 109.153(13)
Zn19 Zn17 Zn14 20_455 20 162.49(2)
Zn19 Zn17 Zn14 16_665 20 64.860(12)
Zn21 Zn17 Zn14 . 9 124.260(9)
Fe3 Zn17 Zn14 . 9 59.235(9)
Zn16 Zn17 Zn14 . 9 61.299(11)
Zn12 Zn17 Zn14 16_665 9 109.153(13)
Zn12 Zn17 Zn14 20_455 9 58.448(9)
Zn19 Zn17 Zn14 20_455 9 64.860(12)
Zn19 Zn17 Zn14 16_665 9 162.49(2)
Zn14 Zn17 Zn14 20 9 111.015(18)
Zn21 Zn17 Zn23 . . 60.651(13)
Fe3 Zn17 Zn23 . . 138.52(2)
Zn16 Zn17 Zn23 . . 81.112(17)
Zn12 Zn17 Zn23 16_665 . 147.045(8)
Zn12 Zn17 Zn23 20_455 . 147.045(8)
Zn19 Zn17 Zn23 20_455 . 63.400(12)
Zn19 Zn17 Zn23 16_665 . 63.400(12)
Zn14 Zn17 Zn23 20 . 102.845(13)
Zn14 Zn17 Zn23 9 . 102.845(13)
Zn40 Zn18 Zn40 17_665 1_565 15.15(4)
Zn40 Zn18 Zn20 17_665 16_665 57.38(2)
Zn40 Zn18 Zn20 1_565 16_665 70.08(2)
Zn40 Zn18 Zn20 17_665 12_565 70.08(2)
Zn40 Zn18 Zn20 1_565 12_565 57.38(2)
Zn20 Zn18 Zn20 16_665 12_565 97.627(18)
Zn40 Zn18 Zn13 17_665 1_565 58.32(2)
Zn40 Zn18 Zn13 1_565 1_565 58.32(2)
Zn20 Zn18 Zn13 16_665 1_565 100.225(12)
Zn20 Zn18 Zn13 12_565 1_565 100.225(12)
Zn40 Zn18 Zn15 17_665 . 171.49(2)
Zn40 Zn18 Zn15 1_565 . 171.49(2)
Zn20 Zn18 Zn15 16_665 . 118.410(13)
Zn20 Zn18 Zn15 12_565 . 118.410(13)
Zn13 Zn18 Zn15 1_565 . 118.10(2)
Zn40 Zn18 Zn16 17_665 16_665 108.32(2)
Zn40 Zn18 Zn16 1_565 16_665 123.46(2)
Zn20 Zn18 Zn16 16_665 16_665 61.682(11)
Zn20 Zn18 Zn16 12_565 16_665 151.571(17)
Zn13 Zn18 Zn16 1_565 16_665 102.482(10)
Zn15 Zn18 Zn16 . 16_665 64.094(10)
Zn40 Zn18 Zn16 17_665 20_565 123.46(2)
Zn40 Zn18 Zn16 1_565 20_565 108.32(2)
Zn20 Zn18 Zn16 16_665 20_565 151.571(17)
Zn20 Zn18 Zn16 12_565 20_565 61.682(11)
Zn13 Zn18 Zn16 1_565 20_565 102.482(10)
Zn15 Zn18 Zn16 . 20_565 64.094(10)
Zn16 Zn18 Zn16 16_665 20_565 128.17(2)
Zn40 Zn18 Zn22 17_665 16_665 113.41(2)
Zn40 Zn18 Zn22 1_565 16_665 121.41(2)
Zn20 Zn18 Zn22 16_665 16_665 59.098(12)
Zn20 Zn18 Zn22 12_565 16_665 101.164(14)
Zn13 Zn18 Zn22 1_565 16_665 151.974(8)
Zn15 Zn18 Zn22 . 16_665 65.719(16)
Zn16 Zn18 Zn22 16_665 16_665 52.307(10)
Zn16 Zn18 Zn22 20_565 16_665 103.520(14)
Zn40 Zn18 Zn22 17_665 20_565 121.41(2)
Zn40 Zn18 Zn22 1_565 20_565 113.41(2)
Zn20 Zn18 Zn22 16_665 20_565 101.164(14)
Zn20 Zn18 Zn22 12_565 20_565 59.098(12)
Zn13 Zn18 Zn22 1_565 20_565 151.973(8)
Zn15 Zn18 Zn22 . 20_565 65.719(16)
Zn16 Zn18 Zn22 16_665 20_565 103.520(14)
Zn16 Zn18 Zn22 20_565 20_565 52.307(10)
Zn22 Zn18 Zn22 16_665 20_565 56.049(16)
Zn40 Zn18 Zn11 17_665 16_665 106.09(2)
Zn40 Zn18 Zn11 1_565 16_665 112.90(2)
Zn20 Zn18 Zn11 16_665 16_665 103.776(9)
Zn20 Zn18 Zn11 12_565 16_665 151.395(13)
Zn13 Zn18 Zn11 1_565 16_665 57.671(11)
Zn15 Zn18 Zn11 . 16_665 66.902(15)
Zn16 Zn18 Zn11 16_665 16_665 57.032(10)
Zn16 Zn18 Zn11 20_565 16_665 102.739(15)
Zn22 Zn18 Zn11 16_665 16_665 106.029(11)
Zn22 Zn18 Zn11 20_565 16_665 132.499(16)
Zn40 Zn18 Zn11 17_665 12_565 112.90(2)
Zn40 Zn18 Zn11 1_565 12_565 106.09(2)
Zn20 Zn18 Zn11 16_665 12_565 151.395(13)
Zn20 Zn18 Zn11 12_565 12_565 103.776(9)
Zn13 Zn18 Zn11 1_565 12_565 57.671(11)
Zn15 Zn18 Zn11 . 12_565 66.902(15)
Zn16 Zn18 Zn11 16_665 12_565 102.739(15)
Zn16 Zn18 Zn11 20_565 12_565 57.032(10)
Zn22 Zn18 Zn11 16_665 12_565 132.499(16)
Zn22 Zn18 Zn11 20_565 12_565 106.029(11)
Zn11 Zn18 Zn11 16_665 12_565 50.313(11)
Zn41 Zn19 Zn20 . 9_665 69.186(13)
Zn41 Zn19 Zn20 . 20_665 69.186(13)
Zn20 Zn19 Zn20 9_665 20_665 133.28(2)
Zn41 Zn19 Zn21 . 1_665 174.02(5)
Zn20 Zn19 Zn21 9_665 1_665 111.822(12)
Zn20 Zn19 Zn21 20_665 1_665 111.822(12)
Zn41 Zn19 Zn43 . 12_665 45.03(4)
Zn20 Zn19 Zn43 9_665 12_665 63.417(19)
Zn20 Zn19 Zn43 20_665 12_665 72.41(2)
Zn21 Zn19 Zn43 1_665 12_665 140.90(3)
Zn41 Zn19 Zn43 . 16_665 45.03(4)
Zn20 Zn19 Zn43 9_665 16_665 72.41(2)
Zn20 Zn19 Zn43 20_665 16_665 63.417(19)
Zn21 Zn19 Zn43 1_665 16_665 140.90(3)
Zn43 Zn19 Zn43 12_665 16_665 9.08(3)
Zn41 Zn19 Zn17 . 20_665 118.86(3)
Zn20 Zn19 Zn17 9_665 20_665 145.42(2)
Zn20 Zn19 Zn17 20_665 20_665 75.466(13)
Zn21 Zn19 Zn17 1_665 20_665 56.776(13)
Zn43 Zn19 Zn17 12_665 20_665 147.74(2)
Zn43 Zn19 Zn17 16_665 20_665 138.85(2)
Zn41 Zn19 Zn17 . 16_665 118.86(3)
Zn20 Zn19 Zn17 9_665 16_665 75.466(13)
Zn20 Zn19 Zn17 20_665 16_665 145.42(2)
Zn21 Zn19 Zn17 1_665 16_665 56.776(13)
Zn43 Zn19 Zn17 12_665 16_665 138.85(2)
Zn43 Zn19 Zn17 16_665 16_665 147.74(2)
Zn17 Zn19 Zn17 20_665 16_665 71.62(2)
Zn41 Zn19 Zn25 . . 126.34(4)
Zn20 Zn19 Zn25 9_665 . 93.949(14)
Zn20 Zn19 Zn25 20_665 . 93.949(14)
Zn21 Zn19 Zn25 1_665 . 59.631(16)
Zn43 Zn19 Zn25 12_665 . 81.52(2)
Zn43 Zn19 Zn25 16_665 . 81.52(2)
Zn17 Zn19 Zn25 20_665 . 103.819(15)
Zn17 Zn19 Zn25 16_665 . 103.819(15)
Zn41 Zn19 Zn23 . 20_665 124.284(19)
Zn20 Zn19 Zn23 9_665 20_665 147.29(2)
Zn20 Zn19 Zn23 20_665 20_665 56.302(10)
Zn21 Zn19 Zn23 1_665 20_665 58.224(11)
Zn43 Zn19 Zn23 12_665 20_665 103.36(2)
Zn43 Zn19 Zn23 16_665 20_665 96.36(2)
Zn17 Zn19 Zn23 20_665 20_665 59.585(12)
Zn17 Zn19 Zn23 16_665 20_665 112.558(16)
Zn25 Zn19 Zn23 . 20_665 53.552(11)
Zn41 Zn19 Zn23 . 16_665 124.284(19)
Zn20 Zn19 Zn23 9_665 16_665 56.302(10)
Zn20 Zn19 Zn23 20_665 16_665 147.29(2)
Zn21 Zn19 Zn23 1_665 16_665 58.225(11)
Zn43 Zn19 Zn23 12_665 16_665 96.36(2)
Zn43 Zn19 Zn23 16_665 16_665 103.36(2)
Zn17 Zn19 Zn23 20_665 16_665 112.558(16)
Zn17 Zn19 Zn23 16_665 16_665 59.585(12)
Zn25 Zn19 Zn23 . 16_665 53.552(11)
Zn23 Zn19 Zn23 20_665 16_665 99.01(2)
Zn41 Zn19 Zn14 . 12_665 61.01(3)
Zn20 Zn19 Zn14 9_665 12_665 58.320(10)
Zn20 Zn19 Zn14 20_665 12_665 115.364(18)
Zn21 Zn19 Zn14 1_665 12_665 114.130(17)
Zn43 Zn19 Zn14 12_665 12_665 96.38(2)
Zn43 Zn19 Zn14 16_665 12_665 101.15(2)
Zn17 Zn19 Zn14 20_665 12_665 94.541(18)
Zn17 Zn19 Zn14 16_665 12_665 58.093(12)
Zn25 Zn19 Zn14 . 12_665 148.666(8)
Zn23 Zn19 Zn14 20_665 12_665 153.558(18)
Zn23 Zn19 Zn14 16_665 12_665 96.057(10)
Zn40 Zn20 Zn23 9 . 160.50(2)
Zn40 Zn20 Zn19 9 20_455 95.08(2)
Zn23 Zn20 Zn19 . 20_455 66.928(14)
Zn40 Zn20 Zn18 9 16_665 60.47(2)
Zn23 Zn20 Zn18 . 16_665 138.154(16)
Zn19 Zn20 Zn18 20_455 16_665 137.332(18)
Zn40 Zn20 Zn26 9 9 108.00(2)
Zn23 Zn20 Zn26 . 9 63.158(11)
Zn19 Zn20 Zn26 20_455 9 80.470(15)
Zn18 Zn20 Zn26 16_665 9 137.901(14)
Zn40 Zn20 Zn39 9 9 27.82(3)
Zn23 Zn20 Zn39 . 9 135.12(3)
Zn19 Zn20 Zn39 20_455 9 68.20(3)
Zn18 Zn20 Zn39 16_665 9 79.38(3)
Zn26 Zn20 Zn39 9 9 108.76(2)
Zn40 Zn20 Zn42 9 16_565 44.47(4)
Zn23 Zn20 Zn42 . 16_565 131.36(4)
Zn19 Zn20 Zn42 20_455 16_565 106.90(2)
Zn18 Zn20 Zn42 16_665 16_565 80.62(3)
Zn26 Zn20 Zn42 9 16_565 68.23(3)
Zn39 Zn20 Zn42 9 16_565 63.27(4)
Zn40 Zn20 Zn22 9 . 121.11(2)
Zn23 Zn20 Zn22 . . 78.257(13)
Zn19 Zn20 Zn22 20_455 . 141.147(17)
Zn18 Zn20 Zn22 16_665 . 64.229(13)
Zn26 Zn20 Zn22 9 . 99.258(14)
Zn39 Zn20 Zn22 9 . 143.61(3)
Zn42 Zn20 Zn22 16_565 . 108.93(2)
Zn40 Zn20 Zn14 9 9 68.36(2)
Zn23 Zn20 Zn14 . 9 108.356(14)
Zn19 Zn20 Zn14 20_455 9 66.320(15)
Zn18 Zn20 Zn14 16_665 9 71.974(11)
Zn26 Zn20 Zn14 9 9 145.677(15)
Zn39 Zn20 Zn14 9 9 51.70(2)
Zn42 Zn20 Zn14 16_565 9 112.35(3)
Zn22 Zn20 Zn14 . 9 111.835(14)
Zn40 Zn20 Zn24 9 16_665 86.81(2)
Zn23 Zn20 Zn24 . 16_665 103.172(14)
Zn19 Zn20 Zn24 20_455 16_665 143.748(17)
Zn18 Zn20 Zn24 16_665 16_665 73.968(12)
Zn26 Zn20 Zn24 9 16_665 64.700(11)
Zn39 Zn20 Zn24 9 16_665 112.58(3)
Zn42 Zn20 Zn24 16_565 16_665 52.05(3)
Zn22 Zn20 Zn24 . 16_665 59.462(11)
Zn14 Zn20 Zn24 9 16_665 144.647(14)
Zn40 Zn20 Zn16 9 . 110.37(2)
Zn23 Zn20 Zn16 . . 82.264(14)
Zn19 Zn20 Zn16 20_455 . 103.335(15)
Zn18 Zn20 Zn16 16_665 . 61.140(11)
Zn26 Zn20 Zn16 9 . 140.864(15)
Zn39 Zn20 Zn16 9 . 108.67(2)
Zn42 Zn20 Zn16 16_565 . 141.67(3)
Zn22 Zn20 Zn16 . . 53.567(11)
Zn14 Zn20 Zn16 9 . 60.260(10)
Zn24 Zn20 Zn16 16_665 . 109.885(14)
Zn40 Zn20 Zn43 9 9 62.11(2)
Zn23 Zn20 Zn43 . 9 100.631(17)
Zn19 Zn20 Zn43 20_455 9 59.590(19)
Zn18 Zn20 Zn43 16_665 9 120.94(2)
Zn26 Zn20 Zn43 9 9 54.350(16)
Zn39 Zn20 Zn43 9 9 54.53(2)
Zn42 Zn20 Zn43 16_565 9 48.20(3)
Zn22 Zn20 Zn43 . 9 148.01(2)
Zn14 Zn20 Zn43 9 9 98.971(19)
Zn24 Zn20 Zn43 16_665 9 90.42(2)
Zn16 Zn20 Zn43 . 9 158.43(2)
Zn17 Zn21 Zn17 16 20 77.03(2)
Zn17 Zn21 Zn17 16 . 77.03(2)
Zn17 Zn21 Zn17 20 . 77.03(2)
Zn17 Zn21 Zn19 16 1_445 62.918(10)
Zn17 Zn21 Zn19 20 1_445 62.918(10)
Zn17 Zn21 Zn19 . 1_445 127.75(2)
Zn17 Zn21 Zn19 16 20_455 62.918(10)
Zn17 Zn21 Zn19 20 20_455 127.75(2)
Zn17 Zn21 Zn19 . 20_455 62.918(10)
Zn19 Zn21 Zn19 1_445 20_455 117.988(8)
Zn17 Zn21 Zn19 16 16_665 127.75(2)
Zn17 Zn21 Zn19 20 16_665 62.918(10)
Zn17 Zn21 Zn19 . 16_665 62.918(10)
Zn19 Zn21 Zn19 1_445 16_665 117.988(8)
Zn19 Zn21 Zn19 20_455 16_665 117.988(8)
Zn17 Zn21 Zn23 16 . 125.170(9)
Zn17 Zn21 Zn23 20 . 125.170(9)
Zn17 Zn21 Zn23 . . 64.074(13)
Zn19 Zn21 Zn23 1_445 . 168.18(2)
Zn19 Zn21 Zn23 20_455 . 65.430(6)
Zn19 Zn21 Zn23 16_665 . 65.430(6)
Zn17 Zn21 Zn23 16 16 64.074(13)
Zn17 Zn21 Zn23 20 16 125.170(9)
Zn17 Zn21 Zn23 . 16 125.170(9)
Zn19 Zn21 Zn23 1_445 16 65.430(6)
Zn19 Zn21 Zn23 20_455 16 65.430(6)
Zn19 Zn21 Zn23 16_665 16 168.18(2)
Zn23 Zn21 Zn23 . 16 108.886(13)
Zn17 Zn21 Zn23 16 20 125.170(9)
Zn17 Zn21 Zn23 20 20 64.074(13)
Zn17 Zn21 Zn23 . 20 125.170(9)
Zn19 Zn21 Zn23 1_445 20 65.430(6)
Zn19 Zn21 Zn23 20_455 20 168.18(2)
Zn19 Zn21 Zn23 16_665 20 65.430(6)
Zn23 Zn21 Zn23 . 20 108.886(13)
Zn23 Zn21 Zn23 16 20 108.886(13)
Zn17 Zn21 Zn25 16 16_665 168.497(19)
Zn17 Zn21 Zn25 20 16_665 111.678(11)
Zn17 Zn21 Zn25 . 16_665 111.678(11)
Zn19 Zn21 Zn25 1_445 16_665 113.457(15)
Zn19 Zn21 Zn25 20_455 16_665 113.457(15)
Zn19 Zn21 Zn25 16_665 16_665 63.752(14)
Zn23 Zn21 Zn25 . 16_665 56.736(9)
Zn23 Zn21 Zn25 16 16_665 104.424(19)
Zn23 Zn21 Zn25 20 16_665 56.736(9)
Zn17 Zn21 Zn25 16 20_455 111.678(11)
Zn17 Zn21 Zn25 20 20_455 168.497(19)
Zn17 Zn21 Zn25 . 20_455 111.678(11)
Zn19 Zn21 Zn25 1_445 20_455 113.457(15)
Zn19 Zn21 Zn25 20_455 20_455 63.752(14)
Zn19 Zn21 Zn25 16_665 20_455 113.457(15)
Zn23 Zn21 Zn25 . 20_455 56.736(9)
Zn23 Zn21 Zn25 16 20_455 56.736(9)
Zn23 Zn21 Zn25 20 20_455 104.424(19)
Zn25 Zn21 Zn25 16_665 20_455 58.708(16)
Zn17 Zn21 Zn25 16 1_445 111.678(11)
Zn17 Zn21 Zn25 20 1_445 111.678(11)
Zn17 Zn21 Zn25 . 1_445 168.497(19)
Zn19 Zn21 Zn25 1_445 1_445 63.752(14)
Zn19 Zn21 Zn25 20_455 1_445 113.457(15)
Zn19 Zn21 Zn25 16_665 1_445 113.457(15)
Zn23 Zn21 Zn25 . 1_445 104.424(19)
Zn23 Zn21 Zn25 16 1_445 56.736(9)
Zn23 Zn21 Zn25 20 1_445 56.736(9)
Zn25 Zn21 Zn25 16_665 1_445 58.708(16)
Zn25 Zn21 Zn25 20_455 1_445 58.708(16)
Zn16 Zn22 Fe5 . . 174.59(2)
Zn16 Zn22 Zn22 . 16_665 117.448(12)
Fe5 Zn22 Zn22 . 16_665 58.129(10)
Zn16 Zn22 Zn22 . 20_565 117.448(12)
Fe5 Zn22 Zn22 . 20_565 58.129(10)
Zn22 Zn22 Zn22 16_665 20_565 60.0
Zn16 Zn22 Zn27 . . 126.09(2)
Fe5 Zn22 Zn27 . . 59.314(12)
Zn22 Zn22 Zn27 16_665 . 108.716(9)
Zn22 Zn22 Zn27 20_565 . 108.716(9)
Zn16 Zn22 Zn24 . 16_665 121.151(10)
Fe5 Zn22 Zn24 . 16_665 60.351(9)
Zn22 Zn22 Zn24 16_665 16_665 109.488(10)
Zn22 Zn22 Zn24 20_565 16_665 60.353(10)
Zn27 Zn22 Zn24 . 16_665 61.393(10)
Zn16 Zn22 Zn24 . 20_565 121.151(10)
Fe5 Zn22 Zn24 . 20_565 60.351(9)
Zn22 Zn22 Zn24 16_665 20_565 60.353(10)
Zn22 Zn22 Zn24 20_565 20_565 109.487(10)
Zn27 Zn22 Zn24 . 20_565 61.393(10)
Zn24 Zn22 Zn24 16_665 20_565 111.841(19)
Zn16 Zn22 Zn20 . . 64.346(11)
Fe5 Zn22 Zn20 . . 118.839(12)
Zn22 Zn22 Zn20 16_665 . 163.337(10)
Zn22 Zn22 Zn20 20_565 . 103.870(9)
Zn27 Zn22 Zn20 . . 79.337(13)
Zn24 Zn22 Zn20 16_665 . 60.772(10)
Zn24 Zn22 Zn20 20_565 . 134.554(19)
Zn16 Zn22 Zn20 . 17 64.346(11)
Fe5 Zn22 Zn20 . 17 118.839(12)
Zn22 Zn22 Zn20 16_665 17 103.870(9)
Zn22 Zn22 Zn20 20_565 17 163.337(10)
Zn27 Zn22 Zn20 . 17 79.337(13)
Zn24 Zn22 Zn20 16_665 17 134.554(19)
Zn24 Zn22 Zn20 20_565 17 60.772(10)
Zn20 Zn22 Zn20 . 17 91.827(18)
Zn16 Zn22 Zn18 . 16_665 61.888(9)
Fe5 Zn22 Zn18 . 16_665 115.547(11)
Zn22 Zn22 Zn18 16_665 16_665 108.390(10)
Zn22 Zn22 Zn18 20_565 16_665 61.975(8)
Zn27 Zn22 Zn18 . 16_665 127.017(11)
Zn24 Zn22 Zn18 16_665 16_665 71.324(10)
Zn24 Zn22 Zn18 20_565 16_665 168.723(19)
Zn20 Zn22 Zn18 . 16_665 56.673(9)
Zn20 Zn22 Zn18 17 16_665 125.365(14)
Zn16 Zn22 Zn18 . 20_565 61.888(9)
Fe5 Zn22 Zn18 . 20_565 115.547(11)
Zn22 Zn22 Zn18 16_665 20_565 61.975(8)
Zn22 Zn22 Zn18 20_565 20_565 108.390(10)
Zn27 Zn22 Zn18 . 20_565 127.017(11)
Zn24 Zn22 Zn18 16_665 20_565 168.723(19)
Zn24 Zn22 Zn18 20_565 20_565 71.324(10)
Zn20 Zn22 Zn18 . 20_565 125.365(14)
Zn20 Zn22 Zn18 17 20_565 56.673(9)
Zn18 Zn22 Zn18 16_665 20_565 103.502(19)
Zn16 Zn22 Zn15 . . 62.897(15)
Fe5 Zn22 Zn15 . . 111.694(17)
Zn22 Zn22 Zn15 16_665 . 63.727(8)
Zn22 Zn22 Zn15 20_565 . 63.727(8)
Zn27 Zn22 Zn15 . . 171.008(17)
Zn24 Zn22 Zn15 16_665 . 115.303(12)
Zn24 Zn22 Zn15 20_565 . 115.303(12)
Zn20 Zn22 Zn15 . . 106.713(12)
Zn20 Zn22 Zn15 17 . 106.713(12)
Zn18 Zn22 Zn15 16_665 . 55.102(10)
Zn18 Zn22 Zn15 20_565 . 55.102(10)
Zn25 Zn23 Zn25 20_455 16_665 62.509(18)
Zn25 Zn23 Zn20 20_455 17 163.185(14)
Zn25 Zn23 Zn20 16_665 17 100.702(10)
Zn25 Zn23 Zn20 20_455 . 100.702(10)
Zn25 Zn23 Zn20 16_665 . 163.185(14)
Zn20 Zn23 Zn20 17 . 96.066(17)
Zn25 Zn23 Fe6 20_455 . 58.074(11)
Zn25 Zn23 Fe6 16_665 . 58.074(11)
Zn20 Zn23 Fe6 17 . 115.267(12)
Zn20 Zn23 Fe6 . . 115.267(12)
Zn25 Zn23 Zn21 20_455 . 62.251(13)
Zn25 Zn23 Zn21 16_665 . 62.251(13)
Zn20 Zn23 Zn21 17 . 110.479(13)
Zn20 Zn23 Zn21 . . 110.479(13)
Fe6 Zn23 Zn21 . . 108.786(16)
Zn25 Zn23 Zn26 20_455 20 108.786(16)
Zn25 Zn23 Zn26 16_665 20 59.494(11)
Zn20 Zn23 Zn26 17 20 59.209(9)
Zn20 Zn23 Zn26 . 20 132.614(16)
Fe6 Zn23 Zn26 . 20 57.907(9)
Zn21 Zn23 Zn26 . 20 115.869(11)
Zn25 Zn23 Zn26 20_455 9 59.494(11)
Zn25 Zn23 Zn26 16_665 9 108.786(16)
Zn20 Zn23 Zn26 17 9 132.614(16)
Zn20 Zn23 Zn26 . 9 59.209(9)
Fe6 Zn23 Zn26 . 9 57.907(9)
Zn21 Zn23 Zn26 . 9 115.869(11)
Zn26 Zn23 Zn26 20 9 106.171(17)
Zn25 Zn23 Zn27 20_455 . 104.782(15)
Zn25 Zn23 Zn27 16_665 . 104.782(15)
Zn20 Zn23 Zn27 17 . 79.435(11)
Zn20 Zn23 Zn27 . . 79.436(11)
Fe6 Zn23 Zn27 . . 55.579(12)
Zn21 Zn23 Zn27 . . 164.365(19)
Zn26 Zn23 Zn27 20 . 57.899(9)
Zn26 Zn23 Zn27 9 . 57.899(9)
Zn25 Zn23 Zn17 20_455 . 108.908(15)
Zn25 Zn23 Zn17 16_665 . 108.908(15)
Zn20 Zn23 Zn17 17 . 74.391(12)
Zn20 Zn23 Zn17 . . 74.391(12)
Fe6 Zn23 Zn17 . . 164.061(18)
Zn21 Zn23 Zn17 . . 55.275(15)
Zn26 Zn23 Zn17 20 . 126.001(9)
Zn26 Zn23 Zn17 9 . 126.001(9)
Zn27 Zn23 Zn17 . . 140.360(18)
Zn25 Zn23 Zn19 20_455 20_455 62.257(12)
Zn25 Zn23 Zn19 16_665 20_455 110.398(16)
Zn20 Zn23 Zn19 17 20_455 128.212(18)
Zn20 Zn23 Zn19 . 20_455 56.770(10)
Fe6 Zn23 Zn19 . 20_455 116.229(13)
Zn21 Zn23 Zn19 . 20_455 56.345(10)
Zn26 Zn23 Zn19 20 20_455 169.705(17)
Zn26 Zn23 Zn19 9 20_455 74.303(10)
Zn27 Zn23 Zn19 . 20_455 127.495(9)
Zn17 Zn23 Zn19 . 20_455 57.014(12)
Zn25 Zn23 Zn19 20_455 16_665 110.398(15)
Zn25 Zn23 Zn19 16_665 16_665 62.257(12)
Zn20 Zn23 Zn19 17 16_665 56.770(10)
Zn20 Zn23 Zn19 . 16_665 128.212(18)
Fe6 Zn23 Zn19 . 16_665 116.229(13)
Zn21 Zn23 Zn19 . 16_665 56.345(9)
Zn26 Zn23 Zn19 20 16_665 74.303(10)
Zn26 Zn23 Zn19 9 16_665 169.705(17)
Zn27 Zn23 Zn19 . 16_665 127.495(9)
Zn17 Zn23 Zn19 . 16_665 57.014(12)
Zn19 Zn23 Zn19 20_455 16_665 103.35(2)
Zn42 Zn24 Fe5 1_565 . 175.02(5)
Zn42 Zn24 Zn30 1_565 . 127.76(5)
Fe5 Zn24 Zn30 . . 57.219(13)
Zn42 Zn24 Zn22 1_565 16_665 119.33(4)
Fe5 Zn24 Zn22 . 16_665 56.615(12)
Zn30 Zn24 Zn22 . 16_665 105.523(14)
Zn42 Zn24 Zn22 1_565 20_565 119.33(4)
Fe5 Zn24 Zn22 . 20_565 56.615(12)
Zn30 Zn24 Zn22 . 20_565 105.523(14)
Zn22 Zn24 Zn22 16_665 20_565 59.29(2)
Zn42 Zn24 Zn20 1_565 16_665 62.75(3)
Fe5 Zn24 Zn20 . 16_665 114.298(14)
Zn30 Zn24 Zn20 . 16_665 133.359(8)
Zn22 Zn24 Zn20 16_665 16_665 59.766(11)
Zn22 Zn24 Zn20 20_565 16_665 102.371(16)
Zn42 Zn24 Zn20 1_565 12_565 62.75(3)
Fe5 Zn24 Zn20 . 12_565 114.298(14)
Zn30 Zn24 Zn20 . 12_565 133.359(8)
Zn22 Zn24 Zn20 16_665 12_565 102.371(16)
Zn22 Zn24 Zn20 20_565 12_565 59.766(11)
Zn20 Zn24 Zn20 16_665 12_565 93.026(17)
Zn42 Zn24 Zn27 1_565 16_665 124.099(14)
Fe5 Zn24 Zn27 . 16_665 57.337(9)
Zn30 Zn24 Zn27 . 16_665 59.027(10)
Zn22 Zn24 Zn27 16_665 16_665 59.046(12)
Zn22 Zn24 Zn27 20_565 16_665 106.041(15)
Zn20 Zn24 Zn27 16_665 16_665 77.770(10)
Zn20 Zn24 Zn27 12_565 16_665 161.417(18)
Zn42 Zn24 Zn27 1_565 20_565 124.099(14)
Fe5 Zn24 Zn27 . 20_565 57.337(9)
Zn30 Zn24 Zn27 . 20_565 59.027(10)
Zn22 Zn24 Zn27 16_665 20_565 106.041(15)
Zn22 Zn24 Zn27 20_565 20_565 59.046(12)
Zn20 Zn24 Zn27 16_665 20_565 161.417(18)
Zn20 Zn24 Zn27 12_565 20_565 77.770(10)
Zn27 Zn24 Zn27 16_665 20_565 106.110(18)
Zn42 Zn24 Zn44 1_565 17_665 18.36(3)
Fe5 Zn24 Zn44 . 17_665 164.74(2)
Zn30 Zn24 Zn44 . 17_665 113.95(2)
Zn22 Zn24 Zn44 16_665 17_665 120.88(3)
Zn22 Zn24 Zn44 20_565 17_665 137.28(2)
Zn20 Zn24 Zn44 16_665 17_665 61.12(3)
Zn20 Zn24 Zn44 12_565 17_665 80.90(2)
Zn27 Zn24 Zn44 16_665 17_665 107.77(2)
Zn27 Zn24 Zn44 20_565 17_665 131.52(3)
Zn42 Zn24 Zn44 1_565 1_565 18.36(3)
Fe5 Zn24 Zn44 . 1_565 164.74(2)
Zn30 Zn24 Zn44 . 1_565 113.95(2)
Zn22 Zn24 Zn44 16_665 1_565 137.28(2)
Zn22 Zn24 Zn44 20_565 1_565 120.88(3)
Zn20 Zn24 Zn44 16_665 1_565 80.90(2)
Zn20 Zn24 Zn44 12_565 1_565 61.12(3)
Zn27 Zn24 Zn44 16_665 1_565 131.52(3)
Zn27 Zn24 Zn44 20_565 1_565 107.77(2)
Zn44 Zn24 Zn44 17_665 1_565 25.87(5)
Zn42 Zn24 Zn26 1_565 17_665 68.55(2)
Fe5 Zn24 Zn26 . 17_665 113.632(10)
Zn30 Zn24 Zn26 . 17_665 83.751(10)
Zn22 Zn24 Zn26 16_665 17_665 94.055(11)
Zn22 Zn24 Zn26 20_565 17_665 153.118(15)
Zn20 Zn24 Zn26 16_665 17_665 56.400(8)
Zn20 Zn24 Zn26 12_565 17_665 130.627(15)
Zn27 Zn24 Zn26 16_665 17_665 56.658(8)
Zn27 Zn24 Zn26 20_565 17_665 141.007(17)
Zn44 Zn24 Zn26 17_665 17_665 51.23(2)
Zn44 Zn24 Zn26 1_565 17_665 75.25(3)
Fe6 Zn25 Fe6 16_665 20_665 114.855(19)
Fe6 Zn25 Zn23 16_665 16_665 62.573(10)
Fe6 Zn25 Zn23 20_665 16_665 166.857(17)
Fe6 Zn25 Zn23 16_665 20_665 166.857(17)
Fe6 Zn25 Zn23 20_665 20_665 62.573(10)
Zn23 Zn25 Zn23 16_665 20_665 116.66(2)
Fe6 Zn25 Zn26 16_665 12_665 60.621(8)
Fe6 Zn25 Zn26 20_665 12_665 127.659(16)
Zn23 Zn25 Zn26 16_665 12_665 63.599(9)
Zn23 Zn25 Zn26 20_665 12_665 131.899(16)
Fe6 Zn25 Zn26 16_665 16_665 127.659(16)
Fe6 Zn25 Zn26 20_665 16_665 60.621(8)
Zn23 Zn25 Zn26 16_665 16_665 131.899(16)
Zn23 Zn25 Zn26 20_665 16_665 63.599(9)
Zn26 Zn25 Zn26 12_665 16_665 81.623(15)
Fe6 Zn25 Zn25 16_665 16_775 108.469(9)
Fe6 Zn25 Zn25 20_665 16_775 58.269(9)
Zn23 Zn25 Zn25 16_665 16_775 109.405(10)
Zn23 Zn25 Zn25 20_665 16_775 58.745(9)
Zn26 Zn25 Zn25 12_665 16_775 168.596(8)
Zn26 Zn25 Zn25 16_665 16_775 109.068(8)
Fe6 Zn25 Zn25 16_665 20_565 58.269(9)
Fe6 Zn25 Zn25 20_665 20_565 108.469(9)
Zn23 Zn25 Zn25 16_665 20_565 58.746(9)
Zn23 Zn25 Zn25 20_665 20_565 109.404(10)
Zn26 Zn25 Zn25 12_665 20_565 109.068(7)
Zn26 Zn25 Zn25 16_665 20_565 168.596(8)
Zn25 Zn25 Zn25 16_775 20_565 60.0
Fe6 Zn25 Zn32 16_665 . 63.909(9)
Fe6 Zn25 Zn32 20_665 . 63.909(9)
Zn23 Zn25 Zn32 16_665 . 121.090(11)
Zn23 Zn25 Zn32 20_665 . 121.090(11)
Zn26 Zn25 Zn32 12_665 . 70.097(12)
Zn26 Zn25 Zn32 16_665 . 70.097(12)
Zn25 Zn25 Zn32 16_775 . 109.154(10)
Zn25 Zn25 Zn32 20_565 . 109.154(10)
Fe6 Zn25 Zn31 16_665 1_665 60.010(9)
Fe6 Zn25 Zn31 20_665 1_665 60.010(9)
Zn23 Zn25 Zn31 16_665 1_665 111.143(11)
Zn23 Zn25 Zn31 20_665 1_665 111.143(11)
Zn26 Zn25 Zn31 12_665 1_665 112.448(12)
Zn26 Zn25 Zn31 16_665 1_665 112.448(12)
Zn25 Zn25 Zn31 16_775 1_665 60.407(8)
Zn25 Zn25 Zn31 20_565 1_665 60.407(8)
Zn32 Zn25 Zn31 . 1_665 57.029(13)
Fe6 Zn25 Zn21 16_665 1_665 111.356(10)
Fe6 Zn25 Zn21 20_665 1_665 111.356(10)
Zn23 Zn25 Zn21 16_665 1_665 61.013(11)
Zn23 Zn25 Zn21 20_665 1_665 61.013(11)
Zn26 Zn25 Zn21 12_665 1_665 118.405(12)
Zn26 Zn25 Zn21 16_665 1_665 118.405(12)
Zn25 Zn25 Zn21 16_775 1_665 60.646(8)
Zn25 Zn25 Zn21 20_565 1_665 60.646(8)
Zn32 Zn25 Zn21 . 1_665 167.789(19)
Zn31 Zn25 Zn21 1_665 1_665 110.759(16)
Fe6 Zn25 Zn19 16_665 . 122.105(9)
Fe6 Zn25 Zn19 20_665 . 122.105(9)
Zn23 Zn25 Zn19 16_665 . 64.191(10)
Zn23 Zn25 Zn19 20_665 . 64.191(10)
Zn26 Zn25 Zn19 12_665 . 76.715(12)
Zn26 Zn25 Zn19 16_665 . 76.715(12)
Zn25 Zn25 Zn19 16_775 . 109.051(9)
Zn25 Zn25 Zn19 20_565 . 109.051(9)
Zn32 Zn25 Zn19 . . 135.595(19)
Zn31 Zn25 Zn19 1_665 . 167.376(18)
Zn21 Zn25 Zn19 1_665 . 56.616(12)
Zn44 Zn26 Zn43 . . 36.16(4)
Zn44 Zn26 Zn28 . 16_665 69.11(3)
Zn43 Zn26 Zn28 . 16_665 65.41(2)
Zn44 Zn26 Fe6 . 20 176.78(3)
Zn43 Zn26 Fe6 . 20 146.89(2)
Zn28 Zn26 Fe6 16_665 20 110.604(15)
Zn44 Zn26 Zn33 . 12 121.35(3)
Zn43 Zn26 Zn33 . 12 143.34(2)
Zn28 Zn26 Zn33 16_665 12 79.665(12)
Fe6 Zn26 Zn33 20 12 55.690(9)
Zn44 Zn26 Zn25 . 16_665 125.38(3)
Zn43 Zn26 Zn25 . 16_665 89.24(2)
Zn28 Zn26 Zn25 16_665 16_665 90.321(13)
Fe6 Zn26 Zn25 20 16_665 57.654(10)
Zn33 Zn26 Zn25 12 16_665 102.243(13)
Zn44 Zn26 Zn20 . 12 66.45(2)
Zn43 Zn26 Zn20 . 12 65.767(19)
Zn28 Zn26 Zn20 16_665 12 130.318(16)
Fe6 Zn26 Zn20 20 12 114.996(13)
Zn33 Zn26 Zn20 12 12 143.876(14)
Zn25 Zn26 Zn20 16_665 12 97.683(13)
Zn44 Zn26 Zn27 . 20 121.17(3)
Zn43 Zn26 Zn27 . 20 144.71(2)
Zn28 Zn26 Zn27 16_665 20 143.996(16)
Fe6 Zn26 Zn27 20 20 57.064(10)
Zn33 Zn26 Zn27 12 20 65.546(12)
Zn25 Zn26 Zn27 16_665 20 105.319(11)
Zn20 Zn26 Zn27 12 20 80.316(13)
Zn44 Zn26 Zn23 . 20 122.88(3)
Zn43 Zn26 Zn23 . 20 104.82(2)
Zn28 Zn26 Zn23 16_665 20 146.697(15)
Fe6 Zn26 Zn23 20 20 59.202(10)
Zn33 Zn26 Zn23 12 20 110.637(12)
Zn25 Zn26 Zn23 16_665 20 56.907(11)
Zn20 Zn26 Zn23 12 20 57.633(11)
Zn27 Zn26 Zn23 20 20 61.143(11)
Zn44 Zn26 Zn43 . 20 41.94(3)
Zn43 Zn26 Zn43 . 20 7.01(3)
Zn28 Zn26 Zn43 16_665 20 61.551(19)
Fe6 Zn26 Zn43 20 20 140.974(19)
Zn33 Zn26 Zn43 12 20 140.93(2)
Zn25 Zn26 Zn43 16_665 20 83.535(17)
Zn20 Zn26 Zn43 12 20 70.751(19)
Zn27 Zn26 Zn43 20 20 150.70(2)
Zn23 Zn26 Zn43 20 20 104.814(19)
Zn44 Zn26 Zn29 . . 62.10(3)
Zn43 Zn26 Zn29 . . 92.03(2)
Zn28 Zn26 Zn29 16_665 . 59.701(10)
Fe6 Zn26 Zn29 20 . 114.863(13)
Zn33 Zn26 Zn29 12 . 59.322(10)
Zn25 Zn26 Zn29 16_665 . 145.843(14)
Zn20 Zn26 Zn29 12 . 113.887(13)
Zn27 Zn26 Zn29 20 . 93.029(13)
Zn23 Zn26 Zn29 20 . 153.071(15)
Zn43 Zn26 Zn29 20 . 94.449(18)
Zn44 Zn26 Zn24 . 1_545 62.27(3)
Zn43 Zn26 Zn24 . 1_545 93.47(2)
Zn28 Zn26 Zn24 16_665 1_545 115.939(14)
Fe6 Zn26 Zn24 20 1_545 115.686(13)
Zn33 Zn26 Zn24 12 1_545 91.974(12)
Zn25 Zn26 Zn24 16_665 1_545 152.174(14)
Zn20 Zn26 Zn24 12 1_545 58.900(11)
Zn27 Zn26 Zn24 20 1_545 59.050(10)
Zn23 Zn26 Zn24 20 1_545 95.785(12)
Zn43 Zn26 Zn24 20 1_545 100.413(18)
Zn29 Zn26 Zn24 . 1_545 61.797(11)
Fe6 Zn27 Fe5 . . 166.43(2)
Fe6 Zn27 Zn30 . 16_665 111.220(14)
Fe5 Zn27 Zn30 . 16_665 57.760(11)
Fe6 Zn27 Zn30 . 20_565 111.220(14)
Fe5 Zn27 Zn30 . 20_565 57.760(11)
Zn30 Zn27 Zn30 16_665 20_565 62.621(15)
Fe6 Zn27 Zn26 . 9 60.525(9)
Fe5 Zn27 Zn26 . 9 122.917(9)
Zn30 Zn27 Zn26 16_665 9 87.939(9)
Zn30 Zn27 Zn26 20_565 9 145.252(16)
Fe6 Zn27 Zn26 . 20 60.525(9)
Fe5 Zn27 Zn26 . 20 122.917(9)
Zn30 Zn27 Zn26 16_665 20 145.252(16)
Zn30 Zn27 Zn26 20_565 20 87.939(9)
Zn26 Zn27 Zn26 9 20 111.209(16)
Fe6 Zn27 Zn22 . . 136.240(18)
Fe5 Zn27 Zn22 . . 57.333(14)
Zn30 Zn27 Zn22 16_665 . 105.893(13)
Zn30 Zn27 Zn22 20_565 . 105.893(13)
Zn26 Zn27 Zn22 9 . 99.407(12)
Zn26 Zn27 Zn22 20 . 99.407(12)
Fe6 Zn27 Zn24 . 16_665 124.307(9)
Fe5 Zn27 Zn24 . 16_665 59.062(9)
Zn30 Zn27 Zn24 16_665 16_665 58.981(10)
Zn30 Zn27 Zn24 20_565 16_665 109.274(13)
Zn26 Zn27 Zn24 9 16_665 64.292(9)
Zn26 Zn27 Zn24 20 16_665 155.308(18)
Zn22 Zn27 Zn24 . 16_665 59.561(11)
Fe6 Zn27 Zn24 . 20_565 124.307(9)
Fe5 Zn27 Zn24 . 20_565 59.062(9)
Zn30 Zn27 Zn24 16_665 20_565 109.274(13)
Zn30 Zn27 Zn24 20_565 20_565 58.981(10)
Zn26 Zn27 Zn24 9 20_565 155.308(18)
Zn26 Zn27 Zn24 20 20_565 64.292(9)
Zn22 Zn27 Zn24 . 20_565 59.561(11)
Zn24 Zn27 Zn24 16_665 20_565 108.858(19)
Fe6 Zn27 Zn23 . . 60.178(12)
Fe5 Zn27 Zn23 . . 133.39(2)
Zn30 Zn27 Zn23 16_665 . 148.367(7)
Zn30 Zn27 Zn23 20_565 . 148.367(7)
Zn26 Zn27 Zn23 9 . 60.958(9)
Zn26 Zn27 Zn23 20 . 60.958(9)
Zn22 Zn27 Zn23 . . 76.062(15)
Zn24 Zn27 Zn23 16_665 . 98.942(12)
Zn24 Zn27 Zn23 20_565 . 98.942(12)
Fe6 Zn27 Zn33 . . 53.638(9)
Fe5 Zn27 Zn33 . . 115.595(14)
Zn30 Zn27 Zn33 16_665 . 57.892(9)
Zn30 Zn27 Zn33 20_565 . 90.507(13)
Zn26 Zn27 Zn33 9 . 56.627(9)
Zn26 Zn27 Zn33 20 . 107.935(13)
Zn22 Zn27 Zn33 . . 148.599(6)
Zn24 Zn27 Zn33 16_665 . 89.987(10)
Zn24 Zn27 Zn33 20_565 . 147.733(16)
Zn23 Zn27 Zn33 . . 103.809(12)
Fe6 Zn27 Zn33 . 17 53.639(9)
Fe5 Zn27 Zn33 . 17 115.595(14)
Zn30 Zn27 Zn33 16_665 17 90.507(13)
Zn30 Zn27 Zn33 20_565 17 57.892(9)
Zn26 Zn27 Zn33 9 17 107.935(13)
Zn26 Zn27 Zn33 20 17 56.627(9)
Zn22 Zn27 Zn33 . 17 148.599(6)
Zn24 Zn27 Zn33 16_665 17 147.733(15)
Zn24 Zn27 Zn33 20_565 17 89.987(10)
Zn23 Zn27 Zn33 . 17 103.809(12)
Zn33 Zn27 Zn33 . 17 62.653(13)
Zn45 Zn28 Zn45 20 16_665 13.64(4)
Zn45 Zn28 Zn32 20 . 169.39(3)
Zn45 Zn28 Zn32 16_665 . 169.39(3)
Zn45 Zn28 Zn26 20 16_665 106.60(2)
Zn45 Zn28 Zn26 16_665 16_665 97.34(3)
Zn32 Zn28 Zn26 . 16_665 72.073(14)
Zn45 Zn28 Zn26 20 12_665 97.34(3)
Zn45 Zn28 Zn26 16_665 12_665 106.60(2)
Zn32 Zn28 Zn26 . 12_665 72.073(14)
Zn26 Zn28 Zn26 16_665 12_665 83.359(17)
Zn45 Zn28 Zn34 20 . 57.91(2)
Zn45 Zn28 Zn34 16_665 . 57.91(2)
Zn32 Zn28 Zn34 . . 130.50(2)
Zn26 Zn28 Zn34 16_665 . 135.837(11)
Zn26 Zn28 Zn34 12_665 . 135.837(11)
Zn45 Zn28 Zn29 20 20 69.33(2)
Zn45 Zn28 Zn29 16_665 20 82.66(3)
Zn32 Zn28 Zn29 . 20 105.620(12)
Zn26 Zn28 Zn29 16_665 20 146.135(16)
Zn26 Zn28 Zn29 12_665 20 64.549(10)
Zn34 Zn28 Zn29 . 20 72.176(11)
Zn45 Zn28 Zn29 20 16_665 82.66(3)
Zn45 Zn28 Zn29 16_665 16_665 69.33(2)
Zn32 Zn28 Zn29 . 16_665 105.620(12)
Zn26 Zn28 Zn29 16_665 16_665 64.549(9)
Zn26 Zn28 Zn29 12_665 16_665 146.135(16)
Zn34 Zn28 Zn29 . 16_665 72.176(10)
Zn29 Zn28 Zn29 20 16_665 142.70(2)
Zn45 Zn28 Zn37 20 3_665 118.81(3)
Zn45 Zn28 Zn37 16_665 3_665 112.01(2)
Zn32 Zn28 Zn37 . 3_665 71.561(17)
Zn26 Zn28 Zn37 16_665 3_665 99.841(12)
Zn26 Zn28 Zn37 12_665 3_665 140.39(2)
Zn34 Zn28 Zn37 . 3_665 64.576(15)
Zn29 Zn28 Zn37 20 3_665 111.607(15)
Zn29 Zn28 Zn37 16_665 3_665 60.922(11)
Zn45 Zn28 Zn37 20 23_666 112.01(2)
Zn45 Zn28 Zn37 16_665 23_666 118.81(3)
Zn32 Zn28 Zn37 . 23_666 71.561(17)
Zn26 Zn28 Zn37 16_665 23_666 140.39(2)
Zn26 Zn28 Zn37 12_665 23_666 99.841(12)
Zn34 Zn28 Zn37 . 23_666 64.576(15)
Zn29 Zn28 Zn37 20 23_666 60.922(11)
Zn29 Zn28 Zn37 16_665 23_666 111.607(15)
Zn37 Zn28 Zn37 3_665 23_666 53.589(14)
Zn45 Zn28 Zn43 20 12_665 59.94(3)
Zn45 Zn28 Zn43 16_665 12_665 61.15(2)
Zn32 Zn28 Zn43 . 12_665 111.57(2)
Zn26 Zn28 Zn43 16_665 12_665 62.23(2)
Zn26 Zn28 Zn43 12_665 12_665 55.320(17)
Zn34 Zn28 Zn43 . 12_665 117.77(2)
Zn29 Zn28 Zn43 20 12_665 89.29(2)
Zn29 Zn28 Zn43 16_665 12_665 97.72(2)
Zn37 Zn28 Zn43 3_665 12_665 157.632(18)
Zn37 Zn28 Zn43 23_666 12_665 148.751(18)
Zn45 Zn28 Zn43 20 16_665 61.15(2)
Zn45 Zn28 Zn43 16_665 16_665 59.94(3)
Zn32 Zn28 Zn43 . 16_665 111.57(2)
Zn26 Zn28 Zn43 16_665 16_665 55.320(17)
Zn26 Zn28 Zn43 12_665 16_665 62.227(19)
Zn34 Zn28 Zn43 . 16_665 117.77(2)
Zn29 Zn28 Zn43 20 16_665 97.72(2)
Zn29 Zn28 Zn43 16_665 16_665 89.29(2)
Zn37 Zn28 Zn43 3_665 16_665 148.751(18)
Zn37 Zn28 Zn43 23_666 16_665 157.632(18)
Zn43 Zn28 Zn43 12_665 16_665 8.89(3)
Fe7 Zn29 Zn33 1_545 12 55.960(8)
Fe7 Zn29 Zn33 1_545 16_655 55.960(8)
Zn33 Zn29 Zn33 12 16_655 104.680(15)
Fe7 Zn29 Zn28 1_545 20 113.242(14)
Zn33 Zn29 Zn28 12 20 160.546(17)
Zn33 Zn29 Zn28 16_655 20 76.196(11)
Fe7 Zn29 Zn28 1_545 16_665 113.242(14)
Zn33 Zn29 Zn28 12 16_665 76.196(11)
Zn33 Zn29 Zn28 16_655 16_665 160.546(17)
Zn28 Zn29 Zn28 20 16_665 96.53(2)
Fe7 Zn29 Zn30 1_545 1_545 56.187(11)
Zn33 Zn29 Zn30 12 1_545 59.007(8)
Zn33 Zn29 Zn30 16_655 1_545 59.007(8)
Zn28 Zn29 Zn30 20 1_545 131.685(11)
Zn28 Zn29 Zn30 16_665 1_545 131.685(11)
Fe7 Zn29 Zn44 1_545 17_655 163.22(2)
Zn33 Zn29 Zn44 12 17_655 132.15(3)
Zn33 Zn29 Zn44 16_655 17_655 108.24(2)
Zn28 Zn29 Zn44 20 17_655 63.23(3)
Zn28 Zn29 Zn44 16_665 17_655 83.52(2)
Zn30 Zn29 Zn44 1_545 17_655 112.57(2)
Fe7 Zn29 Zn44 1_545 . 163.22(2)
Zn33 Zn29 Zn44 12 . 108.24(2)
Zn33 Zn29 Zn44 16_655 . 132.15(3)
Zn28 Zn29 Zn44 20 . 83.52(2)
Zn28 Zn29 Zn44 16_665 . 63.23(3)
Zn30 Zn29 Zn44 1_545 . 112.57(2)
Zn44 Zn29 Zn44 17_655 . 26.13(5)
Fe7 Zn29 Zn37 1_545 17_655 55.956(10)
Zn33 Zn29 Zn37 12 17_655 103.771(14)
Zn33 Zn29 Zn37 16_655 17_655 57.482(11)
Zn28 Zn29 Zn37 20 17_655 59.807(12)
Zn28 Zn29 Zn37 16_665 17_655 103.190(16)
Zn30 Zn29 Zn37 1_545 17_655 104.106(13)
Zn44 Zn29 Zn37 17_655 17_655 123.03(3)
Zn44 Zn29 Zn37 . 17_655 140.05(2)
Fe7 Zn29 Zn37 1_545 . 55.956(10)
Zn33 Zn29 Zn37 12 . 57.482(11)
Zn33 Zn29 Zn37 16_655 . 103.771(14)
Zn28 Zn29 Zn37 20 . 103.190(16)
Zn28 Zn29 Zn37 16_665 . 59.807(12)
Zn30 Zn29 Zn37 1_545 . 104.106(13)
Zn44 Zn29 Zn37 17_655 . 140.05(2)
Zn44 Zn29 Zn37 . . 123.03(3)
Zn37 Zn29 Zn37 17_655 . 58.664(17)
Fe7 Zn29 Zn26 1_545 17_655 111.910(10)
Zn33 Zn29 Zn26 12 17_655 141.020(15)
Zn33 Zn29 Zn26 16_655 17_655 56.459(7)
Zn28 Zn29 Zn26 20 17_655 55.749(10)
Zn28 Zn29 Zn26 16_665 17_655 133.691(17)
Zn30 Zn29 Zn26 1_545 17_655 83.125(10)
Zn44 Zn29 Zn26 17_655 17_655 51.84(2)
Zn44 Zn29 Zn26 . 17_655 76.23(3)
Zn37 Zn29 Zn26 17_655 17_655 93.483(10)
Zn37 Zn29 Zn26 . 17_655 152.090(14)
Fe7 Zn29 Zn26 1_545 . 111.910(10)
Zn33 Zn29 Zn26 12 . 56.459(7)
Zn33 Zn29 Zn26 16_655 . 141.020(15)
Zn28 Zn29 Zn26 20 . 133.691(17)
Zn28 Zn29 Zn26 16_665 . 55.749(10)
Zn30 Zn29 Zn26 1_545 . 83.125(10)
Zn44 Zn29 Zn26 17_655 . 76.23(3)
Zn44 Zn29 Zn26 . . 51.84(2)
Zn37 Zn29 Zn26 17_655 . 152.090(14)
Zn37 Zn29 Zn26 . . 93.483(10)
Zn26 Zn29 Zn26 17_655 . 114.270(17)
Fe5 Zn30 Fe7 . . 172.423(16)
Fe5 Zn30 Zn24 . . 60.677(12)
Fe7 Zn30 Zn24 . . 126.900(16)
Fe5 Zn30 Zn27 . 16_665 59.420(9)
Fe7 Zn30 Zn27 . 16_665 122.523(9)
Zn24 Zn30 Zn27 . 16_665 61.991(9)
Fe5 Zn30 Zn27 . 20_565 59.420(9)
Fe7 Zn30 Zn27 . 20_565 122.523(9)
Zn24 Zn30 Zn27 . 20_565 61.991(9)
Zn27 Zn30 Zn27 16_665 20_565 110.762(18)
Fe5 Zn30 Zn33 . 16_665 124.322(7)
Fe7 Zn30 Zn33 . 16_665 57.811(7)
Zn24 Zn30 Zn33 . 16_665 95.907(10)
Zn27 Zn30 Zn33 16_665 16_665 64.970(8)
Zn27 Zn30 Zn33 20_565 16_665 153.678(14)
Fe5 Zn30 Zn33 . 12_565 124.322(7)
Fe7 Zn30 Zn33 . 12_565 57.811(7)
Zn24 Zn30 Zn33 . 12_565 95.907(10)
Zn27 Zn30 Zn33 16_665 12_565 153.678(14)
Zn27 Zn30 Zn33 20_565 12_565 64.970(8)
Zn33 Zn30 Zn33 16_665 12_565 106.573(14)
Fe5 Zn30 Zn35 . 3_665 115.846(11)
Fe7 Zn30 Zn35 . 3_665 57.974(8)
Zn24 Zn30 Zn35 . 3_665 149.604(9)
Zn27 Zn30 Zn35 16_665 3_665 89.646(10)
Zn27 Zn30 Zn35 20_565 3_665 145.712(15)
Zn33 Zn30 Zn35 16_665 3_665 59.780(11)
Zn33 Zn30 Zn35 12_565 3_665 107.909(11)
Fe5 Zn30 Zn35 . 7_565 115.846(11)
Fe7 Zn30 Zn35 . 7_565 57.974(8)
Zn24 Zn30 Zn35 . 7_565 149.604(9)
Zn27 Zn30 Zn35 16_665 7_565 145.712(15)
Zn27 Zn30 Zn35 20_565 7_565 89.646(10)
Zn33 Zn30 Zn35 16_665 7_565 107.909(11)
Zn33 Zn30 Zn35 12_565 7_565 59.780(11)
Zn35 Zn30 Zn35 3_665 7_565 60.760(18)
Fe5 Zn30 Zn29 . 1_565 126.740(15)
Fe7 Zn30 Zn29 . 1_565 60.837(12)
Zn24 Zn30 Zn29 . 1_565 66.063(13)
Zn27 Zn30 Zn29 16_665 1_565 95.837(9)
Zn27 Zn30 Zn29 20_565 1_565 95.837(9)
Zn33 Zn30 Zn29 16_665 1_565 60.232(8)
Zn33 Zn30 Zn29 12_565 1_565 60.232(8)
Zn35 Zn30 Zn29 3_665 1_565 109.620(12)
Zn35 Zn30 Zn29 7_565 1_565 109.620(12)
Fe5 Zn30 Zn30 . 16_665 56.869(7)
Fe7 Zn30 Zn30 . 16_665 116.950(8)
Zn24 Zn30 Zn30 . 16_665 108.544(9)
Zn27 Zn30 Zn30 16_665 16_665 107.654(7)
Zn27 Zn30 Zn30 20_565 16_665 58.690(7)
Zn33 Zn30 Zn30 16_665 16_665 147.400(8)
Zn33 Zn30 Zn30 12_565 16_665 92.339(8)
Zn35 Zn30 Zn30 3_665 16_665 89.487(10)
Zn35 Zn30 Zn30 7_565 16_665 59.024(6)
Zn29 Zn30 Zn30 1_565 16_665 149.9140(10)
Fe5 Zn30 Zn30 . 20_565 56.869(7)
Fe7 Zn30 Zn30 . 20_565 116.950(8)
Zn24 Zn30 Zn30 . 20_565 108.544(9)
Zn27 Zn30 Zn30 16_665 20_565 58.690(7)
Zn27 Zn30 Zn30 20_565 20_565 107.654(7)
Zn33 Zn30 Zn30 16_665 20_565 92.339(7)
Zn33 Zn30 Zn30 12_565 20_565 147.400(8)
Zn35 Zn30 Zn30 3_665 20_565 59.024(6)
Zn35 Zn30 Zn30 7_565 20_565 89.487(10)
Zn29 Zn30 Zn30 1_565 20_565 149.9140(10)
Zn30 Zn30 Zn30 16_665 20_565 60.0
Zn32 Zn31 Zn32 16_665 1_445 119.040(6)
Zn32 Zn31 Zn32 16_665 20_455 119.040(6)
Zn32 Zn31 Zn32 1_445 20_455 119.040(6)
Zn32 Zn31 Fe6 16_665 16 165.86(3)
Zn32 Zn31 Fe6 1_445 16 64.229(5)
Zn32 Zn31 Fe6 20_455 16 64.229(5)
Zn32 Zn31 Fe6 16_665 . 64.229(5)
Zn32 Zn31 Fe6 1_445 . 165.86(3)
Zn32 Zn31 Fe6 20_455 . 64.229(5)
Fe6 Zn31 Fe6 16 . 109.146(13)
Zn32 Zn31 Fe6 16_665 20 64.229(5)
Zn32 Zn31 Fe6 1_445 20 64.229(5)
Zn32 Zn31 Fe6 20_455 20 165.86(3)
Fe6 Zn31 Fe6 16 20 109.146(13)
Fe6 Zn31 Fe6 . 20 109.146(13)
Zn32 Zn31 Zn36 16_665 . 63.405(9)
Zn32 Zn31 Zn36 1_445 . 135.09(3)
Zn32 Zn31 Zn36 20_455 . 63.405(9)
Fe6 Zn31 Zn36 16 . 125.351(8)
Fe6 Zn31 Zn36 . . 59.045(9)
Fe6 Zn31 Zn36 20 . 125.351(8)
Zn32 Zn31 Zn36 16_665 7 63.405(9)
Zn32 Zn31 Zn36 1_445 7 63.405(9)
Zn32 Zn31 Zn36 20_455 7 135.09(3)
Fe6 Zn31 Zn36 16 7 125.351(8)
Fe6 Zn31 Zn36 . 7 125.351(8)
Fe6 Zn31 Zn36 20 7 59.045(9)
Zn36 Zn31 Zn36 . 7 84.232(17)
Zn32 Zn31 Zn36 16_665 3 135.09(3)
Zn32 Zn31 Zn36 1_445 3 63.405(9)
Zn32 Zn31 Zn36 20_455 3 63.405(9)
Fe6 Zn31 Zn36 16 3 59.045(9)
Fe6 Zn31 Zn36 . 3 125.351(8)
Fe6 Zn31 Zn36 20 3 125.351(8)
Zn36 Zn31 Zn36 . 3 84.232(17)
Zn36 Zn31 Zn36 7 3 84.232(17)
Zn32 Zn31 Zn25 16_665 1_445 111.390(16)
Zn32 Zn31 Zn25 1_445 1_445 60.891(14)
Zn32 Zn31 Zn25 20_455 1_445 111.390(16)
Fe6 Zn31 Zn25 16 1_445 56.875(9)
Fe6 Zn31 Zn25 . 1_445 104.97(2)
Fe6 Zn31 Zn25 20 1_445 56.875(9)
Zn36 Zn31 Zn25 . 1_445 164.017(19)
Zn36 Zn31 Zn25 7 1_445 107.396(8)
Zn36 Zn31 Zn25 3 1_445 107.396(8)
Zn32 Zn31 Zn25 16_665 20_455 111.390(16)
Zn32 Zn31 Zn25 1_445 20_455 111.390(16)
Zn32 Zn31 Zn25 20_455 20_455 60.891(14)
Fe6 Zn31 Zn25 16 20_455 56.875(9)
Fe6 Zn31 Zn25 . 20_455 56.876(9)
Fe6 Zn31 Zn25 20 20_455 104.97(2)
Zn36 Zn31 Zn25 . 20_455 107.396(8)
Zn36 Zn31 Zn25 7 20_455 164.017(19)
Zn36 Zn31 Zn25 3 20_455 107.396(8)
Zn25 Zn31 Zn25 1_445 20_455 59.186(17)
Zn32 Zn31 Zn25 16_665 16_665 60.891(14)
Zn32 Zn31 Zn25 1_445 16_665 111.390(16)
Zn32 Zn31 Zn25 20_455 16_665 111.390(16)
Fe6 Zn31 Zn25 16 16_665 104.97(2)
Fe6 Zn31 Zn25 . 16_665 56.876(9)
Fe6 Zn31 Zn25 20 16_665 56.875(9)
Zn36 Zn31 Zn25 . 16_665 107.396(8)
Zn36 Zn31 Zn25 7 16_665 107.396(8)
Zn36 Zn31 Zn25 3 16_665 164.017(19)
Zn25 Zn31 Zn25 1_445 16_665 59.186(17)
Zn25 Zn31 Zn25 20_455 16_665 59.186(17)
Zn31 Zn32 Zn28 1_665 . 152.00(3)
Zn31 Zn32 Zn25 1_665 . 62.079(18)
Zn28 Zn32 Zn25 . . 89.923(19)
Zn31 Zn32 Fe6 1_665 16_665 58.913(10)
Zn28 Zn32 Fe6 . 16_665 106.545(14)
Zn25 Zn32 Fe6 . 16_665 55.673(10)
Zn31 Zn32 Fe6 1_665 20_665 58.913(10)
Zn28 Zn32 Fe6 . 20_665 106.545(14)
Zn25 Zn32 Fe6 . 20_665 55.673(10)
Fe6 Zn32 Fe6 16_665 20_665 101.592(17)
Zn31 Zn32 Zn36 1_665 3_665 60.562(13)
Zn28 Zn32 Zn36 . 3_665 134.779(12)
Zn25 Zn32 Zn36 . 3_665 106.192(13)
Fe6 Zn32 Zn36 16_665 3_665 56.640(8)
Fe6 Zn32 Zn36 20_665 3_665 117.541(17)
Zn31 Zn32 Zn36 1_665 7_665 60.562(13)
Zn28 Zn32 Zn36 . 7_665 134.779(12)
Zn25 Zn32 Zn36 . 7_665 106.192(13)
Fe6 Zn32 Zn36 16_665 7_665 117.541(17)
Fe6 Zn32 Zn36 20_665 7_665 56.640(8)
Zn36 Zn32 Zn36 3_665 7_665 81.56(2)
Zn31 Zn32 Zn33 1_665 9_665 105.063(9)
Zn28 Zn32 Zn33 . 9_665 77.228(10)
Zn25 Zn32 Zn33 . 9_665 97.903(11)
Fe6 Zn32 Zn33 16_665 9_665 52.595(8)
Fe6 Zn32 Zn33 20_665 9_665 152.730(18)
Zn36 Zn32 Zn33 3_665 9_665 59.124(11)
Zn36 Zn32 Zn33 7_665 9_665 138.420(19)
Zn31 Zn32 Zn33 1_665 20_665 105.063(9)
Zn28 Zn32 Zn33 . 20_665 77.228(10)
Zn25 Zn32 Zn33 . 20_665 97.903(11)
Fe6 Zn32 Zn33 16_665 20_665 152.730(18)
Fe6 Zn32 Zn33 20_665 20_665 52.595(7)
Zn36 Zn32 Zn33 3_665 20_665 138.420(19)
Zn36 Zn32 Zn33 7_665 20_665 59.124(11)
Zn33 Zn32 Zn33 9_665 20_665 149.802(18)
Zn31 Zn32 Zn32 1_665 14_556 95.658(16)
Zn28 Zn32 Zn32 . 14_556 112.340(13)
Zn25 Zn32 Zn32 . 14_556 157.737(12)
Fe6 Zn32 Zn32 16_665 14_556 114.438(11)
Fe6 Zn32 Zn32 20_665 14_556 114.438(11)
Zn36 Zn32 Zn32 3_665 14_556 58.346(9)
Zn36 Zn32 Zn32 7_665 14_556 58.346(9)
Zn33 Zn32 Zn32 9_665 14_556 87.512(11)
Zn33 Zn32 Zn32 20_665 14_556 87.512(11)
Zn31 Zn32 Zn26 1_665 12_665 104.225(17)
Zn28 Zn32 Zn26 . 12_665 54.102(11)
Zn25 Zn32 Zn26 . 12_665 54.538(11)
Fe6 Zn32 Zn26 16_665 12_665 53.224(9)
Fe6 Zn32 Zn26 20_665 12_665 106.185(17)
Zn36 Zn32 Zn26 3_665 12_665 101.785(9)
Zn36 Zn32 Zn26 7_665 12_665 160.701(17)
Zn33 Zn32 Zn26 9_665 12_665 53.388(8)
Zn33 Zn32 Zn26 20_665 12_665 119.790(16)
Zn32 Zn32 Zn26 14_556 12_665 139.355(8)
Zn31 Zn32 Zn26 1_665 16_665 104.225(17)
Zn28 Zn32 Zn26 . 16_665 54.102(11)
Zn25 Zn32 Zn26 . 16_665 54.538(11)
Fe6 Zn32 Zn26 16_665 16_665 106.185(17)
Fe6 Zn32 Zn26 20_665 16_665 53.224(9)
Zn36 Zn32 Zn26 3_665 16_665 160.701(17)
Zn36 Zn32 Zn26 7_665 16_665 101.785(9)
Zn33 Zn32 Zn26 9_665 16_665 119.790(16)
Zn33 Zn32 Zn26 20_665 16_665 53.388(8)
Zn32 Zn32 Zn26 14_556 16_665 139.355(8)
Zn26 Zn32 Zn26 12_665 16_665 68.964(14)
Fe6 Zn33 Fe7 . 3_665 166.234(15)
Fe6 Zn33 Zn26 . 9 61.914(9)
Fe7 Zn33 Zn26 3_665 9 124.787(11)
Fe6 Zn33 Zn37 . 9 133.760(14)
Fe7 Zn33 Zn37 3_665 9 59.211(12)
Zn26 Zn33 Zn37 9 9 101.680(11)
Fe6 Zn33 Zn33 . 14_556 120.997(8)
Fe7 Zn33 Zn33 3_665 14_556 58.204(5)
Zn26 Zn33 Zn33 9 14_556 157.992(8)
Zn37 Zn33 Zn33 9 14_556 59.616(7)
Fe6 Zn33 Zn35 . . 108.585(11)
Fe7 Zn33 Zn35 3_665 . 58.297(10)
Zn26 Zn33 Zn35 9 . 141.736(12)
Zn37 Zn33 Zn35 9 . 108.481(9)
Zn33 Zn33 Zn35 14_556 . 60.108(6)
Fe6 Zn33 Zn30 . 16_665 112.835(12)
Fe7 Zn33 Zn30 3_665 16_665 58.403(8)
Zn26 Zn33 Zn30 9 16_665 88.211(11)
Zn37 Zn33 Zn30 9 16_665 109.136(12)
Zn33 Zn33 Zn30 14_556 16_665 108.179(8)
Zn35 Zn33 Zn30 . 16_665 60.173(11)
Fe6 Zn33 Zn29 . 16_565 125.946(13)
Fe7 Zn33 Zn29 3_665 16_565 61.226(9)
Zn26 Zn33 Zn29 9 16_565 64.219(10)
Zn37 Zn33 Zn29 9 16_565 62.184(12)
Zn33 Zn33 Zn29 14_556 16_565 110.491(9)
Zn35 Zn33 Zn29 . 16_565 110.373(11)
Zn30 Zn33 Zn29 16_665 16_565 60.760(10)
Fe6 Zn33 Zn36 . . 60.483(9)
Fe7 Zn33 Zn36 3_665 . 118.362(9)
Zn26 Zn33 Zn36 9 . 114.920(11)
Zn37 Zn33 Zn36 9 . 96.906(11)
Zn33 Zn33 Zn36 14_556 . 60.835(6)
Zn35 Zn33 Zn36 . . 84.593(12)
Zn30 Zn33 Zn36 16_665 . 141.002(14)
Zn29 Zn33 Zn36 16_565 . 156.888(13)
Fe6 Zn33 Zn32 . 20_455 63.454(11)
Fe7 Zn33 Zn32 3_665 20_455 129.197(15)
Zn26 Zn33 Zn32 9 20_455 68.810(13)
Zn37 Zn33 Zn32 9 20_455 70.307(13)
Zn33 Zn33 Zn32 14_556 20_455 92.489(11)
Zn35 Zn33 Zn32 . 20_455 143.812(15)
Zn30 Zn33 Zn32 16_665 20_455 155.873(15)
Zn29 Zn33 Zn32 16_565 20_455 100.875(13)
Zn36 Zn33 Zn32 . 20_455 60.347(12)
Fe6 Zn33 Zn27 . . 56.017(10)
Fe7 Zn33 Zn27 3_665 . 115.316(11)
Zn26 Zn33 Zn27 9 . 57.826(9)
Zn37 Zn33 Zn27 9 . 152.909(12)
Zn33 Zn33 Zn27 14_556 . 143.651(7)
Zn35 Zn33 Zn27 . . 85.559(10)
Zn30 Zn33 Zn27 16_665 . 57.138(9)
Zn29 Zn33 Zn27 16_565 . 91.459(11)
Zn36 Zn33 Zn27 . . 107.643(9)
Zn32 Zn33 Zn27 20_455 . 112.015(13)
Fe6 Zn33 Zn33 . 17 52.555(7)
Fe7 Zn33 Zn33 3_665 17 114.385(10)
Zn26 Zn33 Zn33 9 17 105.642(8)
Zn37 Zn33 Zn33 9 17 148.298(7)
Zn33 Zn33 Zn33 14_556 17 90.0
Zn35 Zn33 Zn33 . 17 56.106(6)
Zn30 Zn33 Zn33 16_665 17 87.661(7)
Zn29 Zn33 Zn33 16_565 17 146.046(9)
Zn36 Zn33 Zn33 . 17 56.955(7)
Zn32 Zn33 Zn33 20_455 17 105.088(9)
Zn27 Zn33 Zn33 . 17 58.674(6)
Zn34 Zn34 Zn45 14_556 . 172.02(2)
Zn34 Zn34 Zn45 14_556 16_665 172.02(3)
Zn45 Zn34 Zn45 . 16_665 13.82(4)
Zn34 Zn34 Zn45 14_556 20 172.02(2)
Zn45 Zn34 Zn45 . 20 13.82(4)
Zn45 Zn34 Zn45 16_665 20 13.82(4)
Zn34 Zn34 Zn28 14_556 20 117.160(14)
Zn45 Zn34 Zn28 . 20 59.080(17)
Zn45 Zn34 Zn28 16_665 20 59.080(17)
Zn45 Zn34 Zn28 20 20 70.82(3)
Zn34 Zn34 Zn28 14_556 16_665 117.160(14)
Zn45 Zn34 Zn28 . 16_665 59.080(17)
Zn45 Zn34 Zn28 16_665 16_665 70.82(3)
Zn45 Zn34 Zn28 20 16_665 59.080(17)
Zn28 Zn34 Zn28 20 16_665 100.803(18)
Zn34 Zn34 Zn28 14_556 . 117.160(14)
Zn45 Zn34 Zn28 . . 70.82(3)
Zn45 Zn34 Zn28 16_665 . 59.080(17)
Zn45 Zn34 Zn28 20 . 59.080(17)
Zn28 Zn34 Zn28 20 . 100.803(18)
Zn28 Zn34 Zn28 16_665 . 100.803(18)
Zn34 Zn34 Zn37 14_556 9_655 64.442(10)
Zn45 Zn34 Zn37 . 9_655 115.078(10)
Zn45 Zn34 Zn37 16_665 9_655 108.69(2)
Zn45 Zn34 Zn37 20 9_655 122.51(2)
Zn28 Zn34 Zn37 20 9_655 59.414(10)
Zn28 Zn34 Zn37 16_665 9_655 151.753(7)
Zn28 Zn34 Zn37 . 9_655 102.635(7)
Zn34 Zn34 Zn37 14_556 17_655 64.442(10)
Zn45 Zn34 Zn37 . 17_655 108.69(2)
Zn45 Zn34 Zn37 16_665 17_655 115.078(10)
Zn45 Zn34 Zn37 20 17_655 122.51(2)
Zn28 Zn34 Zn37 20 17_655 59.413(10)
Zn28 Zn34 Zn37 16_665 17_655 102.635(7)
Zn28 Zn34 Zn37 . 17_655 151.753(7)
Zn37 Zn34 Zn37 9_655 17_655 50.895(14)
Zn34 Zn34 Zn37 14_556 3_665 64.442(10)
Zn45 Zn34 Zn37 . 3_665 122.51(2)
Zn45 Zn34 Zn37 16_665 3_665 108.69(2)
Zn45 Zn34 Zn37 20 3_665 115.078(11)
Zn28 Zn34 Zn37 20 3_665 102.635(7)
Zn28 Zn34 Zn37 16_665 3_665 151.753(7)
Zn28 Zn34 Zn37 . 3_665 59.414(10)
Zn37 Zn34 Zn37 9_655 3_665 56.345(15)
Zn37 Zn34 Zn37 17_655 3_665 102.756(12)
Zn34 Zn34 Zn37 14_556 . 64.442(10)
Zn45 Zn34 Zn37 . . 108.69(2)
Zn45 Zn34 Zn37 16_665 . 122.51(2)
Zn45 Zn34 Zn37 20 . 115.078(11)
Zn28 Zn34 Zn37 20 . 102.635(7)
Zn28 Zn34 Zn37 16_665 . 59.413(10)
Zn28 Zn34 Zn37 . . 151.753(7)
Zn37 Zn34 Zn37 9_655 . 102.756(12)
Zn37 Zn34 Zn37 17_655 . 56.345(15)
Zn37 Zn34 Zn37 3_665 . 128.79(2)
Zn34 Zn34 Zn37 14_556 23_666 64.442(10)
Zn45 Zn34 Zn37 . 23_666 122.51(2)
Zn45 Zn34 Zn37 16_665 23_666 115.078(10)
Zn45 Zn34 Zn37 20 23_666 108.69(2)
Zn28 Zn34 Zn37 20 23_666 151.753(8)
Zn28 Zn34 Zn37 16_665 23_666 102.635(7)
Zn28 Zn34 Zn37 . 23_666 59.414(10)
Zn37 Zn34 Zn37 9_655 23_666 102.756(12)
Zn37 Zn34 Zn37 17_655 23_666 128.79(2)
Zn37 Zn34 Zn37 3_665 23_666 50.895(14)
Zn37 Zn34 Zn37 . 23_666 102.756(12)
Fe7 Zn35 Fe7 3_665 7_565 175.30(2)
Fe7 Zn35 Zn33 3_665 . 57.995(7)
Fe7 Zn35 Zn33 7_565 . 125.759(14)
Fe7 Zn35 Zn33 3_665 17 125.759(14)
Fe7 Zn35 Zn33 7_565 17 57.995(7)
Zn33 Zn35 Zn33 . 17 67.787(13)
Fe7 Zn35 Zn33 3_665 14_556 57.995(7)
Fe7 Zn35 Zn33 7_565 14_556 125.759(14)
Zn33 Zn35 Zn33 . 14_556 59.785(12)
Zn33 Zn35 Zn33 17 14_556 96.817(17)
Fe7 Zn35 Zn33 3_665 6 125.759(14)
Fe7 Zn35 Zn33 7_565 6 57.995(7)
Zn33 Zn35 Zn33 . 6 96.817(17)
Zn33 Zn35 Zn33 17 6 59.785(12)
Zn33 Zn35 Zn33 14_556 6 67.787(13)
Fe7 Zn35 Zn30 3_665 7_565 120.166(8)
Fe7 Zn35 Zn30 7_565 7_565 58.264(6)
Zn33 Zn35 Zn30 . 7_565 151.653(16)
Zn33 Zn35 Zn30 17 7_565 107.822(9)
Zn33 Zn35 Zn30 14_556 7_565 94.286(7)
Zn33 Zn35 Zn30 6 7_565 60.047(7)
Fe7 Zn35 Zn30 3_665 3_665 58.264(6)
Fe7 Zn35 Zn30 7_565 3_665 120.166(8)
Zn33 Zn35 Zn30 . 3_665 107.822(9)
Zn33 Zn35 Zn30 17 3_665 151.653(16)
Zn33 Zn35 Zn30 14_556 3_665 60.047(7)
Zn33 Zn35 Zn30 6 3_665 94.286(7)
Zn30 Zn35 Zn30 7_565 3_665 61.952(12)
Fe7 Zn35 Zn30 3_665 16_665 58.264(6)
Fe7 Zn35 Zn30 7_565 16_665 120.166(8)
Zn33 Zn35 Zn30 . 16_665 60.047(7)
Zn33 Zn35 Zn30 17 16_665 94.286(7)
Zn33 Zn35 Zn30 14_556 16_665 107.822(9)
Zn33 Zn35 Zn30 6 16_665 151.653(16)
Zn30 Zn35 Zn30 7_565 16_665 146.66(2)
Zn30 Zn35 Zn30 3_665 16_665 107.798(12)
Fe7 Zn35 Zn30 3_665 20_565 120.166(8)
Fe7 Zn35 Zn30 7_565 20_565 58.264(6)
Zn33 Zn35 Zn30 . 20_565 94.286(7)
Zn33 Zn35 Zn30 17 20_565 60.047(7)
Zn33 Zn35 Zn30 14_556 20_565 151.653(16)
Zn33 Zn35 Zn30 6 20_565 107.822(9)
Zn30 Zn35 Zn30 7_565 20_565 107.798(12)
Zn30 Zn35 Zn30 3_665 20_565 146.66(2)
Zn30 Zn35 Zn30 16_665 20_565 61.952(12)
Fe7 Zn35 Zn35 3_665 3_665 117.652(11)
Fe7 Zn35 Zn35 7_565 3_665 57.652(11)
Zn33 Zn35 Zn35 . 3_665 148.617(7)
Zn33 Zn35 Zn35 17 3_665 107.221(8)
Zn33 Zn35 Zn35 14_556 3_665 148.617(7)
Zn33 Zn35 Zn35 6 3_665 107.221(8)
Zn30 Zn35 Zn35 7_565 3_665 59.620(9)
Zn30 Zn35 Zn35 3_665 3_665 90.513(10)
Zn30 Zn35 Zn35 16_665 3_665 90.513(10)
Zn30 Zn35 Zn35 20_565 3_665 59.620(9)
Fe7 Zn35 Zn35 3_665 7_565 57.652(11)
Fe7 Zn35 Zn35 7_565 7_565 117.652(11)
Zn33 Zn35 Zn35 . 7_565 107.221(8)
Zn33 Zn35 Zn35 17 7_565 148.617(7)
Zn33 Zn35 Zn35 14_556 7_565 107.221(8)
Zn33 Zn35 Zn35 6 7_565 148.617(7)
Zn30 Zn35 Zn35 7_565 7_565 90.513(10)
Zn30 Zn35 Zn35 3_665 7_565 59.620(9)
Zn30 Zn35 Zn35 16_665 7_565 59.620(9)
Zn30 Zn35 Zn35 20_565 7_565 90.513(10)
Zn35 Zn35 Zn35 3_665 7_565 60.0
Fe6 Zn36 Fe6 14_556 . 163.21(2)
Fe6 Zn36 Zn31 14_556 . 137.646(19)
Fe6 Zn36 Zn31 . . 59.144(12)
Fe6 Zn36 Zn31 14_556 14_556 59.144(12)
Fe6 Zn36 Zn31 . 14_556 137.646(19)
Zn31 Zn36 Zn31 . 14_556 78.50(2)
Fe6 Zn36 Zn33 14_556 6 54.431(8)
Fe6 Zn36 Zn33 . 6 112.491(14)
Zn31 Zn36 Zn33 . 6 146.771(6)
Zn31 Zn36 Zn33 14_556 6 102.698(9)
Fe6 Zn36 Zn33 14_556 . 112.491(13)
Fe6 Zn36 Zn33 . . 54.431(8)
Zn31 Zn36 Zn33 . . 102.697(9)
Zn31 Zn36 Zn33 14_556 . 146.771(6)
Zn33 Zn36 Zn33 6 . 93.996(17)
Fe6 Zn36 Zn33 14_556 14_556 54.431(8)
Fe6 Zn36 Zn33 . 14_556 112.491(13)
Zn31 Zn36 Zn33 . 14_556 146.771(6)
Zn31 Zn36 Zn33 14_556 14_556 102.698(9)
Zn33 Zn36 Zn33 6 14_556 66.091(14)
Zn33 Zn36 Zn33 . 14_556 58.331(11)
Fe6 Zn36 Zn33 14_556 17 112.491(14)
Fe6 Zn36 Zn33 . 17 54.431(8)
Zn31 Zn36 Zn33 . 17 102.697(9)
Zn31 Zn36 Zn33 14_556 17 146.771(6)
Zn33 Zn36 Zn33 6 17 58.331(11)
Zn33 Zn36 Zn33 . 17 66.091(14)
Zn33 Zn36 Zn33 14_556 17 93.996(17)
Fe6 Zn36 Zn32 14_556 3_665 61.547(9)
Fe6 Zn36 Zn32 . 3_665 124.188(10)
Zn31 Zn36 Zn32 . 3_665 96.049(14)
Zn31 Zn36 Zn32 14_556 3_665 56.033(9)
Zn33 Zn36 Zn32 6 3_665 60.529(8)
Zn33 Zn36 Zn32 . 3_665 153.032(17)
Zn33 Zn36 Zn32 14_556 3_665 112.319(10)
Zn33 Zn36 Zn32 17 3_665 91.118(10)
Fe6 Zn36 Zn32 14_556 16_665 124.188(10)
Fe6 Zn36 Zn32 . 16_665 61.547(9)
Zn31 Zn36 Zn32 . 16_665 56.033(9)
Zn31 Zn36 Zn32 14_556 16_665 96.049(14)
Zn33 Zn36 Zn32 6 16_665 91.118(10)
Zn33 Zn36 Zn32 . 16_665 112.319(10)
Zn33 Zn36 Zn32 14_556 16_665 153.032(17)
Zn33 Zn36 Zn32 17 16_665 60.529(8)
Zn32 Zn36 Zn32 3_665 16_665 63.309(18)
Fe6 Zn36 Zn32 14_556 20_455 124.188(10)
Fe6 Zn36 Zn32 . 20_455 61.547(9)
Zn31 Zn36 Zn32 . 20_455 56.033(9)
Zn31 Zn36 Zn32 14_556 20_455 96.049(14)
Zn33 Zn36 Zn32 6 20_455 153.032(17)
Zn33 Zn36 Zn32 . 20_455 60.529(8)
Zn33 Zn36 Zn32 14_556 20_455 91.118(10)
Zn33 Zn36 Zn32 17 20_455 112.319(10)
Zn32 Zn36 Zn32 3_665 20_455 145.96(2)
Zn32 Zn36 Zn32 16_665 20_455 106.130(19)
Fe6 Zn36 Zn32 14_556 7_455 61.547(9)
Fe6 Zn36 Zn32 . 7_455 124.188(10)
Zn31 Zn36 Zn32 . 7_455 96.049(14)
Zn31 Zn36 Zn32 14_556 7_455 56.033(9)
Zn33 Zn36 Zn32 6 7_455 112.319(10)
Zn33 Zn36 Zn32 . 7_455 91.118(10)
Zn33 Zn36 Zn32 14_556 7_455 60.529(8)
Zn33 Zn36 Zn32 17 7_455 153.032(17)
Zn32 Zn36 Zn32 3_665 7_455 106.130(19)
Zn32 Zn36 Zn32 16_665 7_455 145.96(2)
Zn32 Zn36 Zn32 20_455 7_455 63.309(18)
Zn37 Zn37 Fe7 7 1_545 177.973(10)
Zn37 Zn37 Zn33 7 12 123.287(9)
Fe7 Zn37 Zn33 1_545 12 58.335(9)
Zn37 Zn37 Zn33 7 23_556 123.287(9)
Fe7 Zn37 Zn33 1_545 23_556 58.335(9)
Zn33 Zn37 Zn33 12 23_556 60.769(13)
Zn37 Zn37 Zn37 7 17_655 120.0
Fe7 Zn37 Zn37 1_545 17_655 57.973(10)
Zn33 Zn37 Zn37 12 17_655 107.575(9)
Zn33 Zn37 Zn37 23_556 17_655 107.575(9)
Zn37 Zn37 Zn28 7 3_665 63.205(7)
Fe7 Zn37 Zn28 1_545 3_665 116.833(7)
Zn33 Zn37 Zn28 12 3_665 133.021(18)
Zn33 Zn37 Zn28 23_556 3_665 77.270(10)
Zn37 Zn37 Zn28 17_655 3_665 104.289(13)
Zn37 Zn37 Zn28 7 16_665 63.205(7)
Fe7 Zn37 Zn28 1_545 16_665 116.833(7)
Zn33 Zn37 Zn28 12 16_665 77.270(10)
Zn33 Zn37 Zn28 23_556 16_665 133.021(18)
Zn37 Zn37 Zn28 17_655 16_665 104.289(13)
Zn28 Zn37 Zn28 3_665 16_665 126.324(14)
Zn37 Zn37 Zn29 7 14_556 119.083(9)
Fe7 Zn37 Zn29 1_545 14_556 60.274(9)
Zn33 Zn37 Zn29 12 14_556 109.924(14)
Zn33 Zn37 Zn29 23_556 14_556 60.334(9)
Zn37 Zn37 Zn29 17_655 14_556 60.668(9)
Zn28 Zn37 Zn29 3_665 14_556 59.271(8)
Zn28 Zn37 Zn29 16_665 14_556 164.43(2)
Zn37 Zn37 Zn29 7 . 119.083(9)
Fe7 Zn37 Zn29 1_545 . 60.274(9)
Zn33 Zn37 Zn29 12 . 60.334(9)
Zn33 Zn37 Zn29 23_556 . 109.924(14)
Zn37 Zn37 Zn29 17_655 . 60.668(9)
Zn28 Zn37 Zn29 3_665 . 164.43(2)
Zn28 Zn37 Zn29 16_665 . 59.271(8)
Zn29 Zn37 Zn29 14_556 . 111.407(16)
Zn37 Zn37 Zn34 7 14_556 64.553(7)
Fe7 Zn37 Zn34 1_545 14_556 113.663(14)
Zn33 Zn37 Zn34 12 14_556 169.107(16)
Zn33 Zn37 Zn34 23_556 14_556 123.062(11)
Zn37 Zn37 Zn34 17_655 14_556 61.827(8)
Zn28 Zn37 Zn34 3_665 14_556 56.011(13)
Zn28 Zn37 Zn34 16_665 14_556 102.174(16)
Zn29 Zn37 Zn34 14_556 14_556 68.059(12)
Zn29 Zn37 Zn34 . 14_556 109.828(16)
Zn37 Zn37 Zn34 7 . 64.553(7)
Fe7 Zn37 Zn34 1_545 . 113.663(14)
Zn33 Zn37 Zn34 12 . 123.062(11)
Zn33 Zn37 Zn34 23_556 . 169.107(16)
Zn37 Zn37 Zn34 17_655 . 61.827(8)
Zn28 Zn37 Zn34 3_665 . 102.174(16)
Zn28 Zn37 Zn34 16_665 . 56.011(13)
Zn29 Zn37 Zn34 14_556 . 109.828(16)
Zn29 Zn37 Zn34 . . 68.059(12)
Zn34 Zn37 Zn34 14_556 . 51.12(2)
Zn38 Zn38 Zn38 20 16_665 60.000(2)
Zn38 Zn38 Zn39 20 16_665 121.33(4)
Zn38 Zn38 Zn39 16_665 16_665 148.25(3)
Zn38 Zn38 Zn39 20 12_665 148.25(3)
Zn38 Zn38 Zn39 16_665 12_665 121.32(4)
Zn39 Zn38 Zn39 16_665 12_665 38.60(6)
Zn38 Zn38 Zn10 20 . 123.66(2)
Zn38 Zn38 Zn10 16_665 . 123.66(2)
Zn39 Zn38 Zn10 16_665 . 83.63(4)
Zn39 Zn38 Zn10 12_665 . 83.63(4)
Zn38 Zn38 Zn39 20 9_655 50.73(4)
Zn38 Zn38 Zn39 16_665 9_655 102.62(4)
Zn39 Zn38 Zn39 16_665 9_655 70.60(6)
Zn39 Zn38 Zn39 12_665 9_655 103.34(4)
Zn10 Zn38 Zn39 . 9_655 120.77(3)
Zn38 Zn38 Zn39 20 20 102.62(4)
Zn38 Zn38 Zn39 16_665 20 50.73(4)
Zn39 Zn38 Zn39 16_665 20 103.34(4)
Zn39 Zn38 Zn39 12_665 20 70.60(6)
Zn10 Zn38 Zn39 . 20 120.77(3)
Zn39 Zn38 Zn39 9_655 20 116.77(5)
Zn38 Zn38 Fe4 20 . 85.52(2)
Zn38 Zn38 Fe4 16_665 . 85.52(2)
Zn39 Zn38 Fe4 16_665 . 63.82(3)
Zn39 Zn38 Fe4 12_665 . 63.82(3)
Zn10 Zn38 Fe4 . . 145.38(5)
Zn39 Zn38 Fe4 9_655 . 60.91(3)
Zn39 Zn38 Fe4 20 . 60.91(3)
Zn38 Zn38 Zn39 20 . 68.70(3)
Zn38 Zn38 Zn39 16_665 . 27.08(3)
Zn39 Zn38 Zn39 16_665 . 121.17(5)
Zn39 Zn38 Zn39 12_665 . 99.74(4)
Zn10 Zn38 Zn39 . . 143.65(3)
Zn39 Zn38 Zn39 9_655 . 93.90(4)
Zn39 Zn38 Zn39 20 . 33.92(5)
Fe4 Zn38 Zn39 . . 59.41(3)
Zn38 Zn38 Zn39 20 17_655 27.08(3)
Zn38 Zn38 Zn39 16_665 17_655 68.70(3)
Zn39 Zn38 Zn39 16_665 17_655 99.74(4)
Zn39 Zn38 Zn39 12_665 17_655 121.17(5)
Zn10 Zn38 Zn39 . 17_655 143.65(3)
Zn39 Zn38 Zn39 9_655 17_655 33.92(5)
Zn39 Zn38 Zn39 20 17_655 93.90(4)
Fe4 Zn38 Zn39 . 17_655 59.41(3)
Zn39 Zn38 Zn39 . 17_655 63.62(6)
Zn38 Zn38 Zn40 20 16_665 93.02(3)
Zn38 Zn38 Zn40 16_665 16_665 136.67(3)
Zn39 Zn38 Zn40 16_665 16_665 28.32(4)
Zn39 Zn38 Zn40 12_665 16_665 64.26(4)
Zn10 Zn38 Zn40 . 16_665 99.27(4)
Zn39 Zn38 Zn40 9_655 16_665 42.31(4)
Zn39 Zn38 Zn40 20 16_665 114.18(4)
Fe4 Zn38 Zn40 . 16_665 57.20(2)
Zn39 Zn38 Zn40 . 16_665 114.91(4)
Zn39 Zn38 Zn40 17_655 16_665 73.14(3)
Zn38 Zn38 Zn40 20 12_665 136.67(3)
Zn38 Zn38 Zn40 16_665 12_665 93.02(3)
Zn39 Zn38 Zn40 16_665 12_665 64.26(4)
Zn39 Zn38 Zn40 12_665 12_665 28.33(4)
Zn10 Zn38 Zn40 . 12_665 99.27(4)
Zn39 Zn38 Zn40 9_655 12_665 114.18(4)
Zn39 Zn38 Zn40 20 12_665 42.31(4)
Fe4 Zn38 Zn40 . 12_665 57.20(2)
Zn39 Zn38 Zn40 . 12_665 73.14(3)
Zn39 Zn38 Zn40 17_655 12_665 114.91(4)
Zn40 Zn38 Zn40 16_665 12_665 84.85(5)
Zn41 Zn39 Zn40 16_665 . 132.81(14)
Zn41 Zn39 Zn39 16_665 20 37.23(10)
Zn40 Zn39 Zn39 . 20 145.41(5)
Zn41 Zn39 Zn40 16_665 17_655 135.88(12)
Zn40 Zn39 Zn40 . 17_655 11.88(4)
Zn39 Zn39 Zn40 20 17_655 137.63(3)
Zn41 Zn39 Zn38 16_665 16_665 105.69(10)
Zn40 Zn39 Zn38 . 16_665 92.66(6)
Zn39 Zn39 Zn38 20 16_665 70.70(3)
Zn40 Zn39 Zn38 17_655 16_665 80.81(5)
Zn41 Zn39 Zn14 16_665 . 104.84(10)
Zn40 Zn39 Zn14 . . 105.39(6)
Zn39 Zn39 Zn14 20 . 109.14(3)
Zn40 Zn39 Zn14 17_655 . 111.30(5)
Zn38 Zn39 Zn14 16_665 . 115.67(5)
Zn41 Zn39 Zn38 16_665 20 111.07(10)
Zn40 Zn39 Zn38 . 20 84.72(6)
Zn39 Zn39 Zn38 20 20 77.38(4)
Zn40 Zn39 Zn38 17_655 20 72.87(5)
Zn38 Zn39 Zn38 16_665 20 7.95(4)
Zn14 Zn39 Zn38 . 20 118.27(4)
Zn41 Zn39 Zn43 16_665 . 46.12(11)
Zn40 Zn39 Zn43 . . 87.29(6)
Zn39 Zn39 Zn43 20 . 77.68(3)
Zn40 Zn39 Zn43 17_655 . 93.01(5)
Zn38 Zn39 Zn43 16_665 . 122.64(4)
Zn14 Zn39 Zn43 . . 119.49(4)
Zn38 Zn39 Zn43 20 . 121.73(4)
Zn41 Zn39 Fe4 16_665 . 77.36(9)
Zn40 Zn39 Fe4 . . 72.32(5)
Zn39 Zn39 Fe4 20 . 73.13(3)
Zn40 Zn39 Fe4 17_655 . 66.34(4)
Zn38 Zn39 Fe4 16_665 . 64.19(3)
Zn14 Zn39 Fe4 . . 177.63(6)
Zn38 Zn39 Fe4 20 . 61.24(3)
Zn43 Zn39 Fe4 . . 61.36(3)
Zn41 Zn39 Zn38 16_665 . 102.72(10)
Zn40 Zn39 Zn38 . . 92.26(6)
Zn39 Zn39 Zn38 20 . 68.70(3)
Zn40 Zn39 Zn38 17_655 . 80.38(4)
Zn38 Zn39 Zn38 16_665 . 4.67(2)
Zn14 Zn39 Zn38 . . 120.19(4)
Zn38 Zn39 Zn38 20 . 8.68(4)
Zn43 Zn39 Zn38 . . 117.98(4)
Fe4 Zn39 Zn38 . . 59.72(3)
Zn41 Zn39 Zn40 16_665 20 40.98(8)
Zn40 Zn39 Zn40 . 20 129.69(7)
Zn39 Zn39 Zn40 20 20 15.72(3)
Zn40 Zn39 Zn40 17_655 20 122.31(5)
Zn38 Zn39 Zn40 16_665 20 64.80(3)
Zn14 Zn39 Zn40 . 20 124.82(5)
Zn38 Zn39 Zn40 20 20 70.12(4)
Zn43 Zn39 Zn40 . 20 71.84(4)
Fe4 Zn39 Zn40 . 20 57.44(2)
Zn38 Zn39 Zn40 . 20 61.74(3)
Zn41 Zn39 Zn43 16_665 20 37.85(11)
Zn40 Zn39 Zn43 . 20 95.09(6)
Zn39 Zn39 Zn43 20 20 68.55(3)
Zn40 Zn39 Zn43 17_655 20 99.79(5)
Zn38 Zn39 Zn43 16_665 20 117.40(4)
Zn14 Zn39 Zn43 . 20 121.48(4)
Zn38 Zn39 Zn43 20 20 117.75(4)
Zn43 Zn39 Zn43 . 20 9.13(3)
Fe4 Zn39 Zn43 . 20 59.75(2)
Zn38 Zn39 Zn43 . 20 112.83(4)
Zn40 Zn39 Zn43 20 20 63.05(3)
Zn40 Zn40 Zn39 17_655 . 145.93(6)
Zn40 Zn40 Zn39 17_655 17_655 22.20(4)
Zn39 Zn40 Zn39 . 17_655 123.73(9)
Zn40 Zn40 Zn42 17_655 . 80.00(3)
Zn39 Zn40 Zn42 . . 119.22(7)
Zn39 Zn40 Zn42 17_655 . 94.10(5)
Zn40 Zn40 Zn41 17_655 16_665 147.71(3)
Zn39 Zn40 Zn41 . 16_665 20.02(7)
Zn39 Zn40 Zn41 17_655 16_665 128.41(6)
Zn42 Zn40 Zn41 . 16_665 99.35(6)
Zn40 Zn40 Zn44 17_655 . 96.54(4)
Zn39 Zn40 Zn44 . . 99.24(7)
Zn39 Zn40 Zn44 17_655 . 106.10(5)
Zn42 Zn40 Zn44 . . 20.04(4)
Zn41 Zn40 Zn44 16_665 . 79.32(6)
Zn40 Zn40 Fe4 17_655 . 82.16(2)
Zn39 Zn40 Fe4 . . 79.18(5)
Zn39 Zn40 Fe4 17_655 . 70.78(3)
Zn42 Zn40 Fe4 . . 70.47(4)
Zn41 Zn40 Fe4 16_665 . 67.60(4)
Zn44 Zn40 Fe4 . . 61.61(3)
Zn40 Zn40 Zn20 17_655 12 130.83(2)
Zn39 Zn40 Zn20 . 12 83.16(6)
Zn39 Zn40 Zn20 17_655 12 152.92(5)
Zn42 Zn40 Zn20 . 12 72.26(3)
Zn41 Zn40 Zn20 16_665 12 77.78(4)
Zn44 Zn40 Zn20 . 12 68.55(3)
Fe4 Zn40 Zn20 . 12 122.91(3)
Zn40 Zn40 Zn13 17_655 . 82.36(2)
Zn39 Zn40 Zn13 . . 85.36(6)
Zn39 Zn40 Zn13 17_655 . 75.42(4)
Zn42 Zn40 Zn13 . . 154.49(5)
Zn41 Zn40 Zn13 16_665 . 105.39(6)
Zn44 Zn40 Zn13 . . 172.82(4)
Fe4 Zn40 Zn13 . . 125.01(3)
Zn20 Zn40 Zn13 12 . 106.80(3)
Zn40 Zn40 Zn18 17_655 1_545 82.427(19)
Zn39 Zn40 Zn18 . 1_545 119.24(6)
Zn39 Zn40 Zn18 17_655 1_545 97.68(4)
Zn42 Zn40 Zn18 . 1_545 96.79(5)
Zn41 Zn40 Zn18 16_665 1_545 129.26(5)
Zn44 Zn40 Zn18 . 1_545 110.27(4)
Fe4 Zn40 Zn18 . 1_545 161.50(4)
Zn20 Zn40 Zn18 12 1_545 62.148(18)
Zn13 Zn40 Zn18 . 1_545 62.56(2)
Zn40 Zn40 Zn41 17_655 20 24.28(3)
Zn39 Zn40 Zn41 . 20 124.81(6)
Zn39 Zn40 Zn41 17_655 20 14.48(4)
Zn42 Zn40 Zn41 . 20 81.60(5)
Zn41 Zn40 Zn41 16_665 20 123.43(6)
Zn44 Zn40 Zn41 . 20 92.03(5)
Fe4 Zn40 Zn41 . 20 59.57(3)
Zn20 Zn40 Zn41 12 20 149.16(5)
Zn13 Zn40 Zn41 . 20 89.81(4)
Zn18 Zn40 Zn41 1_545 20 106.33(4)
Zn40 Zn40 Zn39 17_655 20 132.85(3)
Zn39 Zn40 Zn39 . 20 18.87(4)
Zn39 Zn40 Zn39 17_655 20 111.81(5)
Zn42 Zn40 Zn39 . 20 109.50(5)
Zn41 Zn40 Zn39 16_665 20 17.82(4)
Zn44 Zn40 Zn39 . 20 89.95(5)
Fe4 Zn40 Zn39 . 20 60.33(3)
Zn20 Zn40 Zn39 12 20 94.96(4)
Zn13 Zn40 Zn39 . 20 96.00(4)
Zn18 Zn40 Zn39 1_545 20 138.11(4)
Zn41 Zn40 Zn39 20 20 109.26(4)
Zn39 Zn41 Zn39 12_665 16_665 105.5(2)
Zn39 Zn41 Zn43 12_665 16_665 125.17(12)
Zn39 Zn41 Zn43 16_665 16_665 113.81(12)
Zn39 Zn41 Zn43 12_665 12_665 113.81(12)
Zn39 Zn41 Zn43 16_665 12_665 125.17(12)
Zn43 Zn41 Zn43 16_665 12_665 12.42(5)
Zn39 Zn41 Zn40 12_665 12_665 27.17(8)
Zn39 Zn41 Zn40 16_665 12_665 121.19(12)
Zn43 Zn41 Zn40 16_665 12_665 98.11(6)
Zn43 Zn41 Zn40 12_665 12_665 87.13(6)
Zn39 Zn41 Zn40 12_665 16_665 121.19(12)
Zn39 Zn41 Zn40 16_665 16_665 27.17(8)
Zn43 Zn41 Zn40 16_665 16_665 87.13(6)
Zn43 Zn41 Zn40 12_665 16_665 98.11(6)
Zn40 Zn41 Zn40 12_665 16_665 124.25(7)
Zn39 Zn41 Zn19 12_665 . 117.73(8)
Zn39 Zn41 Zn19 16_665 . 117.73(8)
Zn43 Zn41 Zn19 16_665 . 75.27(5)
Zn43 Zn41 Zn19 12_665 . 75.27(5)
Zn40 Zn41 Zn19 12_665 . 117.49(4)
Zn40 Zn41 Zn19 16_665 . 117.49(4)
Zn39 Zn41 Fe4 12_665 . 81.51(8)
Zn39 Zn41 Fe4 16_665 . 81.51(8)
Zn43 Zn41 Fe4 16_665 . 68.79(5)
Zn43 Zn41 Fe4 12_665 . 68.79(5)
Zn40 Zn41 Fe4 12_665 . 65.37(4)
Zn40 Zn41 Fe4 16_665 . 65.37(4)
Zn19 Zn41 Fe4 . . 143.84(8)
Zn39 Zn41 Zn40 12_665 20 29.64(9)
Zn39 Zn41 Zn40 16_665 20 114.96(11)
Zn43 Zn41 Zn40 16_665 20 97.19(5)
Zn43 Zn41 Zn40 12_665 20 87.12(5)
Zn40 Zn41 Zn40 12_665 20 8.01(2)
Zn40 Zn41 Zn40 16_665 20 116.31(6)
Zn19 Zn41 Zn40 . 20 125.05(3)
Fe4 Zn41 Zn40 . 20 57.97(3)
Zn39 Zn41 Zn40 12_665 9_655 114.96(11)
Zn39 Zn41 Zn40 16_665 9_655 29.64(9)
Zn43 Zn41 Zn40 16_665 9_655 87.12(5)
Zn43 Zn41 Zn40 12_665 9_655 97.19(5)
Zn40 Zn41 Zn40 12_665 9_655 116.31(6)
Zn40 Zn41 Zn40 16_665 9_655 8.01(2)
Zn19 Zn41 Zn40 . 9_655 125.05(3)
Fe4 Zn41 Zn40 . 9_655 57.97(3)
Zn40 Zn41 Zn40 20 9_655 108.35(5)
Zn39 Zn41 Zn38 12_665 . 54.55(9)
Zn39 Zn41 Zn38 16_665 . 54.55(9)
Zn43 Zn41 Zn38 16_665 . 127.74(6)
Zn43 Zn41 Zn38 12_665 . 127.74(6)
Zn40 Zn41 Zn38 12_665 . 66.75(4)
Zn40 Zn41 Zn38 16_665 . 66.75(4)
Zn19 Zn41 Zn38 . . 156.81(7)
Fe4 Zn41 Zn38 . . 59.35(3)
Zn40 Zn41 Zn38 20 . 61.09(3)
Zn40 Zn41 Zn38 9_655 . 61.09(3)
Zn39 Zn41 Zn14 12_665 12_665 55.81(8)
Zn39 Zn41 Zn14 16_665 12_665 108.62(13)
Zn43 Zn41 Zn14 16_665 12_665 133.51(5)
Zn43 Zn41 Zn14 12_665 12_665 124.66(4)
Zn40 Zn41 Zn14 12_665 12_665 74.58(4)
Zn40 Zn41 Zn14 16_665 12_665 135.44(8)
Zn19 Zn41 Zn14 . 12_665 68.75(3)
Fe4 Zn41 Zn14 . 12_665 137.32(4)
Zn40 Zn41 Zn14 20 12_665 81.03(3)
Zn40 Zn41 Zn14 9_655 12_665 137.86(7)
Zn38 Zn41 Zn14 . 12_665 92.17(5)
Zn44 Zn42 Zn44 . 17_655 85.6(2)
Zn44 Zn42 Zn40 . . 112.66(12)
Zn44 Zn42 Zn40 17_655 . 128.39(12)
Zn44 Zn42 Zn40 . 17_655 128.39(12)
Zn44 Zn42 Zn40 17_655 17_655 112.66(12)
Zn40 Zn42 Zn40 . 17_655 19.99(5)
Zn44 Zn42 Zn43 . 17_655 109.64(11)
Zn44 Zn42 Zn43 17_655 17_655 31.72(9)
Zn40 Zn42 Zn43 . 17_655 98.82(6)
Zn40 Zn42 Zn43 17_655 17_655 81.38(5)
Zn44 Zn42 Zn43 . . 31.72(9)
Zn44 Zn42 Zn43 17_655 . 109.64(11)
Zn40 Zn42 Zn43 . . 81.38(5)
Zn40 Zn42 Zn43 17_655 . 98.82(6)
Zn43 Zn42 Zn43 17_655 . 121.77(6)
Zn44 Zn42 Zn24 . 1_545 107.07(10)
Zn44 Zn42 Zn24 17_655 1_545 107.07(10)
Zn40 Zn42 Zn24 . 1_545 111.95(7)
Zn40 Zn42 Zn24 17_655 1_545 111.95(7)
Zn43 Zn42 Zn24 17_655 1_545 116.71(3)
Zn43 Zn42 Zn24 . 1_545 116.71(3)
Zn44 Zn42 Zn43 . 9_655 106.07(10)
Zn44 Zn42 Zn43 17_655 9_655 31.72(9)
Zn40 Zn42 Zn43 . 9_655 97.51(5)
Zn40 Zn42 Zn43 17_655 9_655 80.95(4)
Zn43 Zn42 Zn43 17_655 9_655 4.856(18)
Zn43 Zn42 Zn43 . 9_655 116.99(5)
Zn24 Zn42 Zn43 1_545 9_655 121.40(3)
Zn44 Zn42 Zn43 . 20 31.72(9)
Zn44 Zn42 Zn43 17_655 20 106.07(10)
Zn40 Zn42 Zn43 . 20 80.95(4)
Zn40 Zn42 Zn43 17_655 20 97.51(5)
Zn43 Zn42 Zn43 17_655 20 116.99(5)
Zn43 Zn42 Zn43 . 20 4.856(18)
Zn24 Zn42 Zn43 1_545 20 121.40(3)
Zn43 Zn42 Zn43 9_655 20 112.20(5)
Zn44 Zn42 Fe4 . . 75.57(8)
Zn44 Zn42 Fe4 17_655 . 75.57(8)
Zn40 Zn42 Fe4 . . 64.39(4)
Zn40 Zn42 Fe4 17_655 . 64.38(4)
Zn43 Zn42 Fe4 17_655 . 64.13(3)
Zn43 Zn42 Fe4 . . 64.13(3)
Zn24 Zn42 Fe4 1_545 . 176.26(8)
Zn43 Zn42 Fe4 9_655 . 59.54(3)
Zn43 Zn42 Fe4 20 . 59.54(3)
Zn44 Zn42 Zn45 . . 44.39(9)
Zn44 Zn42 Zn45 17_655 . 44.39(9)
Zn40 Zn42 Zn45 . . 120.40(6)
Zn40 Zn42 Zn45 17_655 . 120.40(6)
Zn43 Zn42 Zn45 17_655 . 65.27(4)
Zn43 Zn42 Zn45 . . 65.27(4)
Zn24 Zn42 Zn45 1_545 . 126.78(7)
Zn43 Zn42 Zn45 9_655 . 61.88(3)
Zn43 Zn42 Zn45 20 . 61.88(3)
Fe4 Zn42 Zn45 . . 56.96(3)
Zn44 Zn42 Zn20 . 12 88.45(8)
Zn44 Zn42 Zn20 17_655 12 168.30(15)
Zn40 Zn42 Zn20 . 12 63.27(4)
Zn40 Zn42 Zn20 17_655 12 78.89(5)
Zn43 Zn42 Zn20 17_655 12 158.98(8)
Zn43 Zn42 Zn20 . 12 68.84(2)
Zn24 Zn42 Zn20 1_545 12 65.20(2)
Zn43 Zn42 Zn20 9_655 12 159.70(7)
Zn43 Zn42 Zn20 20 12 73.03(2)
Fe4 Zn42 Zn20 . 12 112.61(4)
Zn45 Zn42 Zn20 . 12 132.17(2)
Zn43 Zn43 Zn44 20 . 143.25(4)
Zn43 Zn43 Zn44 20 20 28.99(4)
Zn44 Zn43 Zn44 . 20 114.26(7)
Zn43 Zn43 Zn41 20 16_665 83.79(2)
Zn44 Zn43 Zn41 . 16_665 109.78(5)
Zn44 Zn43 Zn41 20 16_665 96.28(4)
Zn43 Zn43 Zn42 20 . 148.83(3)
Zn44 Zn43 Zn42 . . 18.30(6)
Zn44 Zn43 Zn42 20 . 122.32(5)
Zn41 Zn43 Zn42 16_665 . 91.95(6)
Zn43 Zn43 Zn26 20 . 127.549(19)
Zn44 Zn43 Zn26 . . 70.36(4)
Zn44 Zn43 Zn26 20 . 131.03(4)
Zn41 Zn43 Zn26 16_665 . 129.43(4)
Zn42 Zn43 Zn26 . . 78.12(4)
Zn43 Zn43 Zn39 20 . 102.32(3)
Zn44 Zn43 Zn39 . . 90.17(5)
Zn44 Zn43 Zn39 20 . 109.11(5)
Zn41 Zn43 Zn39 16_665 . 20.06(3)
Zn42 Zn43 Zn39 . . 72.11(6)
Zn26 Zn43 Zn39 . . 119.77(4)
Zn43 Zn43 Fe4 20 . 85.278(17)
Zn44 Zn43 Fe4 . . 70.87(4)
Zn44 Zn43 Fe4 20 . 66.99(3)
Zn41 Zn43 Fe4 16_665 . 66.04(4)
Zn42 Zn43 Fe4 . . 65.01(3)
Zn26 Zn43 Fe4 . . 141.23(4)
Zn39 Zn43 Fe4 . . 60.70(3)
Zn43 Zn43 Zn42 20 20 26.31(3)
Zn44 Zn43 Zn42 . 20 119.50(5)
Zn44 Zn43 Zn42 20 20 14.74(5)
Zn41 Zn43 Zn42 16_665 20 81.54(5)
Zn42 Zn43 Zn42 . 20 122.52(5)
Zn26 Zn43 Zn42 . 20 144.75(5)
Zn39 Zn43 Zn42 . 20 94.84(5)
Fe4 Zn43 Zn42 . 20 60.26(3)
Zn43 Zn43 Zn39 20 20 68.55(3)
Zn44 Zn43 Zn39 . 20 117.29(5)
Zn44 Zn43 Zn39 20 20 79.30(5)
Zn41 Zn43 Zn39 16_665 20 16.98(3)
Zn42 Zn43 Zn39 . 20 101.19(5)
Zn26 Zn43 Zn39 . 20 145.05(4)
Zn39 Zn43 Zn39 . 20 33.76(5)
Fe4 Zn43 Zn39 . 20 59.13(2)
Zn42 Zn43 Zn39 20 20 64.57(5)
Zn43 Zn43 Zn45 20 . 91.90(3)
Zn44 Zn43 Zn45 . . 51.78(5)
Zn44 Zn43 Zn45 20 . 63.21(4)
Zn41 Zn43 Zn45 16_665 . 123.07(5)
Zn42 Zn43 Zn45 . . 64.73(4)
Zn26 Zn43 Zn45 . . 97.29(3)
Zn39 Zn43 Zn45 . . 114.24(4)
Fe4 Zn43 Zn45 . . 57.04(3)
Zn42 Zn43 Zn45 20 . 71.84(4)
Zn39 Zn43 Zn45 20 . 114.21(4)
Zn43 Zn43 Zn44 20 17_655 133.57(3)
Zn44 Zn43 Zn44 . 17_655 13.32(3)
Zn44 Zn43 Zn44 20 17_655 105.19(5)
Zn41 Zn43 Zn44 16_665 17_655 102.36(4)
Zn42 Zn43 Zn44 . 17_655 18.74(4)
Zn26 Zn43 Zn44 . 17_655 83.65(3)
Zn39 Zn43 Zn44 . 17_655 83.99(4)
Fe4 Zn43 Zn44 . 17_655 57.58(3)
Zn42 Zn43 Zn44 20 17_655 108.18(4)
Zn39 Zn43 Zn44 20 17_655 107.00(4)
Zn45 Zn43 Zn44 . 17_655 46.00(3)
Zn42 Zn44 Zn44 . 17_655 47.22(10)
Zn42 Zn44 Zn43 . . 129.98(13)
Zn44 Zn44 Zn43 17_655 . 150.19(4)
Zn42 Zn44 Zn43 . 20 133.54(13)
Zn44 Zn44 Zn43 17_655 20 144.66(3)
Zn43 Zn44 Zn43 . 20 7.75(3)
Zn42 Zn44 Zn45 . . 117.71(11)
Zn44 Zn44 Zn45 17_655 . 72.64(4)
Zn43 Zn44 Zn45 . . 92.91(6)
Zn43 Zn44 Zn45 20 . 85.28(5)
Zn42 Zn44 Zn26 . . 117.66(9)
Zn44 Zn44 Zn26 17_655 . 136.24(3)
Zn43 Zn44 Zn26 . . 73.48(5)
Zn43 Zn44 Zn26 20 . 78.25(5)
Zn45 Zn44 Zn26 . . 116.59(5)
Zn42 Zn44 Zn40 . . 47.30(11)
Zn44 Zn44 Zn40 17_655 . 83.46(4)
Zn43 Zn44 Zn40 . . 83.19(5)
Zn43 Zn44 Zn40 20 . 86.25(5)
Zn45 Zn44 Zn40 . . 123.22(5)
Zn26 Zn44 Zn40 . . 116.22(4)
Zn42 Zn44 Zn45 . 20 125.13(10)
Zn44 Zn44 Zn45 17_655 20 82.53(4)
Zn43 Zn44 Zn45 . 20 81.21(6)
Zn43 Zn44 Zn45 20 20 73.55(5)
Zn45 Zn44 Zn45 . 20 11.80(4)
Zn26 Zn44 Zn45 . 20 114.03(4)
Zn40 Zn44 Zn45 . 20 119.76(4)
Zn42 Zn44 Fe4 . . 84.01(9)
Zn44 Zn44 Fe4 17_655 . 75.84(3)
Zn43 Zn44 Fe4 . . 74.40(4)
Zn43 Zn44 Fe4 20 . 69.77(4)
Zn45 Zn44 Fe4 . . 64.62(4)
Zn26 Zn44 Fe4 . . 147.87(6)
Zn40 Zn44 Fe4 . . 59.81(3)
Zn45 Zn44 Fe4 20 . 59.94(3)
Zn42 Zn44 Zn45 . 16_665 112.73(10)
Zn44 Zn44 Zn45 17_655 16_665 69.32(3)
Zn43 Zn44 Zn45 . 16_665 93.20(5)
Zn43 Zn44 Zn45 20 16_665 85.46(5)
Zn45 Zn44 Zn45 . 16_665 7.07(2)
Zn26 Zn44 Zn45 . 16_665 123.42(4)
Zn40 Zn44 Zn45 . 16_665 116.23(4)
Zn45 Zn44 Zn45 20 16_665 13.21(4)
Fe4 Zn44 Zn45 . 16_665 58.06(3)
Zn42 Zn44 Zn40 . 17_655 35.79(10)
Zn44 Zn44 Zn40 17_655 17_655 68.55(3)
Zn43 Zn44 Zn40 . 17_655 96.52(5)
Zn43 Zn44 Zn40 20 17_655 98.62(5)
Zn45 Zn44 Zn40 . 17_655 115.85(4)
Zn26 Zn44 Zn40 . 17_655 126.94(4)
Zn40 Zn44 Zn40 . 17_655 14.91(4)
Zn45 Zn44 Zn40 20 17_655 115.55(4)
Fe4 Zn44 Zn40 . 17_655 57.70(3)
Zn45 Zn44 Zn40 16_665 17_655 108.82(4)
Zn42 Zn44 Zn43 . 17_655 51.62(8)
Zn44 Zn44 Zn43 17_655 17_655 16.49(3)
Zn43 Zn44 Zn43 . 17_655 133.70(6)
Zn43 Zn44 Zn43 20 17_655 128.35(5)
Zn45 Zn44 Zn43 . 17_655 66.11(3)
Zn26 Zn44 Zn43 . 17_655 152.62(6)
Zn40 Zn44 Zn43 . 17_655 76.50(4)
Zn45 Zn44 Zn43 20 17_655 73.96(4)
Fe4 Zn44 Zn43 . 17_655 59.38(2)
Zn45 Zn44 Zn43 16_665 17_655 61.20(3)
Zn40 Zn44 Zn43 17_655 17_655 62.16(3)
Zn45 Zn45 Zn45 16_665 20 60.0000(10)
Zn45 Zn45 Zn44 16_665 17_655 123.18(4)
Zn45 Zn45 Zn44 20 17_655 147.74(3)
Zn45 Zn45 Zn44 16_665 . 147.74(3)
Zn45 Zn45 Zn44 20 . 123.18(4)
Zn44 Zn45 Zn44 17_655 . 34.72(8)
Zn45 Zn45 Zn44 16_665 9_655 45.02(4)
Zn45 Zn45 Zn44 20 9_655 97.47(4)
Zn44 Zn45 Zn44 17_655 9_655 78.16(7)
Zn44 Zn45 Zn44 . 9_655 107.11(5)
Zn45 Zn45 Zn44 16_665 20 97.47(4)
Zn45 Zn45 Zn44 20 20 45.02(4)
Zn44 Zn45 Zn44 17_655 20 107.11(5)
Zn44 Zn45 Zn44 . 20 78.16(7)
Zn44 Zn45 Zn44 9_655 20 113.62(6)
Zn45 Zn45 Fe4 16_665 . 83.09(2)
Zn45 Zn45 Fe4 20 . 83.09(2)
Zn44 Zn45 Fe4 17_655 . 66.59(4)
Zn44 Zn45 Fe4 . . 66.59(4)
Zn44 Zn45 Fe4 9_655 . 61.54(3)
Zn44 Zn45 Fe4 20 . 61.54(3)
Zn45 Zn45 Zn34 16_665 . 83.09(2)
Zn45 Zn45 Zn34 20 . 83.09(2)
Zn44 Zn45 Zn34 17_655 . 128.37(5)
Zn44 Zn45 Zn34 . . 128.37(5)
Zn44 Zn45 Zn34 9_655 . 112.58(3)
Zn44 Zn45 Zn34 20 . 112.58(3)
Fe4 Zn45 Zn34 . . 164.03(5)
Zn45 Zn45 Zn28 16_665 20 83.18(2)
Zn45 Zn45 Zn28 20 20 132.97(2)
Zn44 Zn45 Zn28 17_655 20 76.04(4)
Zn44 Zn45 Zn28 . 20 103.68(5)
Zn44 Zn45 Zn28 9_655 20 69.95(2)
Zn44 Zn45 Zn28 20 20 175.49(4)
Fe4 Zn45 Zn28 . 20 122.96(2)
Zn34 Zn45 Zn28 . 20 63.02(2)
Zn45 Zn45 Zn28 16_665 16_665 132.97(2)
Zn45 Zn45 Zn28 20 16_665 83.18(2)
Zn44 Zn45 Zn28 17_655 16_665 103.68(5)
Zn44 Zn45 Zn28 . 16_665 76.04(4)
Zn44 Zn45 Zn28 9_655 16_665 175.49(4)
Zn44 Zn45 Zn28 20 16_665 69.95(2)
Fe4 Zn45 Zn28 . 16_665 122.96(2)
Zn34 Zn45 Zn28 . 16_665 63.02(2)
Zn28 Zn45 Zn28 20 16_665 106.33(4)
Zn45 Zn45 Zn44 16_665 16_665 25.19(3)
Zn45 Zn45 Zn44 20 16_665 69.32(3)
Zn44 Zn45 Zn44 17_655 16_665 102.05(4)
Zn44 Zn45 Zn44 . 16_665 122.55(6)
Zn44 Zn45 Zn44 9_655 16_665 28.15(6)
Zn44 Zn45 Zn44 20 16_665 92.39(4)
Fe4 Zn45 Zn44 . 16_665 59.54(3)
Zn34 Zn45 Zn44 . 16_665 107.76(4)
Zn28 Zn45 Zn44 20 16_665 90.05(3)
Zn28 Zn45 Zn44 16_665 16_665 152.14(5)
Zn45 Zn45 Zn44 16_665 12_665 69.32(3)
Zn45 Zn45 Zn44 20 12_665 25.19(3)
Zn44 Zn45 Zn44 17_655 12_665 122.55(6)
Zn44 Zn45 Zn44 . 12_665 102.05(4)
Zn44 Zn45 Zn44 9_655 12_665 92.39(4)
Zn44 Zn45 Zn44 20 12_665 28.15(6)
Fe4 Zn45 Zn44 . 12_665 59.54(3)
Zn34 Zn45 Zn44 . 12_665 107.76(4)
Zn28 Zn45 Zn44 20 12_665 152.14(5)
Zn28 Zn45 Zn44 16_665 12_665 90.05(3)
Zn44 Zn45 Zn44 16_665 12_665 66.97(7)

loop_
_geom_bond_atom_site_label_1
_geom_bond_atom_site_label_2
_geom_bond_site_symmetry_2
_geom_bond_distance
Fe1 Zn7 . 2.5313(3)
Fe1 Zn7 16 2.5312(3)
Fe1 Zn7 20 2.5312(3)
Fe1 Zn7 13 2.5313(3)
Fe1 Zn7 4 2.5313(3)
Fe1 Zn7 8 2.5313(3)
Fe1 Zn2 4_445 2.5561(2)
Fe1 Zn2 13_665 2.5561(2)
Fe1 Zn2 16_665 2.5561(2)
Fe1 Zn2 8_655 2.5561(2)
Fe1 Zn2 1_445 2.5561(2)
Fe1 Zn2 20_455 2.5561(2)
Fe2 Zn2 . 2.4444(4)
Fe2 Zn4 . 2.5369(3)
Fe2 Zn5 13_665 2.5871(4)
Fe2 Zn8 16_665 2.6130(3)
Fe2 Zn8 12_665 2.6130(3)
Fe2 Zn1 8_665 2.65869(15)
Fe2 Zn1 16_665 2.65869(15)
Fe2 Zn10 . 2.6630(5)
Fe2 Zn6 16_665 2.7161(3)
Fe2 Zn6 20 2.7161(3)
Fe2 Zn3 4 2.7821(4)
Fe2 Zn3 8_655 2.7821(4)
Fe3 Zn7 . 2.4425(4)
Fe3 Zn16 . 2.5329(4)
Fe3 Zn11 17 2.5727(3)
Fe3 Zn11 . 2.5727(3)
Fe3 Zn17 . 2.5899(4)
Fe3 Zn12 16_665 2.6278(2)
Fe3 Zn12 20_455 2.6278(2)
Fe3 Zn14 20 2.6568(3)
Fe3 Zn14 9 2.6568(3)
Fe3 Zn8 9 2.6757(2)
Fe3 Zn8 20 2.6757(3)
Fe3 Zn5 . 2.7048(4)
Fe4 Zn40 17_655 2.5343(7)
Fe4 Zn40 . 2.5343(7)
Fe4 Zn40 9_655 2.5343(7)
Fe4 Zn40 16_665 2.5343(7)
Fe4 Zn40 20 2.5343(7)
Fe4 Zn40 12_665 2.5343(7)
Fe4 Zn45 16_665 2.5393(10)
Fe4 Zn45 . 2.5393(10)
Fe4 Zn45 20 2.5393(10)
Fe4 Zn41 20 2.5776(11)
Fe4 Zn41 16_665 2.5776(11)
Fe4 Zn41 . 2.5776(11)
Fe5 Zn22 20_565 2.5572(5)
Fe5 Zn22 . 2.5572(5)
Fe5 Zn22 16_665 2.5572(5)
Fe5 Zn30 . 2.5666(4)
Fe5 Zn30 16_665 2.5666(4)
Fe5 Zn30 20_565 2.5666(4)
Fe5 Zn27 20_565 2.6124(3)
Fe5 Zn27 16_665 2.6124(3)
Fe5 Zn27 . 2.6124(3)
Fe5 Zn24 16_665 2.6616(4)
Fe5 Zn24 . 2.6616(4)
Fe5 Zn24 20_565 2.6616(4)
Fe6 Zn33 17 2.4899(3)
Fe6 Zn33 . 2.4899(3)
Fe6 Zn27 . 2.5639(4)
Fe6 Zn25 16_665 2.5784(3)
Fe6 Zn25 20_455 2.5784(3)
Fe6 Zn26 20 2.6595(3)
Fe6 Zn26 9 2.6595(3)
Fe6 Zn36 . 2.6638(3)
Fe6 Zn31 . 2.6665(3)
Fe6 Zn23 . 2.6965(5)
Fe6 Zn32 16_665 2.8040(3)
Fe6 Zn32 20_455 2.8040(3)
Fe7 Zn33 12_565 2.5677(2)
Fe7 Zn33 23_566 2.5677(2)
Fe7 Zn33 3_665 2.5677(2)
Fe7 Zn33 16_665 2.5677(2)
Fe7 Zn35 7_565 2.5762(3)
Fe7 Zn35 3_665 2.5762(3)
Fe7 Zn30 14_556 2.5843(3)
Fe7 Zn30 . 2.5843(3)
Fe7 Zn37 17_665 2.5916(5)
Fe7 Zn37 1_565 2.5916(4)
Fe7 Zn29 14_566 2.7161(4)
Fe7 Zn29 1_565 2.7161(4)
Zn1 Fe2 16_665 2.65869(15)
Zn1 Fe2 8_655 2.65870(15)
Zn1 Zn6 . 2.7253(3)
Zn1 Zn6 13_655 2.7253(3)
Zn1 Zn3 13_665 2.7746(3)
Zn1 Zn3 1_545 2.7746(3)
Zn1 Zn8 . 2.7780(3)
Zn1 Zn8 5 2.7780(3)
Zn1 Zn2 8_655 2.8170(3)
Zn1 Zn2 16_665 2.8170(3)
Zn1 Zn5 20 2.8306(2)
Zn1 Zn5 4 2.8306(2)
Zn2 Fe1 1_665 2.5561(2)
Zn2 Zn7 13_665 2.6324(4)
Zn2 Zn7 20_665 2.6671(3)
Zn2 Zn7 16_665 2.6671(3)
Zn2 Zn2 4 2.6847(3)
Zn2 Zn2 8_765 2.6847(3)
Zn2 Zn8 12_665 2.7444(3)
Zn2 Zn8 16_665 2.7444(3)
Zn2 Zn5 13_665 2.7485(4)
Zn2 Zn1 8_665 2.8170(3)
Zn2 Zn1 16_665 2.8170(3)
Zn3 Zn9 . 2.6648(5)
Zn3 Zn6 13_665 2.7214(5)
Zn3 Zn4 13_665 2.7400(6)
Zn3 Zn1 13_665 2.7746(3)
Zn3 Zn1 1_565 2.7746(3)
Zn3 Fe2 4 2.7821(4)
Zn3 Fe2 8_665 2.7821(4)
Zn3 Zn5 16_665 2.7927(3)
Zn3 Zn5 20_565 2.7927(3)
Zn3 Zn3 20_565 2.9423(7)
Zn3 Zn3 16_665 2.9423(7)
Zn4 Fe2 20 2.5369(3)
Zn4 Fe2 16_665 2.5369(3)
Zn4 Zn6 16_665 2.6828(4)
Zn4 Zn6 . 2.6828(4)
Zn4 Zn6 20 2.6828(4)
Zn4 Zn3 13_665 2.7400(6)
Zn4 Zn3 4 2.7400(6)
Zn4 Zn3 8_655 2.7400(6)
Zn4 Zn10 20 2.7997(7)
Zn4 Zn10 . 2.7997(7)
Zn4 Zn10 16_665 2.7997(7)
Zn5 Fe2 13_665 2.5871(4)
Zn5 Zn11 17 2.6800(4)
Zn5 Zn11 . 2.6800(4)
Zn5 Zn2 13_665 2.7485(4)
Zn5 Zn7 . 2.7912(4)
Zn5 Zn3 16_665 2.7927(3)
Zn5 Zn3 20_565 2.7927(3)
Zn5 Zn1 20 2.8306(2)
Zn5 Zn1 4 2.8306(2)
Zn5 Zn8 20 2.8371(3)
Zn5 Zn8 9 2.8371(3)
Zn6 Zn13 . 2.6824(5)
Zn6 Fe2 16_665 2.7161(3)
Zn6 Fe2 20 2.7161(3)
Zn6 Zn3 13_665 2.7214(5)
Zn6 Zn1 13_655 2.7253(3)
Zn6 Zn8 . 2.8315(3)
Zn6 Zn8 17_655 2.8315(3)
Zn6 Zn10 20 2.9147(4)
Zn6 Zn10 16_665 2.9147(4)
Zn7 Zn2 13_665 2.6324(4)
Zn7 Zn2 20_455 2.6671(3)
Zn7 Zn2 16_665 2.6671(3)
Zn7 Zn12 16_665 2.6980(4)
Zn7 Zn12 20_455 2.6980(4)
Zn7 Zn7 16 2.7212(5)
Zn7 Zn7 20 2.7212(5)
Zn7 Zn8 9 2.7772(3)
Zn7 Zn8 20 2.7772(3)
Zn8 Fe2 16_665 2.6130(3)
Zn8 Zn11 12 2.6563(3)
Zn8 Fe3 20 2.6757(2)
Zn8 Zn10 16_665 2.7067(4)
Zn8 Zn14 . 2.7164(3)
Zn8 Zn2 16_665 2.7444(3)
Zn8 Zn7 20 2.7772(3)
Zn8 Zn12 16_665 2.8357(4)
Zn8 Zn5 20 2.8371(3)
Zn8 Zn8 20 2.9081(5)
Zn9 Zn3 16_665 2.6648(5)
Zn9 Zn3 20_565 2.6648(5)
Zn9 Zn15 . 2.6712(9)
Zn9 Zn11 20_565 2.7422(3)
Zn9 Zn11 12_565 2.7422(3)
Zn9 Zn11 16_665 2.7422(3)
Zn9 Zn11 . 2.7422(3)
Zn9 Zn11 9_665 2.7422(3)
Zn9 Zn11 17 2.7422(3)
Zn10 Zn38 . 2.4853(10)
Zn10 Zn13 20 2.6668(3)
Zn10 Zn13 16_665 2.6668(3)
Zn10 Zn8 12_665 2.7067(4)
Zn10 Zn8 16_665 2.7067(4)
Zn10 Zn38 16_665 2.7338(9)
Zn10 Zn38 20 2.7338(9)
Zn10 Zn6 20 2.9147(4)
Zn10 Zn6 16_665 2.9147(4)
Zn10 Zn14 12_665 3.1218(5)
Zn11 Zn11 20_565 2.4710(4)
Zn11 Zn8 9 2.6563(3)
Zn11 Zn11 17 2.6915(5)
Zn11 Zn13 16_565 2.7158(4)
Zn11 Zn16 . 2.7165(5)
Zn11 Zn14 9 2.7895(4)
Zn11 Zn18 16_665 2.9064(4)
Zn11 Zn15 . 3.1179(5)
Zn12 Fe3 16_665 2.6278(2)
Zn12 Fe3 20_665 2.6278(2)
Zn12 Zn14 12_665 2.6944(4)
Zn12 Zn14 16_665 2.6944(4)
Zn12 Zn7 16_665 2.6980(4)
Zn12 Zn7 20_665 2.6980(4)
Zn12 Zn17 16_665 2.7426(4)
Zn12 Zn17 20_665 2.7426(4)
Zn12 Zn12 20_565 2.8330(6)
Zn12 Zn12 16_775 2.8330(6)
Zn12 Zn8 12_665 2.8357(4)
Zn12 Zn8 16_665 2.8357(4)
Zn13 Zn40 17_655 2.6020(9)
Zn13 Zn40 . 2.6020(9)
Zn13 Zn10 20 2.6668(3)
Zn13 Zn10 16_665 2.6668(3)
Zn13 Zn18 1_545 2.7137(5)
Zn13 Zn11 16_655 2.7158(4)
Zn13 Zn11 12 2.7158(4)
Zn13 Zn14 17_655 2.7533(3)
Zn13 Zn14 . 2.7533(3)
Zn13 Zn39 17_655 2.8014(10)
Zn13 Zn39 . 2.8014(10)
Zn14 Zn39 . 2.3774(8)
Zn14 Fe3 20 2.6568(3)
Zn14 Zn12 16_665 2.6944(4)
Zn14 Zn20 12 2.7508(4)
Zn14 Zn17 20 2.7760(4)
Zn14 Zn41 16_665 2.7781(12)
Zn14 Zn16 20 2.7831(4)
Zn14 Zn11 12 2.7895(4)
Zn14 Zn19 16_665 2.9603(5)
Zn14 Zn40 . 2.9776(9)
Zn15 Zn18 . 2.7446(4)
Zn15 Zn18 16_665 2.7446(4)
Zn15 Zn18 20_565 2.7446(4)
Zn15 Zn16 20_565 2.9309(4)
Zn15 Zn16 16_665 2.9309(5)
Zn15 Zn16 . 2.9309(5)
Zn15 Zn22 20_565 3.0503(7)
Zn15 Zn22 16_665 3.0503(7)
Zn15 Zn22 . 3.0503(7)
Zn15 Zn11 20_565 3.1179(5)
Zn16 Zn22 . 2.4930(5)
Zn16 Zn17 . 2.6810(6)
Zn16 Zn11 17 2.7165(5)
Zn16 Zn18 16_665 2.7788(3)
Zn16 Zn18 20_565 2.7788(3)
Zn16 Zn14 9 2.7831(4)
Zn16 Zn14 20 2.7831(4)
Zn16 Zn20 . 2.7931(4)
Zn16 Zn20 17 2.7931(4)
Zn17 Zn21 . 2.5782(5)
Zn17 Zn12 16_665 2.7426(4)
Zn17 Zn12 20_455 2.7426(4)
Zn17 Zn19 20_455 2.7440(4)
Zn17 Zn19 16_665 2.7440(4)
Zn17 Zn14 20 2.7760(4)
Zn17 Zn14 9 2.7760(4)
Zn17 Zn23 . 2.8211(6)
Zn18 Zn40 17_665 2.6240(8)
Zn18 Zn40 1_565 2.6240(8)
Zn18 Zn20 16_665 2.6663(4)
Zn18 Zn20 12_565 2.6663(4)
Zn18 Zn13 1_565 2.7137(5)
Zn18 Zn16 16_665 2.7788(3)
Zn18 Zn16 20_565 2.7788(3)
Zn18 Zn22 16_665 2.8737(4)
Zn18 Zn22 20_565 2.8737(4)
Zn18 Zn11 16_665 2.9064(4)
Zn18 Zn11 12_565 2.9064(4)
Zn19 Zn41 . 2.4417(13)
Zn19 Zn20 9_665 2.6595(3)
Zn19 Zn20 20_665 2.6595(3)
Zn19 Zn21 1_665 2.6772(4)
Zn19 Zn43 12_665 2.7351(8)
Zn19 Zn43 16_665 2.7351(8)
Zn19 Zn17 20_665 2.7440(4)
Zn19 Zn17 16_665 2.7440(4)
Zn19 Zn25 . 2.8756(6)
Zn19 Zn23 20_665 2.9251(4)
Zn19 Zn23 16_665 2.9251(4)
Zn19 Zn14 12_665 2.9603(5)
Zn20 Zn40 9 2.5399(9)
Zn20 Zn23 . 2.6452(4)
Zn20 Zn19 20_455 2.6595(3)
Zn20 Zn18 16_665 2.6663(4)
Zn20 Zn26 9 2.6903(4)
Zn20 Zn39 9 2.7010(10)
Zn20 Zn42 16_565 2.7087(10)
Zn20 Zn22 . 2.7381(4)
Zn20 Zn14 9 2.7508(4)
Zn20 Zn24 16_665 2.7657(4)
Zn20 Zn43 9 2.8361(8)
Zn21 Zn17 16 2.5782(5)
Zn21 Zn17 20 2.5782(5)
Zn21 Zn19 1_445 2.6772(4)
Zn21 Zn19 20_455 2.6772(4)
Zn21 Zn19 16_665 2.6772(4)
Zn21 Zn23 . 2.7342(4)
Zn21 Zn23 16 2.7342(4)
Zn21 Zn23 20 2.7342(4)
Zn21 Zn25 16_665 2.7663(5)
Zn21 Zn25 20_455 2.7663(5)
Zn21 Zn25 1_445 2.7663(5)
Zn22 Zn22 16_665 2.7004(7)
Zn22 Zn22 20_565 2.7004(7)
Zn22 Zn27 . 2.7151(6)
Zn22 Zn24 16_665 2.7296(4)
Zn22 Zn24 20_565 2.7296(4)
Zn22 Zn20 17 2.7381(4)
Zn22 Zn18 16_665 2.8737(4)
Zn22 Zn18 20_565 2.8737(4)
Zn23 Zn25 20_455 2.6136(4)
Zn23 Zn25 16_665 2.6136(4)
Zn23 Zn20 17 2.6452(4)
Zn23 Zn26 20 2.7943(3)
Zn23 Zn26 9 2.7943(3)
Zn23 Zn27 . 2.7993(5)
Zn23 Zn19 20_455 2.9251(4)
Zn23 Zn19 16_665 2.9251(4)
Zn24 Zn42 1_565 2.4024(11)
Zn24 Zn30 . 2.6980(5)
Zn24 Zn22 16_665 2.7296(4)
Zn24 Zn22 20_565 2.7296(4)
Zn24 Zn20 16_665 2.7657(4)
Zn24 Zn20 12_565 2.7657(4)
Zn24 Zn27 16_665 2.7795(3)
Zn24 Zn27 20_565 2.7795(3)
Zn24 Zn44 17_665 2.8187(12)
Zn24 Zn44 1_565 2.8187(11)
Zn24 Zn26 17_665 2.9201(4)
Zn25 Fe6 16_665 2.5784(3)
Zn25 Fe6 20_665 2.5784(3)
Zn25 Zn23 16_665 2.6136(4)
Zn25 Zn23 20_665 2.6136(4)
Zn25 Zn26 12_665 2.6878(4)
Zn25 Zn26 16_665 2.6878(4)
Zn25 Zn25 16_775 2.7121(7)
Zn25 Zn25 20_565 2.7121(6)
Zn25 Zn32 . 2.7152(6)
Zn25 Zn31 1_665 2.7460(6)
Zn25 Zn21 1_665 2.7663(5)
Zn26 Zn44 . 2.4827(9)
Zn26 Zn43 . 2.5273(7)
Zn26 Zn28 16_665 2.6418(4)
Zn26 Fe6 20 2.6595(3)
Zn26 Zn33 12 2.6713(3)
Zn26 Zn25 16_665 2.6878(4)
Zn26 Zn20 12 2.6903(4)
Zn26 Zn27 20 2.7075(3)
Zn26 Zn23 20 2.7943(3)
Zn26 Zn43 20 2.8122(8)
Zn26 Zn29 . 2.8859(3)
Zn26 Zn24 1_545 2.9201(4)
Zn27 Zn30 16_665 2.6993(3)
Zn27 Zn30 20_565 2.6993(3)
Zn27 Zn26 9 2.7075(3)
Zn27 Zn26 20 2.7075(3)
Zn27 Zn24 16_665 2.7795(3)
Zn27 Zn24 20_565 2.7795(3)
Zn27 Zn33 . 2.9118(4)
Zn27 Zn33 17 2.9118(4)
Zn28 Zn45 20 2.5728(7)
Zn28 Zn45 16_665 2.5728(7)
Zn28 Zn32 . 2.6325(6)
Zn28 Zn26 16_665 2.6418(4)
Zn28 Zn26 12_665 2.6418(4)
Zn28 Zn34 . 2.6725(5)
Zn28 Zn29 20 2.7595(3)
Zn28 Zn29 16_665 2.7595(3)
Zn28 Zn37 3_665 2.7747(4)
Zn28 Zn37 23_666 2.7747(4)
Zn28 Zn43 12_665 2.7945(8)
Zn28 Zn43 16_665 2.7945(8)
Zn29 Fe7 1_545 2.7161(4)
Zn29 Zn33 12 2.7564(3)
Zn29 Zn33 16_655 2.7564(3)
Zn29 Zn28 20 2.7595(3)
Zn29 Zn28 16_665 2.7595(3)
Zn29 Zn30 1_545 2.7708(5)
Zn29 Zn44 17_655 2.7906(11)
Zn29 Zn44 . 2.7906(11)
Zn29 Zn37 17_655 2.8056(4)
Zn29 Zn37 . 2.8056(4)
Zn29 Zn26 17_655 2.8859(3)
Zn30 Zn27 16_665 2.6993(3)
Zn30 Zn27 20_565 2.6993(3)
Zn30 Zn33 16_665 2.7221(3)
Zn30 Zn33 12_565 2.7220(3)
Zn30 Zn35 3_665 2.7255(3)
Zn30 Zn35 7_565 2.7255(3)
Zn30 Zn29 1_565 2.7708(5)
Zn30 Zn30 16_665 2.8055(5)
Zn30 Zn30 20_565 2.8055(5)
Zn31 Zn32 16_665 2.6072(4)
Zn31 Zn32 1_445 2.6072(4)
Zn31 Zn32 20_455 2.6072(4)
Zn31 Fe6 16 2.6665(3)
Zn31 Fe6 20 2.6665(3)
Zn31 Zn36 . 2.7378(5)
Zn31 Zn36 7 2.7378(5)
Zn31 Zn36 3 2.7378(5)
Zn31 Zn25 1_445 2.7460(6)
Zn31 Zn25 20_455 2.7460(6)
Zn31 Zn25 16_665 2.7460(6)
Zn32 Zn31 1_665 2.6072(4)
Zn32 Fe6 16_665 2.8040(3)
Zn32 Fe6 20_665 2.8040(3)
Zn32 Zn36 3_665 2.8110(4)
Zn32 Zn36 7_665 2.8110(4)
Zn32 Zn33 9_665 2.8161(3)
Zn32 Zn33 20_665 2.8161(3)
Zn32 Zn32 14_556 2.9504(10)
Zn32 Zn26 12_665 3.1029(5)
Zn32 Zn26 16_665 3.1029(5)
Zn33 Fe7 3_665 2.5677(2)
Zn33 Zn26 9 2.6713(3)
Zn33 Zn37 9 2.6749(4)
Zn33 Zn33 14_556 2.7059(4)
Zn33 Zn35 . 2.7147(4)
Zn33 Zn30 16_665 2.7220(3)
Zn33 Zn29 16_565 2.7564(3)
Zn33 Zn36 . 2.7762(4)
Zn33 Zn32 20_455 2.8161(3)
Zn33 Zn33 17 3.0277(5)
Zn34 Zn34 14_556 2.5118(11)
Zn34 Zn45 . 2.5406(11)
Zn34 Zn45 16_665 2.5406(11)
Zn34 Zn45 20 2.5406(11)
Zn34 Zn28 20 2.6725(5)
Zn34 Zn28 16_665 2.6725(5)
Zn34 Zn37 9_655 2.9110(4)
Zn34 Zn37 17_655 2.9110(4)
Zn34 Zn37 3_665 2.9110(4)
Zn34 Zn37 . 2.9110(4)
Zn34 Zn37 23_666 2.9110(4)
Zn35 Fe7 3_665 2.5762(3)
Zn35 Fe7 7_565 2.5762(3)
Zn35 Zn33 17 2.7147(4)
Zn35 Zn33 14_556 2.7147(4)
Zn35 Zn33 6 2.7147(4)
Zn35 Zn30 7_565 2.7255(3)
Zn35 Zn30 3_665 2.7255(3)
Zn35 Zn30 16_665 2.7255(3)
Zn35 Zn30 20_565 2.7255(3)
Zn35 Zn35 3_665 2.7568(8)
Zn35 Zn35 7_565 2.7568(8)
Zn36 Fe6 14_556 2.6638(3)
Zn36 Zn31 14_556 2.7378(5)
Zn36 Zn33 6 2.7762(4)
Zn36 Zn33 14_556 2.7762(4)
Zn36 Zn33 17 2.7762(4)
Zn36 Zn32 3_665 2.8110(4)
Zn36 Zn32 16_665 2.8110(4)
Zn36 Zn32 20_455 2.8110(4)
Zn36 Zn32 7_455 2.8110(4)
Zn37 Zn37 7 2.5016(6)
Zn37 Fe7 1_545 2.5916(4)
Zn37 Zn33 12 2.6749(4)
Zn37 Zn33 23_556 2.6749(4)
Zn37 Zn37 17_655 2.7488(8)
Zn37 Zn28 3_665 2.7747(4)
Zn37 Zn28 16_665 2.7747(4)
Zn37 Zn29 14_556 2.8056(4)
Zn37 Zn34 14_556 2.9110(4)
Zn38 Zn38 20 0.4098(19)
Zn38 Zn38 16_665 0.4098(19)
Zn38 Zn39 16_665 2.2938(13)
Zn38 Zn39 12_665 2.2938(13)
Zn38 Zn39 9_655 2.5312(10)
Zn38 Zn39 20 2.5312(10)
Zn38 Zn39 . 2.6511(12)
Zn38 Zn39 17_655 2.6511(12)
Zn38 Zn40 16_665 2.6728(11)
Zn38 Zn40 12_665 2.6728(11)
Zn39 Zn41 16_665 0.9521(14)
Zn39 Zn40 . 1.2695(15)
Zn39 Zn39 20 1.516(2)
Zn39 Zn40 17_655 1.8827(15)
Zn39 Zn38 16_665 2.2938(13)
Zn39 Zn38 20 2.5312(10)
Zn39 Zn43 . 2.5393(11)
Zn39 Zn40 20 2.6607(14)
Zn39 Zn43 20 2.6654(12)
Zn40 Zn40 17_655 0.6916(18)
Zn40 Zn39 17_655 1.8827(15)
Zn40 Zn42 . 1.9924(19)
Zn40 Zn41 16_665 2.0399(10)
Zn40 Zn44 . 2.5018(12)
Zn40 Zn20 12 2.5399(9)
Zn40 Zn18 1_545 2.6240(8)
Zn40 Zn41 20 2.6505(11)
Zn40 Zn39 20 2.6607(14)
Zn41 Zn39 12_665 0.9521(14)
Zn41 Zn39 16_665 0.9521(14)
Zn41 Zn43 16_665 2.0007(19)
Zn41 Zn43 12_665 2.0007(19)
Zn41 Zn40 12_665 2.0399(10)
Zn41 Zn40 16_665 2.0399(10)
Zn41 Zn40 20 2.6505(11)
Zn41 Zn40 9_655 2.6505(11)
Zn41 Zn14 12_665 2.7781(12)
Zn42 Zn44 . 0.9289(16)
Zn42 Zn44 17_655 0.9289(16)
Zn42 Zn40 17_655 1.9924(19)
Zn42 Zn43 17_655 2.2670(10)
Zn42 Zn43 . 2.2670(10)
Zn42 Zn24 1_545 2.4024(11)
Zn42 Zn43 9_655 2.6469(10)
Zn42 Zn43 20 2.6469(10)
Zn42 Zn45 . 2.6760(18)
Zn42 Zn20 12 2.7087(10)
Zn43 Zn43 20 0.4329(16)
Zn43 Zn44 . 1.5554(17)
Zn43 Zn44 20 1.9199(16)
Zn43 Zn41 16_665 2.0007(19)
Zn43 Zn42 20 2.6469(10)
Zn43 Zn39 20 2.6654(12)
Zn43 Zn45 . 2.6879(10)
Zn43 Zn44 17_655 2.7235(14)
Zn44 Zn44 17_655 1.262(3)
Zn44 Zn43 20 1.9199(16)
Zn44 Zn45 . 2.1145(14)
Zn44 Zn45 20 2.5019(10)
Zn44 Zn45 16_665 2.6515(12)
Zn44 Zn40 17_655 2.6705(12)
Zn44 Zn43 17_655 2.7235(14)
Zn45 Zn45 16_665 0.6112(19)
Zn45 Zn45 20 0.6112(19)
Zn45 Zn44 17_655 2.1145(14)
Zn45 Zn44 9_655 2.5019(10)
Zn45 Zn44 20 2.5019(10)
Zn45 Zn28 20 2.5728(7)
Zn45 Zn28 16_665 2.5728(7)
Zn45 Zn44 16_665 2.6515(12)
Zn45 Zn44 12_665 2.6515(12)
